data_1516279
loop_
_publ_author_name
'Heinl, Sebastian'
'Scheer, Manfred'

_publ_section_title
;
 Activation of group 15 based cage compounds by [CpBIGFe(CO)2] radicals
;
_journal_issue 8
_journal_name_full 'Chemical Science'
_journal_page_first 3221
_journal_paper_doi 10.1039/c4sc01213e
_journal_volume 5
_journal_year 2014
_chemical_compound_source 'see text'
_chemical_formula_moiety 'C114 H130 Fe2 O4 P4 S3, C114 H130 Fe2 O4 P4 S3, C2 H3 N, 2(C H2 Cl2)'
_chemical_formula_sum 'C116 H133.5 Cl2 Fe2 N0.5 O4 P4 S3'
_chemical_formula_weight 2001.43
_chemical_name_systematic ?
_space_group_IT_number 2
_symmetry_cell_setting triclinic
_symmetry_Int_Tables_number 2
_symmetry_space_group_name_Hall '-P 1'
_symmetry_space_group_name_H-M 'P -1'
_atom_sites_solution_hydrogens geom
_atom_sites_solution_primary direct
_atom_sites_solution_secondary difmap
_cell_angle_alpha 89.890(1)
_cell_angle_beta 88.546(2)
_cell_angle_gamma 84.899(1)
_cell_formula_units_Z 4
_cell_length_a 18.6002(4)
_cell_length_b 19.1311(2)
_cell_length_c 30.2819(5)
_cell_measurement_reflns_used 29834
_cell_measurement_temperature 123.0(2)
_cell_measurement_theta_max 73.1150
_cell_measurement_theta_min 3.5120
_cell_volume 10729.4(3)
_computing_cell_refinement
;
CrysAlisPro, Agilent Technologies,
Version 1.171.37.12a (release 12-09-2013 CrysAlis171 .NET)
(compiled Sep 12 2013,13:51:24)
;
_computing_data_collection
;
CrysAlisPro, Agilent Technologies,
Version 1.171.37.12a (release 12-09-2013 CrysAlis171 .NET)
(compiled Sep 12 2013,13:51:24)
;
_computing_data_reduction
;
CrysAlisPro, Agilent Technologies,
Version 1.171.37.12a (release 12-09-2013 CrysAlis171 .NET)
(compiled Sep 12 2013,13:51:24)
;
_computing_molecular_graphics 'SXGRAPH (Farrugia, 1999)'
_computing_publication_material 'PLATON (Spek, 2003)'
_computing_structure_refinement 'SHELXL-97 (Sheldrick, 1997)'
_computing_structure_solution 'SIR-97 (Altomare, 1999)'
_diffrn_ambient_temperature 123.0(2)
_diffrn_detector_area_resol_mean 10.3546
_diffrn_measured_fraction_theta_full 0.9839
_diffrn_measured_fraction_theta_max 0.9520
_diffrn_measurement_device_type 'SuperNova,Single source at offset,Atlas'
_diffrn_measurement_method '\w scans'
_diffrn_radiation_monochromator mirror
_diffrn_radiation_probe x-ray
_diffrn_radiation_source 'SuperNova (Cu) X-ray Source'
_diffrn_radiation_type CuK\a
_diffrn_radiation_wavelength 1.54178
_diffrn_reflns_av_R_equivalents 0.0329
_diffrn_reflns_av_sigmaI/netI 0.0446
_diffrn_reflns_limit_h_max 23
_diffrn_reflns_limit_h_min -23
_diffrn_reflns_limit_k_max 17
_diffrn_reflns_limit_k_min -22
_diffrn_reflns_limit_l_max 37
_diffrn_reflns_limit_l_min -36
_diffrn_reflns_number 84816
_diffrn_reflns_reduction_process
;
;
_diffrn_reflns_theta_full 66.4915
_diffrn_reflns_theta_max 73.8943
_diffrn_reflns_theta_min 3.52
_exptl_absorpt_coefficient_mu 4.128
_exptl_absorpt_correction_T_max 0.793
_exptl_absorpt_correction_T_min 0.382
_exptl_absorpt_correction_type analytical
_exptl_absorpt_process_details
;
CrysAlisPro, Agilent Technologies,
Version 1.171.37.12a (release 12-09-2013 CrysAlis171 .NET)
(compiled Sep 12 2013,13:51:24)
Numerical absorption correction based on gaussian integration over
            a multifaceted crystal model
;
_exptl_crystal_colour red
_exptl_crystal_density_diffrn 1.239
_exptl_crystal_density_method 'Not Measured'
_exptl_crystal_description plate
_exptl_crystal_F_000 4236
_exptl_crystal_size_max 0.4217
_exptl_crystal_size_mid 0.2274
_exptl_crystal_size_min 0.0581
_refine_diff_density_max 1.203
_refine_diff_density_min -1.426
_refine_diff_density_rms 0.087
_refine_ls_extinction_method none
_refine_ls_goodness_of_fit_ref 0.969
_refine_ls_hydrogen_treatment constr
_refine_ls_matrix_type full
_refine_ls_number_parameters 2684
_refine_ls_number_reflns 41413
_refine_ls_number_restraints 727
_refine_ls_restrained_S_all 0.992
_refine_ls_R_factor_all 0.0820
_refine_ls_R_factor_gt 0.0643
_refine_ls_shift/su_max 0.001
_refine_ls_shift/su_mean 0.000
_refine_ls_structure_factor_coef Fsqd
_refine_ls_weighting_details 'calc w=1/[\s^2^(Fo^2^)+(0.1448P)^2^]         where P=(Fo^2^+2Fc^2^)/3'
_refine_ls_weighting_scheme calc
_refine_ls_wR_factor_gt 0.1845
_refine_ls_wR_factor_ref 0.1949
_reflns_number_gt 29459
_reflns_number_total 41413
_reflns_threshold_expression >2\s(i)
_cod_data_source_file c4sc01213e2.cif
_cod_data_source_block 1
_cod_depositor_comments
;
The following automatic conversions were performed:

'_symmetry_cell_setting' value 'Triclinic' changed to 'triclinic'
according to
/usr/data/users/saulius/crontab/automatic-downloads/rss-feeds/RSC/lib/dictionaries/cif_core.dic
dictionary named 'cif_core.dic' version 2.4.2 from 2011-04-26.

Automatic conversion script
Id: cif_fix_values 2281 2013-09-26 08:29:07Z andrius 

 Adding full bibliography for 1516277--1516281.cif.
;
_cod_original_cell_volume 10729.5(3)
_cod_database_code 1516279

loop_
_symmetry_equiv_pos_site_id
_symmetry_equiv_pos_as_xyz
1 x,y,z
2 -x,-y,-z

loop_
_atom_site_aniso_label
_atom_site_aniso_U_11
_atom_site_aniso_U_22
_atom_site_aniso_U_33
_atom_site_aniso_U_23
_atom_site_aniso_U_13
_atom_site_aniso_U_12
Fe1 0.0272(2) 0.0267(2) 0.0309(3) -0.0008(2) 0.0056(2) -0.0023(2)
Fe2 0.0310(3) 0.0319(3) 0.0306(3) 0.0001(2) 0.0056(2) 0.0032(2)
S1 0.1112(10) 0.0290(5) 0.0585(6) 0.0008(4) 0.0454(7) -0.0062(5)
S2 0.0368(5) 0.0743(7) 0.0719(7) -0.0329(6) 0.0063(5) -0.0055(5)
S3 0.0547(5) 0.0314(4) 0.0429(5) 0.0034(3) 0.0113(4) 0.0006(4)
P1 0.0350(4) 0.0289(4) 0.0334(4) 0.0010(3) 0.0072(3) 0.0021(3)
P2 0.0408(5) 0.0365(5) 0.0346(4) 0.0001(3) 0.0080(4) 0.0053(4)
P3 0.0344(4) 0.0318(4) 0.0316(4) 0.0007(3) 0.0067(3) -0.0010(3)
P4 0.0712(7) 0.0352(5) 0.0774(8) -0.0171(5) 0.0391(6) -0.0197(5)
O1 0.0375(14) 0.0489(15) 0.0566(17) -0.0090(12) -0.0064(12) -0.0010(11)
O2 0.0600(17) 0.0395(14) 0.0428(14) 0.0020(11) 0.0186(13) -0.0112(12)
O3 0.0515(16) 0.0579(17) 0.0474(16) 0.0087(13) 0.0053(13) 0.0230(14)
O4 0.0417(14) 0.0521(16) 0.0519(16) -0.0115(12) 0.0024(12) -0.0085(12)
C1 0.0309(15) 0.0264(15) 0.0324(16) -0.0025(12) 0.0042(12) -0.0045(12)
C2 0.0283(15) 0.0275(15) 0.0335(16) -0.0020(12) 0.0028(12) -0.0023(12)
C3 0.0293(15) 0.0261(15) 0.0392(17) -0.0009(12) 0.0037(13) -0.0012(12)
C4 0.0314(16) 0.0261(15) 0.0387(17) -0.0024(12) 0.0058(13) -0.0025(12)
C5 0.0334(16) 0.0252(15) 0.0340(16) -0.0017(12) 0.0049(13) -0.0053(12)
C6 0.0296(15) 0.0309(16) 0.0334(16) 0.0028(12) 0.0037(12) -0.0008(12)
C7 0.0327(16) 0.0353(17) 0.0350(17) 0.0006(13) 0.0026(13) 0.0001(13)
C8 0.0288(15) 0.0362(17) 0.0347(17) 0.0011(13) 0.0027(13) -0.0019(13)
C9 0.0339(17) 0.049(2) 0.0381(18) 0.0033(15) -0.0038(14) -0.0024(15)
C10 0.0359(17) 0.0440(19) 0.0353(18) 0.0009(14) 0.0059(14) 0.0001(14)
C11 0.0304(17) 0.048(2) 0.046(2) 0.0035(16) 0.0039(15) 0.0037(15)
C12 0.0291(18) 0.072(3) 0.055(2) -0.007(2) 0.0020(16) 0.0025(17)
C13 0.041(2) 0.063(3) 0.089(4) -0.006(2) 0.010(2) -0.002(2)
C14 0.040(2) 0.090(4) 0.079(3) -0.013(3) 0.006(2) -0.007(2)
C15 0.056(3) 0.114(5) 0.092(4) -0.011(4) 0.008(3) -0.021(3)
C16 0.0318(16) 0.0317(17) 0.0365(17) 0.0043(13) 0.0035(13) 0.0001(13)
C17 0.0392(18) 0.042(2) 0.0413(19) 0.0062(15) 0.0019(15) -0.0069(15)
C18 0.0434(19) 0.0383(19) 0.0373(18) 0.0053(14) -0.0037(15) -0.0075(15)
C19 0.065(3) 0.087(4) 0.049(2) 0.019(2) 0.001(2) -0.040(3)
C20 0.072(3) 0.083(3) 0.039(2) 0.013(2) -0.010(2) -0.027(3)
C21 0.105(4) 0.123(5) 0.047(3) 0.028(3) -0.001(3) -0.054(4)
C22 0.117(6) 0.129(6) 0.059(4) 0.036(4) 0.008(4) -0.030(5)
C23 0.119(6) 0.130(6) 0.068(5) 0.033(5) 0.011(5) -0.010(5)
C24 0.134(7) 0.120(6) 0.066(5) 0.023(5) 0.024(5) -0.017(5)
C25 0.145(9) 0.109(7) 0.076(6) 0.014(6) 0.015(6) -0.020(7)
C26 0.0317(16) 0.0314(17) 0.0460(19) -0.0009(14) 0.0021(14) 0.0018(13)
C27 0.0341(18) 0.041(2) 0.061(2) 0.0032(17) 0.0029(17) -0.0025(15)
C28 0.0376(19) 0.0362(19) 0.060(2) 0.0069(16) -0.0029(17) -0.0007(15)
C29 0.0322(19) 0.062(3) 0.082(3) 0.001(2) -0.001(2) 0.0018(18)
C30 0.051(2) 0.043(2) 0.088(3) 0.018(2) -0.012(2) 0.0051(18)
C31 0.042(2) 0.056(3) 0.097(4) 0.006(2) -0.011(2) 0.008(2)
C32 0.056(3) 0.102(4) 0.139(6) 0.019(4) -0.026(3) 0.016(3)
C33 0.088(5) 0.135(7) 0.142(7) 0.025(6) -0.013(6) 0.014(5)
C33B 0.096(6) 0.133(7) 0.148(7) 0.028(6) -0.016(6) 0.020(6)
C34 0.110(7) 0.136(8) 0.145(8) 0.030(7) -0.022(7) 0.014(6)
C34B 0.103(6) 0.140(7) 0.149(8) 0.028(6) -0.016(6) 0.014(6)
C35 0.128(10) 0.140(10) 0.150(11) 0.020(9) -0.019(10) -0.001(9)
C35B 0.118(8) 0.152(9) 0.160(9) 0.017(8) -0.009(8) -0.004(7)
C36 0.0312(16) 0.0355(17) 0.0395(18) -0.0068(13) 0.0089(14) -0.0031(13)
C37 0.0400(18) 0.0394(19) 0.0397(19) -0.0059(14) 0.0101(15) -0.0063(14)
C38 0.0372(18) 0.041(2) 0.046(2) -0.0061(15) 0.0094(15) -0.0011(15)
C39 0.0408(19) 0.051(2) 0.040(2) -0.0038(16) 0.0106(16) -0.0060(16)
C40 0.0392(19) 0.045(2) 0.055(2) -0.0109(17) 0.0106(17) 0.0070(16)
C41 0.0310(17) 0.062(2) 0.044(2) -0.0113(17) 0.0105(15) -0.0032(16)
C42 0.039(2) 0.074(3) 0.046(2) -0.013(2) 0.0122(17) 0.0032(19)
C43 0.051(2) 0.067(3) 0.054(3) -0.017(2) 0.011(2) 0.003(2)
C44 0.054(3) 0.080(3) 0.073(3) -0.021(3) -0.004(2) 0.006(2)
C45 0.090(5) 0.109(5) 0.107(5) -0.034(4) -0.036(4) -0.001(4)
C46 0.0331(16) 0.0388(18) 0.0363(18) 0.0016(14) 0.0049(13) -0.0071(13)
C47 0.0394(18) 0.046(2) 0.0349(18) 0.0003(14) 0.0050(14) -0.0076(15)
C48 0.0426(19) 0.042(2) 0.048(2) 0.0072(16) -0.0019(16) -0.0034(16)
C49 0.044(2) 0.067(3) 0.0362(19) 0.0008(18) 0.0045(16) -0.0127(19)
C50 0.045(2) 0.052(2) 0.064(3) 0.022(2) -0.0064(19) -0.0036(18)
C51 0.045(2) 0.078(3) 0.040(2) 0.0114(19) -0.0032(17) -0.009(2)
C52 0.064(4) 0.107(5) 0.048(5) 0.020(4) -0.007(4) -0.006(4)
C53 0.079(4) 0.121(5) 0.049(3) 0.024(4) -0.003(3) -0.005(4)
C54 0.089(4) 0.139(6) 0.071(4) 0.033(5) 0.010(4) -0.012(5)
C55 0.096(6) 0.150(8) 0.080(6) 0.041(5) 0.019(5) -0.006(6)
C56 0.0329(16) 0.0346(17) 0.0323(16) 0.0011(13) 0.0065(13) 0.0037(13)
C57 0.0336(16) 0.0363(18) 0.0329(17) 0.0018(13) 0.0074(13) 0.0035(13)
C58 0.0316(16) 0.0361(18) 0.0346(17) 0.0031(13) 0.0067(13) 0.0009(13)
C59 0.0317(16) 0.0388(18) 0.0307(16) 0.0018(13) 0.0068(13) 0.0036(13)
C60 0.0311(15) 0.0349(17) 0.0329(17) 0.0023(13) 0.0075(13) 0.0045(13)
C61 0.0380(17) 0.0364(18) 0.0323(17) 0.0003(13) 0.0070(14) 0.0028(14)
C62 0.0378(18) 0.0385(19) 0.0416(19) -0.0026(14) 0.0057(15) 0.0017(14)
C63 0.0430(19) 0.044(2) 0.0405(19) -0.0027(15) 0.0020(15) 0.0065(16)
C64 0.045(2) 0.043(2) 0.055(2) -0.0098(17) 0.0062(18) -0.0014(16)
C65 0.043(2) 0.057(2) 0.046(2) -0.0040(18) -0.0028(17) 0.0024(18)
C66 0.046(2) 0.055(2) 0.050(2) -0.0102(18) 0.0044(18) -0.0067(18)
C67 0.061(3) 0.068(3) 0.085(4) -0.029(3) -0.013(3) -0.006(2)
C68 0.063(6) 0.083(7) 0.059(6) -0.028(5) -0.003(5) -0.012(5)
C69 0.061(5) 0.065(5) 0.065(5) -0.022(4) -0.010(4) -0.005(4)
C70 0.067(6) 0.100(9) 0.078(7) -0.009(6) -0.018(5) -0.028(6)
C71 0.0362(17) 0.0413(19) 0.0360(18) 0.0053(14) 0.0022(14) 0.0039(14)
C72 0.043(2) 0.042(2) 0.044(2) 0.0055(16) 0.0004(16) 0.0050(16)
C73 0.045(2) 0.046(2) 0.040(2) 0.0046(16) 0.0029(16) 0.0016(16)
C74 0.052(2) 0.044(2) 0.062(3) 0.0166(19) 0.000(2) 0.0079(18)
C75 0.058(3) 0.066(3) 0.037(2) 0.0120(18) 0.0056(18) -0.001(2)
C76 0.058(3) 0.063(3) 0.050(2) 0.021(2) 0.001(2) 0.001(2)
C77 0.081(3) 0.084(3) 0.065(3) 0.039(3) 0.006(3) 0.007(3)
C78 0.066(4) 0.076(4) 0.062(4) 0.035(3) 0.004(3) 0.002(3)
C79 0.077(4) 0.098(5) 0.071(4) 0.042(4) -0.001(3) 0.003(4)
C80 0.085(5) 0.091(6) 0.077(5) 0.020(4) -0.012(4) -0.004(4)
C81 0.0366(17) 0.0355(18) 0.0349(17) 0.0044(13) 0.0013(14) 0.0006(14)
C82 0.048(2) 0.0393(19) 0.0356(18) 0.0025(14) 0.0061(15) -0.0041(15)
C83 0.046(2) 0.045(2) 0.0391(19) 0.0072(15) 0.0078(16) -0.0025(16)
C84 0.063(3) 0.041(2) 0.047(2) -0.0010(16) 0.0029(19) -0.0048(18)
C85 0.056(2) 0.050(2) 0.052(2) 0.0146(18) 0.0078(19) -0.0118(19)
C86 0.064(3) 0.039(2) 0.061(3) 0.0087(18) -0.001(2) -0.0123(19)
C87 0.118(5) 0.054(3) 0.117(5) 0.006(3) 0.005(4) -0.041(3)
C88 0.144(7) 0.093(5) 0.161(7) -0.009(5) -0.003(6) -0.039(5)
C89 0.133(7) 0.083(5) 0.169(7) -0.020(5) -0.016(7) -0.028(6)
C90 0.164(8) 0.103(6) 0.187(8) -0.012(7) 0.000(8) -0.026(7)
C91 0.0339(16) 0.0396(18) 0.0331(17) -0.0002(13) 0.0041(13) 0.0058(14)
C92 0.0395(19) 0.053(2) 0.0340(18) 0.0046(15) 0.0047(15) 0.0079(16)
C93 0.0403(19) 0.043(2) 0.043(2) 0.0024(15) 0.0003(15) 0.0015(15)
C94 0.046(2) 0.065(3) 0.039(2) 0.0092(18) 0.0025(17) 0.0150(19)
C95 0.041(2) 0.056(2) 0.059(3) -0.0027(19) -0.0067(18) -0.0021(18)
C96 0.049(2) 0.068(3) 0.050(2) 0.000(2) -0.0114(19) 0.009(2)
C97 0.060(3) 0.114(5) 0.069(3) 0.011(3) -0.025(3) 0.004(3)
C98 0.065(3) 0.102(4) 0.065(3) -0.017(3) -0.014(3) 0.016(3)
C99 0.074(4) 0.118(5) 0.081(4) -0.009(4) -0.026(3) 0.017(4)
C100 0.072(4) 0.185(9) 0.111(6) -0.015(6) -0.031(4) 0.013(5)
C101 0.0370(17) 0.0383(18) 0.0307(16) 0.0025(13) 0.0058(13) 0.0046(14)
C102 0.042(2) 0.041(2) 0.047(2) 0.0054(16) 0.0096(16) 0.0068(15)
C103 0.0405(18) 0.0391(19) 0.0391(19) -0.0019(14) 0.0065(15) -0.0006(15)
C104 0.050(2) 0.048(2) 0.068(3) 0.013(2) 0.016(2) 0.0158(19)
C105 0.060(3) 0.037(2) 0.062(3) 0.0032(17) 0.019(2) -0.0029(18)
C106 0.067(3) 0.042(2) 0.079(3) 0.016(2) 0.024(3) 0.013(2)
C107 0.083(6) 0.038(4) 0.065(5) 0.004(4) -0.008(5) 0.018(4)
C108 0.129(7) 0.064(5) 0.092(6) 0.007(5) -0.015(6) 0.018(5)
C221 0.0319(16) 0.0300(17) 0.0413(18) -0.0005(13) 0.0056(14) -0.0002(13)
C222 0.0393(18) 0.0330(18) 0.0384(18) -0.0068(14) 0.0079(14) -0.0032(14)
C223 0.0418(19) 0.048(2) 0.0303(17) 0.0022(14) 0.0055(14) 0.0037(16)
C224 0.0387(18) 0.046(2) 0.0346(18) -0.0049(15) 0.0048(14) 0.0060(16)
C52B 0.065(5) 0.104(6) 0.048(6) 0.018(5) -0.006(5) -0.004(5)
C53B 0.078(5) 0.121(6) 0.057(5) 0.025(5) -0.002(5) -0.005(6)
C54B 0.082(5) 0.133(7) 0.064(5) 0.031(6) 0.010(5) -0.005(6)
C55B 0.089(8) 0.139(10) 0.074(8) 0.037(8) 0.017(7) -0.009(8)
C68B 0.053(6) 0.071(7) 0.035(6) -0.012(5) -0.018(5) -0.001(5)
C69B 0.059(8) 0.077(9) 0.090(11) 0.004(8) -0.044(8) -0.022(7)
C70B 0.073(9) 0.080(10) 0.080(11) -0.012(8) -0.028(8) -0.026(8)
C10A 0.086(9) 0.044(7) 0.091(9) 0.009(7) 0.022(8) 0.009(6)
C10B 0.113(9) 0.068(7) 0.100(8) 0.026(6) 0.019(8) 0.000(7)
C10C 0.132(9) 0.057(6) 0.074(7) 0.014(5) 0.011(7) -0.028(6)
C10D 0.138(11) 0.085(9) 0.094(9) 0.013(7) -0.003(9) -0.027(8)
C22B 0.111(6) 0.117(6) 0.058(5) 0.037(5) 0.010(5) -0.024(5)
C23B 0.129(6) 0.130(6) 0.072(5) 0.037(5) 0.019(5) -0.015(5)
C24B 0.150(8) 0.160(8) 0.101(7) 0.029(7) 0.011(7) -0.016(7)
C25B 0.185(12) 0.199(12) 0.144(11) 0.030(11) 0.015(11) -0.014(12)
C78B 0.086(6) 0.089(6) 0.077(6) 0.038(5) -0.002(6) 0.002(6)
C79B 0.088(6) 0.099(7) 0.081(6) 0.034(6) -0.006(6) -0.001(6)
C80B 0.089(6) 0.102(6) 0.083(6) 0.025(6) -0.003(5) -0.003(6)
C88B 0.138(7) 0.076(6) 0.163(7) -0.001(5) -0.013(7) -0.040(6)
C89B 0.142(7) 0.086(6) 0.173(7) -0.017(6) -0.013(7) -0.038(6)
C90B 0.154(9) 0.090(7) 0.182(10) -0.015(8) -0.001(9) -0.038(8)
Fe3 0.0313(3) 0.0311(3) 0.0472(3) 0.0102(2) -0.0016(2) -0.0015(2)
Fe4 0.0273(2) 0.0327(3) 0.0286(2) -0.0026(2) 0.0000(2) 0.0007(2)
S4 0.0836(8) 0.0345(5) 0.0411(5) -0.0025(4) -0.0223(5) 0.0084(5)
S5 0.0350(4) 0.0457(5) 0.0550(5) 0.0112(4) -0.0032(4) -0.0018(4)
S6 0.0422(4) 0.0302(4) 0.0356(4) -0.0025(3) -0.0057(3) 0.0026(3)
P5 0.0372(4) 0.0328(4) 0.0376(4) 0.0057(3) -0.0025(3) 0.0028(3)
P6 0.0395(4) 0.0306(4) 0.0367(4) -0.0016(3) -0.0056(3) 0.0029(3)
P7 0.0330(4) 0.0322(4) 0.0306(4) -0.0006(3) -0.0017(3) -0.0018(3)
P8 0.0506(5) 0.0281(4) 0.0541(6) 0.0039(4) -0.0189(4) -0.0061(4)
O5 0.081(2) 0.0449(18) 0.114(3) 0.0161(18) -0.049(2) -0.0186(17)
O6 0.0466(16) 0.0632(19) 0.090(2) 0.0346(18) 0.0224(17) 0.0058(14)
O7 0.0373(13) 0.0468(15) 0.0460(14) 0.0046(11) 0.0000(11) -0.0103(11)
O8 0.0496(15) 0.0495(15) 0.0424(14) -0.0065(11) 0.0018(12) 0.0158(13)
C14A 0.089(6) 0.125(7) 0.122(7) -0.001(6) 0.034(6) 0.021(6)
C14B 0.096(6) 0.148(8) 0.133(7) -0.011(7) 0.040(6) 0.010(6)
C14C 0.109(9) 0.189(11) 0.156(11) -0.001(10) 0.045(9) 0.005(9)
C16A 0.071(7) 0.103(8) 0.100(8) 0.015(7) 0.000(6) 0.006(6)
C16B 0.072(7) 0.107(8) 0.112(9) 0.001(7) -0.010(7) -0.008(6)
C16C 0.114(12) 0.143(13) 0.177(15) -0.031(12) -0.014(11) -0.045(11)
C18B 0.151(11) 0.258(16) 0.112(10) -0.006(10) 0.026(10) -0.016(12)
C111 0.0355(17) 0.0268(16) 0.0411(18) 0.0076(13) -0.0031(14) -0.0032(13)
C112 0.0355(17) 0.0276(16) 0.0456(19) 0.0091(13) -0.0010(14) -0.0010(13)
C113 0.0341(17) 0.0290(17) 0.046(2) 0.0096(14) 0.0019(14) 0.0003(13)
C114 0.0346(17) 0.0307(17) 0.0397(18) 0.0067(13) 0.0042(14) -0.0019(13)
C115 0.0363(17) 0.0297(16) 0.0361(17) 0.0047(13) 0.0015(13) -0.0026(13)
C116 0.0346(17) 0.0344(18) 0.0410(19) -0.0006(14) -0.0035(14) -0.0022(13)
C117 0.054(2) 0.0351(19) 0.047(2) 0.0026(15) -0.0021(17) 0.0041(16)
C118 0.0431(19) 0.0326(17) 0.0403(19) -0.0010(14) -0.0011(15) -0.0018(14)
C119 0.064(3) 0.042(2) 0.057(3) -0.0048(18) 0.005(2) 0.0102(19)
C120 0.050(2) 0.049(2) 0.041(2) 0.0039(16) 0.0001(17) -0.0003(17)
C121 0.064(3) 0.053(2) 0.046(2) -0.0097(18) 0.0042(19) 0.005(2)
C122 0.108(5) 0.082(4) 0.048(3) -0.012(2) 0.013(3) 0.023(3)
C123 0.220(9) 0.190(8) 0.087(5) -0.077(5) 0.003(6) -0.014(7)
C124 0.186(9) 0.233(9) 0.121(7) -0.059(6) -0.019(7) -0.059(8)
C125 0.243(13) 0.226(11) 0.107(7) 0.002(7) -0.051(8) -0.131(10)
C126 0.0322(16) 0.0339(18) 0.049(2) 0.0094(15) -0.0033(15) -0.0021(13)
C127 0.0424(19) 0.0347(19) 0.059(2) 0.0083(16) -0.0080(17) -0.0036(15)
C128 0.0409(19) 0.0387(19) 0.049(2) 0.0086(16) -0.0004(16) 0.0025(15)
C129 0.043(2) 0.048(2) 0.059(2) 0.0038(18) -0.0126(18) -0.0063(17)
C130 0.041(2) 0.047(2) 0.058(2) 0.0107(18) -0.0056(18) 0.0098(17)
C131 0.0347(19) 0.056(2) 0.062(3) 0.0097(19) -0.0085(17) 0.0003(17)
C132 0.046(2) 0.071(3) 0.066(3) 0.011(2) -0.020(2) 0.008(2)
C133 0.061(3) 0.068(3) 0.054(3) 0.008(2) -0.014(2) 0.013(2)
C134 0.073(3) 0.082(4) 0.071(3) 0.011(3) 0.002(3) 0.017(3)
C135 0.098(5) 0.125(6) 0.082(4) 0.021(4) 0.019(4) 0.023(4)
C136 0.0365(17) 0.0336(18) 0.047(2) 0.0114(15) 0.0040(15) 0.0012(14)
C137 0.0370(19) 0.042(2) 0.062(3) 0.0071(17) 0.0034(17) -0.0021(15)
C138 0.042(2) 0.038(2) 0.054(2) 0.0085(16) 0.0036(17) 0.0000(15)
C139 0.035(2) 0.057(3) 0.073(3) 0.006(2) 0.0074(19) -0.0009(18)
C140 0.050(2) 0.044(2) 0.062(3) 0.0012(18) 0.008(2) 0.0066(18)
C141 0.044(2) 0.056(3) 0.074(3) 0.004(2) 0.014(2) 0.0092(19)
C142 0.062(3) 0.101(4) 0.129(5) -0.018(4) 0.036(3) 0.014(3)
C143 0.061(5) 0.118(7) 0.122(7) -0.056(6) 0.036(5) -0.009(5)
C144 0.080(6) 0.125(7) 0.137(7) -0.055(6) 0.031(6) 0.000(5)
C145 0.093(8) 0.101(8) 0.144(10) -0.034(7) 0.008(8) -0.002(7)
C146 0.0385(18) 0.0394(19) 0.0382(19) 0.0028(14) 0.0059(14) 0.0060(14)
C147 0.044(2) 0.058(2) 0.039(2) -0.0030(17) 0.0019(16) -0.0049(17)
C148 0.062(3) 0.042(2) 0.044(2) 0.0066(16) 0.0128(19) 0.0061(18)
C149 0.068(3) 0.069(3) 0.048(2) -0.012(2) 0.001(2) -0.009(2)
C150 0.093(4) 0.058(3) 0.035(2) 0.0044(18) 0.015(2) 0.016(3)
C151 0.081(3) 0.071(3) 0.042(2) -0.006(2) 0.001(2) 0.001(3)
C152 0.155(7) 0.114(5) 0.051(3) -0.024(3) 0.010(4) -0.022(5)
C153 0.209(8) 0.128(6) 0.094(5) -0.034(4) -0.011(5) 0.001(6)
C154 0.209(8) 0.109(5) 0.081(4) -0.020(4) -0.016(5) 0.010(5)
C155 0.228(9) 0.093(5) 0.076(4) -0.011(4) 0.006(5) 0.008(6)
C156 0.0375(17) 0.0324(17) 0.0367(18) 0.0024(13) 0.0008(14) 0.0003(13)
C157 0.0372(18) 0.048(2) 0.041(2) 0.0010(16) 0.0021(15) -0.0001(15)
C158 0.0397(19) 0.041(2) 0.042(2) 0.0029(15) 0.0033(15) 0.0002(15)
C159 0.042(2) 0.068(3) 0.045(2) 0.0027(19) -0.0053(17) 0.0092(19)
C160 0.043(2) 0.074(3) 0.051(2) 0.005(2) 0.0083(18) 0.000(2)
C161 0.034(2) 0.099(4) 0.055(3) 0.000(2) 0.0031(18) 0.007(2)
C162 0.042(3) 0.160(6) 0.085(4) 0.011(4) 0.005(3) 0.012(3)
C163 0.047(5) 0.121(8) 0.101(8) 0.026(7) 0.003(5) -0.014(5)
C164 0.090(9) 0.149(11) 0.121(10) 0.003(8) 0.002(8) -0.008(8)
C165 0.089(10) 0.171(14) 0.162(15) -0.006(12) -0.024(10) -0.008(10)
C166 0.0253(14) 0.0361(17) 0.0304(16) -0.0066(12) -0.0022(12) -0.0010(12)
C167 0.0290(15) 0.0338(17) 0.0360(17) -0.0046(13) 0.0000(13) -0.0002(12)
C168 0.0271(14) 0.0369(17) 0.0301(16) -0.0059(13) -0.0025(12) 0.0012(12)
C169 0.0291(15) 0.0397(18) 0.0294(16) -0.0022(13) -0.0015(12) 0.0038(13)
C170 0.0274(14) 0.0363(17) 0.0292(15) -0.0044(12) -0.0021(12) 0.0033(12)
C171 0.0305(16) 0.0413(18) 0.0325(17) -0.0039(13) 0.0027(13) -0.0001(13)
C172 0.0342(17) 0.047(2) 0.0345(17) -0.0087(14) -0.0009(14) 0.0014(14)
C173 0.0383(19) 0.053(2) 0.042(2) -0.0058(16) 0.0065(15) -0.0083(16)
C174 0.046(2) 0.063(2) 0.0353(19) -0.0130(17) 0.0026(16) 0.0057(18)
C175 0.048(2) 0.072(3) 0.051(2) -0.006(2) 0.0119(19) -0.017(2)
C176 0.046(2) 0.084(3) 0.046(2) -0.011(2) 0.0123(18) -0.005(2)
C177 0.063(3) 0.132(5) 0.062(3) -0.019(3) 0.021(3) -0.019(3)
C178 0.104(6) 0.153(8) 0.096(6) 0.006(5) 0.005(5) 0.000(6)
C179 0.142(8) 0.247(13) 0.101(6) 0.007(7) 0.015(6) -0.018(8)
C180 0.157(11) 0.230(15) 0.112(9) 0.015(10) 0.007(9) -0.007(11)
C181 0.0387(18) 0.0335(18) 0.0419(19) -0.0075(14) 0.0058(15) -0.0037(14)
C182 0.066(3) 0.040(2) 0.040(2) -0.0042(15) 0.0001(18) -0.0075(18)
C183 0.048(2) 0.041(2) 0.055(2) -0.0130(17) -0.0040(18) -0.0070(17)
C184 0.117(5) 0.040(2) 0.059(3) 0.002(2) -0.013(3) -0.020(3)
C185 0.074(3) 0.050(3) 0.072(3) -0.019(2) 0.000(2) -0.021(2)
C186 0.118(5) 0.041(3) 0.072(3) -0.003(2) -0.003(3) -0.026(3)
C187 0.241(12) 0.055(4) 0.118(6) 0.006(4) -0.027(7) -0.070(5)
C188 0.132(7) 0.090(5) 0.228(10) 0.010(6) 0.018(7) -0.019(5)
C189 0.147(7) 0.114(5) 0.217(9) 0.014(6) 0.039(6) 0.010(5)
C190 0.145(8) 0.106(7) 0.205(10) 0.011(7) 0.063(8) 0.034(6)
C191 0.0302(16) 0.046(2) 0.0358(18) -0.0112(14) 0.0014(13) 0.0003(14)
C192 0.0404(19) 0.045(2) 0.042(2) -0.0113(15) -0.0006(15) 0.0024(15)
C193 0.0390(18) 0.048(2) 0.0378(19) -0.0098(15) -0.0012(15) 0.0018(15)
C194 0.042(2) 0.050(2) 0.059(3) -0.0202(19) -0.0031(18) 0.0073(17)
C195 0.046(2) 0.068(3) 0.036(2) -0.0143(18) -0.0045(16) 0.0008(19)
C196 0.040(2) 0.071(3) 0.051(2) -0.027(2) -0.0040(17) 0.0044(19)
C197 0.051(2) 0.092(4) 0.058(3) -0.041(3) -0.008(2) 0.009(2)
C198 0.051(2) 0.060(3) 0.050(2) -0.0185(19) 0.0067(19) 0.0009(19)
C199 0.058(3) 0.062(3) 0.063(3) -0.028(2) 0.017(2) -0.009(2)
C200 0.066(3) 0.051(3) 0.080(3) -0.014(2) 0.028(3) -0.007(2)
C201 0.0425(18) 0.0384(18) 0.0310(17) -0.0011(13) -0.0012(14) -0.0041(14)
C202 0.044(2) 0.052(2) 0.0359(19) 0.0012(16) 0.0033(15) -0.0049(17)
C203 0.052(2) 0.046(2) 0.039(2) 0.0017(16) -0.0088(17) 0.0024(17)
C204 0.063(3) 0.069(3) 0.042(2) 0.0009(19) 0.0095(19) -0.019(2)
C205 0.089(4) 0.045(2) 0.046(2) 0.0080(18) -0.012(2) -0.004(2)
C206 0.095(4) 0.056(3) 0.039(2) 0.0038(19) 0.001(2) -0.027(3)
C207 0.137(6) 0.079(4) 0.056(3) 0.016(3) 0.007(3) -0.045(4)
C208 0.119(6) 0.106(5) 0.072(4) 0.028(4) 0.011(4) -0.014(4)
C209 0.102(5) 0.110(5) 0.053(3) 0.012(3) 0.002(3) -0.020(4)
C210 0.096(5) 0.126(6) 0.115(6) 0.024(5) 0.010(5) -0.016(5)
C211 0.0322(16) 0.0352(17) 0.0319(16) -0.0036(13) -0.0016(13) 0.0013(13)
C212 0.0347(18) 0.0393(19) 0.053(2) -0.0101(16) -0.0057(16) 0.0002(14)
C213 0.0317(16) 0.0361(18) 0.0408(18) -0.0001(14) -0.0015(14) -0.0019(13)
C214 0.0340(18) 0.041(2) 0.078(3) -0.0118(19) -0.0049(18) 0.0046(16)
C215 0.0406(19) 0.0350(19) 0.058(2) -0.0027(16) -0.0056(17) -0.0053(15)
C216 0.044(2) 0.035(2) 0.074(3) -0.0060(18) -0.0048(19) 0.0007(16)
C217 0.062(3) 0.043(2) 0.130(5) -0.015(3) -0.011(3) 0.008(2)
C218 0.086(4) 0.064(4) 0.087(4) -0.017(3) -0.008(4) 0.032(3)
C219 0.086(4) 0.077(4) 0.120(5) -0.034(4) -0.014(4) 0.021(4)
C220 0.130(7) 0.079(5) 0.120(7) -0.029(5) -0.015(6) 0.052(5)
C225 0.044(2) 0.039(2) 0.078(3) 0.0163(19) -0.021(2) -0.0081(17)
C226 0.0360(19) 0.042(2) 0.077(3) 0.021(2) 0.003(2) 0.0066(16)
C227 0.0354(17) 0.0425(19) 0.0290(16) 0.0007(13) -0.0027(13) 0.0034(15)
C228 0.0356(17) 0.047(2) 0.0287(16) -0.0029(14) 0.0011(13) -0.0006(15)
C21C 0.110(8) 0.100(8) 0.138(9) -0.017(8) -0.016(8) 0.014(8)
C19B 0.149(9) 0.122(8) 0.207(11) 0.026(9) 0.061(9) 0.050(8)
C21A 0.061(7) 0.048(6) 0.118(8) -0.017(7) -0.029(7) 0.011(6)
C21B 0.094(7) 0.081(7) 0.133(8) -0.016(7) -0.022(7) 0.012(7)
C109 0.148(9) 0.071(6) 0.138(8) 0.016(6) -0.039(8) -0.030(6)
C110 0.189(12) 0.106(8) 0.195(11) -0.003(9) -0.033(11) -0.027(9)
N1 0.242(9) 0.181(8) 0.179(8) 0.011(7) 0.015(8) -0.012(7)
C231 0.187(9) 0.144(7) 0.134(7) -0.006(6) 0.013(7) -0.023(7)
C232 0.209(10) 0.202(9) 0.211(10) -0.001(8) 0.026(8) -0.011(8)
Cl1 0.1292(17) 0.1075(13) 0.1055(14) -0.0123(10) 0.0005(12) -0.0032(12)
Cl2 0.0931(11) 0.0853(10) 0.1202(14) 0.0018(9) 0.0232(10) -0.0067(8)
C229 0.080(4) 0.090(4) 0.062(3) 0.005(3) -0.007(3) 0.030(3)
Cl3 0.1093(15) 0.168(2) 0.1195(16) 0.0727(15) 0.0210(12) 0.0209(14)
Cl4 0.0745(9) 0.0960(10) 0.0959(11) -0.0091(8) -0.0132(8) -0.0025(8)
C230 0.072(4) 0.111(5) 0.075(4) 0.011(3) -0.001(3) 0.011(3)

loop_
_atom_site_label
_atom_site_type_symbol
_atom_site_thermal_displace_type
_atom_site_fract_x
_atom_site_fract_y
_atom_site_fract_z
_atom_site_occupancy
_atom_site_U_iso_or_equiv
_atom_site_calc_flag
_atom_site_refinement_flags
_atom_site_disorder_assembly
_atom_site_disorder_group
Fe1 Fe Uani 0.90499(3) 0.30744(3) 0.23529(2) 1.000 0.0284(1) d . . .
Fe2 Fe Uani 0.71877(3) 0.45790(3) 0.43116(2) 1.000 0.0316(2) d . . .
S1 S Uani 0.86605(8) 0.49348(5) 0.25064(4) 1.000 0.0670(4) d . . .
S2 S Uani 0.91038(6) 0.47063(7) 0.35057(4) 1.000 0.0611(4) d . . .
S3 S Uani 0.75234(6) 0.55115(5) 0.33014(3) 1.000 0.0435(3) d . . .
P1 P Uani 0.82518(5) 0.39427(4) 0.26653(3) 1.000 0.0329(2) d . . .
P2 P Uani 0.83897(5) 0.39330(5) 0.33936(3) 1.000 0.0380(3) d . . .
P3 P Uani 0.73375(5) 0.44866(4) 0.35540(3) 1.000 0.0329(2) d . . .
P4 P Uani 0.86101(7) 0.54898(6) 0.30955(5) 1.000 0.0611(4) d . . .
O1 O Uani 1.01577(15) 0.34282(15) 0.29547(10) 1.000 0.0477(9) d . . .
O2 O Uani 0.94889(16) 0.40981(14) 0.17070(9) 1.000 0.0474(9) d . . .
O3 O Uani 0.82167(16) 0.33651(16) 0.44508(10) 1.000 0.0541(9) d . . .
O4 O Uani 0.83084(15) 0.55417(15) 0.43893(10) 1.000 0.0484(9) d . . .
C1 C Uani 0.81641(17) 0.24003(16) 0.22870(11) 1.000 0.0299(9) d . . .
C2 C Uani 0.86602(17) 0.21302(16) 0.26160(11) 1.000 0.0298(9) d . . .
C3 C Uani 0.93586(17) 0.19820(16) 0.23974(11) 1.000 0.0317(9) d . . .
C4 C Uani 0.92971(18) 0.21759(16) 0.19468(11) 1.000 0.0322(9) d . . .
C5 C Uani 0.85566(18) 0.24501(16) 0.18784(11) 1.000 0.0308(9) d . . .
C6 C Uani 0.73761(17) 0.25598(17) 0.23515(11) 1.000 0.0315(9) d . . .
C7 C Uani 0.69042(18) 0.24004(18) 0.20177(11) 1.000 0.0346(10) d . . .
C8 C Uani 0.70681(18) 0.28583(17) 0.27436(11) 1.000 0.0334(9) d . . .
C9 C Uani 0.6163(2) 0.2555(2) 0.20752(12) 1.000 0.0404(11) d . . .
C10 C Uani 0.63284(19) 0.30227(19) 0.27868(12) 1.000 0.0387(10) d . . .
C11 C Uani 0.58645(19) 0.2879(2) 0.24566(13) 1.000 0.0420(11) d . . .
C12 C Uani 0.5067(2) 0.3068(3) 0.25163(15) 1.000 0.0525(13) d . . .
C13 C Uani 0.4631(2) 0.2453(3) 0.2593(2) 1.000 0.0647(18) d . . .
C14 C Uani 0.3828(3) 0.2667(3) 0.2685(2) 1.000 0.0697(18) d . . .
C15 C Uani 0.3381(3) 0.2069(4) 0.2749(2) 1.000 0.087(2) d . . .
C16 C Uani 0.84759(18) 0.19149(17) 0.30708(11) 1.000 0.0336(10) d . . .
C17 C Uani 0.7921(2) 0.14782(19) 0.31380(13) 1.000 0.0407(11) d . . .
C18 C Uani 0.8856(2) 0.21108(19) 0.34356(12) 1.000 0.0394(11) d . . .
C19 C Uani 0.7749(3) 0.1249(3) 0.35590(16) 1.000 0.0651(18) d . A .
C20 C Uani 0.8673(3) 0.1888(3) 0.38539(15) 1.000 0.0633(16) d . A .
C21 C Uani 0.8115(4) 0.1462(4) 0.39254(18) 1.000 0.089(2) d DU . .
C22 C Uani 0.8065(7) 0.1058(8) 0.4372(3) 0.600 0.101(3) d DUP A 1
C23 C Uani 0.7328(7) 0.1212(8) 0.4570(4) 0.600 0.106(3) d DUP A 1
C24 C Uani 0.7242(7) 0.0879(7) 0.5029(4) 0.600 0.107(3) d DUP A 1
C25 C Uani 0.6520(8) 0.1029(7) 0.5216(4) 0.600 0.110(4) d DUP A 1
C26 C Uani 1.00108(19) 0.16074(18) 0.25936(12) 1.000 0.0367(10) d . . .
C27 C Uani 1.0693(2) 0.1839(2) 0.25240(15) 1.000 0.0455(11) d . . .
C28 C Uani 0.9954(2) 0.0977(2) 0.28091(14) 1.000 0.0447(11) d . . .
C29 C Uani 1.1303(2) 0.1446(3) 0.26623(18) 1.000 0.0591(15) d . . .
C30 C Uani 1.0572(3) 0.0580(2) 0.29451(19) 1.000 0.0611(14) d . . .
C31 C Uani 1.1249(3) 0.0816(3) 0.2879(2) 1.000 0.0656(18) d . . .
C32 C Uani 1.1915(3) 0.0382(4) 0.3025(3) 1.000 0.100(3) d DU . .
C33 C Uani 1.1859(9) 0.0204(11) 0.3500(6) 0.500 0.123(4) d DUP . 1
C33B C Uani 1.2235(9) 0.0728(9) 0.3393(6) 0.500 0.127(4) d DUP . 2
C34 C Uani 1.2472(10) -0.0177(11) 0.3730(6) 0.500 0.132(4) d DUP . 1
C34B C Uani 1.1854(10) 0.0534(10) 0.3801(6) 0.500 0.132(4) d DUP . 2
C35 C Uani 1.2456(12) -0.0325(11) 0.4207(6) 0.500 0.140(6) d DUP . 1
C35B C Uani 1.1464(11) -0.0096(11) 0.3885(8) 0.500 0.144(5) d DUP . 2
C36 C Uani 0.98480(18) 0.20154(18) 0.15870(12) 1.000 0.0356(10) d . . .
C37 C Uani 0.9981(2) 0.2490(2) 0.12532(12) 1.000 0.0397(11) d . . .
C38 C Uani 1.0190(2) 0.1335(2) 0.15544(13) 1.000 0.0417(11) d . . .
C39 C Uani 1.0434(2) 0.2289(2) 0.08942(13) 1.000 0.0440(11) d . . .
C40 C Uani 1.0635(2) 0.1139(2) 0.11933(14) 1.000 0.0472(11) d . . .
C41 C Uani 1.0761(2) 0.1615(2) 0.08564(13) 1.000 0.0459(11) d . . .
C42 C Uani 1.1202(2) 0.1374(3) 0.04502(14) 1.000 0.0537(14) d . . .
C43 C Uani 1.0764(2) 0.0967(3) 0.01340(15) 1.000 0.0580(16) d . . .
C44 C Uani 1.0195(3) 0.1439(3) -0.00999(19) 1.000 0.0697(17) d . . .
C45 C Uani 0.9766(4) 0.1034(4) -0.0410(3) 1.000 0.102(3) d . . .
C46 C Uani 0.82903(19) 0.26502(18) 0.14349(12) 1.000 0.0359(10) d . . .
C47 C Uani 0.8375(2) 0.2152(2) 0.10973(12) 1.000 0.0400(11) d . . .
C48 C Uani 0.7979(2) 0.3313(2) 0.13331(14) 1.000 0.0442(11) d . . .
C49 C Uani 0.8165(2) 0.2310(2) 0.06750(13) 1.000 0.0487(14) d . . .
C50 C Uani 0.7772(2) 0.3468(2) 0.08999(16) 1.000 0.0537(14) d . . .
C51 C Uani 0.7868(2) 0.2968(3) 0.05669(14) 1.000 0.0541(14) d U . .
C52 C Uani 0.762(2) 0.315(2) 0.0108(11) 0.700 0.073(3) d UP . 1
C53 C Uani 0.8265(6) 0.2963(6) -0.0254(3) 0.700 0.083(2) d UP . 1
C54 C Uani 0.8908(6) 0.3429(7) -0.0196(4) 0.700 0.100(3) d UP . 1
C55 C Uani 0.9456(8) 0.3271(8) -0.0557(4) 0.700 0.109(4) d UP . 1
C56 C Uani 0.65860(18) 0.50756(18) 0.48456(11) 1.000 0.0338(9) d . . .
C57 C Uani 0.65471(18) 0.43308(18) 0.48768(11) 1.000 0.0348(10) d . . .
C58 C Uani 0.62237(18) 0.41033(18) 0.44783(11) 1.000 0.0345(10) d . . .
C59 C Uani 0.60166(18) 0.47121(18) 0.42164(11) 1.000 0.0343(10) d . . .
C60 C Uani 0.62671(18) 0.53063(18) 0.44314(11) 1.000 0.0336(9) d . . .
C61 C Uani 0.68603(19) 0.55285(18) 0.51874(11) 1.000 0.0361(10) d . . .
C62 C Uani 0.6449(2) 0.61427(19) 0.53248(12) 1.000 0.0397(11) d . . .
C63 C Uani 0.7502(2) 0.5340(2) 0.54014(13) 1.000 0.0432(11) d . . .
C64 C Uani 0.6676(2) 0.6535(2) 0.56665(14) 1.000 0.0479(12) d . . .
C65 C Uani 0.7722(2) 0.5740(2) 0.57428(14) 1.000 0.0490(12) d . . .
C66 C Uani 0.7316(2) 0.6343(2) 0.58883(14) 1.000 0.0503(12) d . . .
C67 C Uani 0.7551(3) 0.6767(3) 0.6267(2) 1.000 0.0711(19) d . . .
C68 C Uani 0.8252(6) 0.7125(6) 0.6073(3) 0.600 0.068(4) d P . 1
C69 C Uani 0.8541(5) 0.7575(5) 0.6416(3) 0.600 0.064(3) d P . 1
C70 C Uani 0.9247(6) 0.7835(7) 0.6253(4) 0.600 0.080(4) d P . 1
C71 C Uani 0.67028(19) 0.38881(19) 0.52737(12) 1.000 0.0383(10) d . . .
C72 C Uani 0.6999(2) 0.3191(2) 0.52431(13) 1.000 0.0436(12) d . . .
C73 C Uani 0.6481(2) 0.4144(2) 0.56905(13) 1.000 0.0441(12) d . . .
C74 C Uani 0.7066(2) 0.2780(2) 0.56157(16) 1.000 0.0534(14) d . . .
C75 C Uani 0.6548(3) 0.3720(2) 0.60570(14) 1.000 0.0541(16) d . . .
C76 C Uani 0.6843(3) 0.3029(3) 0.60273(15) 1.000 0.0575(16) d . . .
C77 C Uani 0.6924(3) 0.2568(3) 0.64340(19) 1.000 0.0777(17) d DU . .
C78 C Uani 0.7670(4) 0.2363(4) 0.6560(3) 0.700 0.069(2) d DUP . 1
C79 C Uani 0.7744(5) 0.1902(5) 0.6972(3) 0.700 0.083(3) d DUP . 1
C80 C Uani 0.8510(6) 0.1611(6) 0.7046(3) 0.700 0.084(3) d DUP . 1
C81 C Uani 0.60422(19) 0.33817(18) 0.43842(12) 1.000 0.0359(10) d . . .
C82 C Uani 0.6288(2) 0.30176(19) 0.40055(12) 1.000 0.0411(11) d . . .
C83 C Uani 0.5572(2) 0.3065(2) 0.46740(13) 1.000 0.0436(11) d . . .
C84 C Uani 0.6060(3) 0.2364(2) 0.39114(14) 1.000 0.0504(14) d . . .
C85 C Uani 0.5353(2) 0.2412(2) 0.45803(15) 1.000 0.0524(12) d . . .
C86 C Uani 0.5586(3) 0.2050(2) 0.41931(16) 1.000 0.0542(16) d D . .
C87 C Uani 0.5362(4) 0.1328(3) 0.4079(3) 1.000 0.095(3) d DU . .
C88 C Uani 0.4665(6) 0.1118(8) 0.4221(6) 0.600 0.131(4) d DUP . 1
C89 C Uani 0.4159(8) 0.1575(8) 0.3913(6) 0.600 0.127(4) d DUP . 1
C90 C Uani 0.3424(9) 0.1448(9) 0.4101(7) 0.600 0.151(4) d DUP . 1
C91 C Uani 0.55384(19) 0.47325(19) 0.38321(11) 1.000 0.0362(10) d . . .
C92 C Uani 0.5597(2) 0.5192(2) 0.34801(12) 1.000 0.0430(11) d . . .
C93 C Uani 0.4949(2) 0.4334(2) 0.38483(13) 1.000 0.0424(11) d . . .
C94 C Uani 0.5074(2) 0.5242(2) 0.31576(13) 1.000 0.0513(14) d . . .
C95 C Uani 0.4439(2) 0.4395(2) 0.35268(15) 1.000 0.0520(14) d . . .
C96 C Uani 0.4493(2) 0.4847(3) 0.31736(15) 1.000 0.0563(14) d . . .
C97 C Uani 0.3924(3) 0.4904(4) 0.2826(2) 1.000 0.081(2) d . . .
C98 C Uani 0.3155(3) 0.4899(4) 0.29863(19) 1.000 0.0785(19) d . . .
C99 C Uani 0.2582(4) 0.4970(4) 0.2647(2) 1.000 0.092(3) d . . .
C100 C Uani 0.1854(4) 0.4944(5) 0.2794(3) 1.000 0.124(4) d . . .
C101 C Uani 0.60854(19) 0.60526(18) 0.43018(11) 1.000 0.0359(10) d . . .
C102 C Uani 0.5352(2) 0.6291(2) 0.42801(13) 1.000 0.0442(12) d . . .
C103 C Uani 0.6588(2) 0.65291(19) 0.42126(12) 1.000 0.0399(11) d . . .
C104 C Uani 0.5148(3) 0.6981(2) 0.41738(16) 1.000 0.0569(14) d . . .
C105 C Uani 0.6378(3) 0.7214(2) 0.41014(15) 1.000 0.0534(16) d . . .
C106 C Uani 0.5645(3) 0.7450(2) 0.40765(18) 1.000 0.0642(16) d D . .
C107 C Uani 0.5357(6) 0.8148(4) 0.3872(3) 0.600 0.063(3) d DUP . 1
C108 C Uani 0.5020(7) 0.8656(5) 0.4235(4) 0.600 0.096(3) d DUP . 1
C221 C Uani 0.97106(18) 0.32932(17) 0.27255(12) 1.000 0.0347(10) d . . .
C222 C Uani 0.9308(2) 0.36971(18) 0.19614(12) 1.000 0.0370(10) d . . .
C223 C Uani 0.7811(2) 0.3839(2) 0.43810(12) 1.000 0.0406(11) d . . .
C224 C Uani 0.7871(2) 0.5162(2) 0.43421(12) 1.000 0.0404(11) d . . .
C52B C Uani 0.765(5) 0.311(5) 0.008(3) 0.300 0.073(3) d UP . 2
C53B C Uani 0.8134(13) 0.3420(16) -0.0198(7) 0.300 0.086(3) d UP . 2
C54B C Uani 0.8845(15) 0.2982(17) -0.0260(8) 0.300 0.094(3) d UP . 2
C55B C Uani 0.9301(17) 0.2991(18) -0.0708(9) 0.300 0.101(5) d UP . 2
C68B C Uani 0.8308(6) 0.6885(7) 0.6369(4) 0.400 0.053(4) d P . 2
C69B C Uani 0.8579(8) 0.7394(9) 0.6011(5) 0.400 0.074(5) d P . 2
C70B C Uani 0.9375(9) 0.7496(9) 0.6058(6) 0.400 0.076(6) d P . 2
C10A C Uani 0.5514(10) 0.8257(6) 0.4102(6) 0.400 0.075(5) d DUP . 2
C10B C Uani 0.5394(12) 0.8778(8) 0.4533(7) 0.400 0.095(5) d DUP . 2
C10C C Uani 0.5923(11) 0.9431(8) 0.4407(5) 0.400 0.087(4) d DUP . 2
C10D C Uani 0.6203(13) 0.9846(10) 0.4754(6) 0.400 0.105(6) d DUP . 2
C22B C Uani 0.7705(10) 0.1486(9) 0.4388(5) 0.400 0.095(3) d DUP A 2
C23B C Uani 0.7919(11) 0.0803(10) 0.4603(6) 0.400 0.111(3) d DUP A 2
C24B C Uani 0.8666(11) 0.0970(14) 0.4795(7) 0.400 0.137(4) d DUP A 2
C25B C Uani 0.8421(17) 0.0951(17) 0.5280(7) 0.400 0.177(7) d DUP A 2
C78B C Uani 0.7496(11) 0.2862(10) 0.6745(6) 0.300 0.085(3) d DUP . 2
C79B C Uani 0.7663(11) 0.2445(12) 0.7168(6) 0.300 0.090(4) d DUP . 2
C80B C Uani 0.8295(14) 0.1930(14) 0.7094(9) 0.300 0.092(3) d DUP . 2
C88B C Uani 0.4517(9) 0.1469(11) 0.3973(11) 0.400 0.124(4) d DUP . 2
C89B C Uani 0.4134(11) 0.0788(10) 0.3972(10) 0.400 0.132(4) d DUP . 2
C90B C Uani 0.3315(11) 0.0850(11) 0.4016(10) 0.400 0.140(5) d DUP . 2
Fe3 Fe Uani 0.90872(3) 0.80021(3) 0.24656(2) 1.000 0.0366(2) d . . .
Fe4 Fe Uani 0.71153(3) 0.96090(3) 0.06889(2) 1.000 0.0298(1) d . . .
S4 S Uani 0.84350(7) 0.98910(5) 0.25008(3) 1.000 0.0535(4) d . . .
S5 S Uani 0.90190(5) 0.97838(5) 0.14953(3) 1.000 0.0453(3) d . . .
S6 S Uani 0.74194(5) 1.05670(4) 0.16955(3) 1.000 0.0363(2) d . . .
P5 P Uani 0.81928(5) 0.88650(5) 0.22830(3) 1.000 0.0362(2) d . . .
P6 P Uani 0.83046(5) 0.89888(4) 0.15647(3) 1.000 0.0359(2) d . . .
P7 P Uani 0.72418(5) 0.95347(4) 0.14457(3) 1.000 0.0320(2) d . . .
P8 P Uani 0.84737(6) 1.05127(5) 0.19321(4) 1.000 0.0438(3) d . . .
O5 O Uani 0.9792(2) 0.90015(17) 0.29836(15) 1.000 0.0784(13) d . . .
O6 O Uani 1.00275(17) 0.82713(18) 0.17087(13) 1.000 0.0677(11) d . . .
O7 O Uani 0.82585(14) 1.05567(14) 0.06117(9) 1.000 0.0430(8) d . . .
O8 O Uani 0.80795(16) 0.83327(15) 0.05621(9) 1.000 0.0484(8) d . . .
C14A C Uani 1.2391(8) 0.5856(8) 0.1277(6) 0.500 0.114(4) d DUP . 2
C14B C Uani 1.2861(9) 0.5580(10) 0.0893(6) 0.500 0.128(4) d DUP . 2
C14C C Uani 1.3501(10) 0.6008(12) 0.0807(8) 0.500 0.153(6) d DUP . 2
C16A C Uani 0.4677(7) 0.7143(7) 0.2437(6) 0.500 0.092(4) d DUP . 2
C16B C Uani 0.3906(7) 0.7379(9) 0.2338(6) 0.500 0.097(5) d DUP . 2
C16C C Uani 0.3493(10) 0.6751(10) 0.2388(8) 0.500 0.142(8) d DUP . 2
C18B C Uani 0.4567(14) 1.0108(13) 0.3142(7) 0.500 0.174(7) d DUP . 2
C111 C Uani 0.86370(19) 0.73937(17) 0.29819(12) 1.000 0.0344(10) d . . .
C112 C Uani 0.93727(19) 0.71221(17) 0.28742(12) 1.000 0.0364(10) d . . .
C113 C Uani 0.94034(19) 0.69127(17) 0.24238(12) 1.000 0.0366(10) d . . .
C114 C Uani 0.86940(19) 0.70510(17) 0.22475(12) 1.000 0.0352(10) d . . .
C115 C Uani 0.82180(19) 0.73169(17) 0.26000(11) 1.000 0.0341(10) d . . .
C116 C Uani 0.83877(19) 0.76255(18) 0.34303(12) 1.000 0.0367(10) d . . .
C117 C Uani 0.8078(2) 0.8302(2) 0.35212(14) 1.000 0.0458(11) d . . .
C118 C Uani 0.8484(2) 0.71628(19) 0.37857(12) 1.000 0.0388(11) d . . .
C119 C Uani 0.7903(3) 0.8513(2) 0.39524(15) 1.000 0.0553(16) d . . .
C120 C Uani 0.8310(2) 0.7368(2) 0.42099(13) 1.000 0.0469(12) d . . .
C121 C Uani 0.8016(3) 0.8059(2) 0.43061(14) 1.000 0.0550(14) d D . .
C122 C Uani 0.7860(4) 0.8292(3) 0.47715(16) 1.000 0.082(2) d D . .
C123 C Uani 0.8433(5) 0.8676(6) 0.4957(3) 1.000 0.166(4) d DU . .
C124 C Uani 0.9200(6) 0.8484(8) 0.4930(4) 1.000 0.177(5) d DU . .
C125 C Uani 0.9790(7) 0.8833(7) 0.5131(4) 1.000 0.185(6) d DU . .
C126 C Uani 0.99367(19) 0.69825(18) 0.32110(13) 1.000 0.0384(10) d . . .
C127 C Uani 1.0074(2) 0.7463(2) 0.35349(14) 1.000 0.0453(11) d . . .
C128 C Uani 1.0281(2) 0.6303(2) 0.32426(14) 1.000 0.0433(11) d . . .
C129 C Uani 1.0513(2) 0.7275(2) 0.38823(15) 1.000 0.0497(12) d . . .
C130 C Uani 1.0714(2) 0.6120(2) 0.35966(15) 1.000 0.0494(12) d . . .
C131 C Uani 1.0830(2) 0.6597(2) 0.39278(16) 1.000 0.0511(14) d . . .
C132 C Uani 1.1254(3) 0.6363(3) 0.43299(17) 1.000 0.0615(16) d . . .
C133 C Uani 1.0800(3) 0.5982(3) 0.46617(16) 1.000 0.0619(17) d . . .
C134 C Uani 1.0174(3) 0.6440(3) 0.4867(2) 1.000 0.0768(19) d . . .
C135 C Uani 0.9714(4) 0.6030(4) 0.5188(2) 1.000 0.104(3) d . . .
C136 C Uani 1.0042(2) 0.65600(18) 0.21833(13) 1.000 0.0394(11) d . . .
C137 C Uani 1.0721(2) 0.6812(2) 0.21923(15) 1.000 0.0472(14) d . . .
C138 C Uani 0.9974(2) 0.5948(2) 0.19485(14) 1.000 0.0450(12) d . . .
C139 C Uani 1.1307(2) 0.6459(2) 0.19722(17) 1.000 0.0554(16) d . . .
C140 C Uani 1.0562(2) 0.5595(2) 0.17326(16) 1.000 0.0528(14) d . . .
C141 C Uani 1.1236(2) 0.5844(2) 0.17364(17) 1.000 0.0591(16) d . . .
C142 C Uani 1.1871(3) 0.5457(4) 0.1488(3) 1.000 0.099(2) d DU . .
C143 C Uani 1.1807(6) 0.5216(8) 0.1075(5) 0.500 0.101(4) d DUP . 1
C144 C Uani 1.2468(8) 0.4856(9) 0.0860(6) 0.500 0.115(4) d DUP . 1
C145 C Uani 1.2423(9) 0.4265(8) 0.0588(6) 0.500 0.113(5) d DUP . 1
C146 C Uani 0.8478(2) 0.68136(19) 0.18069(12) 1.000 0.0394(11) d . . .
C147 C Uani 0.7985(2) 0.6311(2) 0.17888(13) 1.000 0.0470(12) d . . .
C148 C Uani 0.8779(3) 0.7028(2) 0.14099(14) 1.000 0.0502(14) d . . .
C149 C Uani 0.7831(3) 0.6008(3) 0.13890(15) 1.000 0.0615(16) d . . .
C150 C Uani 0.8609(3) 0.6729(3) 0.10135(14) 1.000 0.0637(18) d . . .
C151 C Uani 0.8151(3) 0.6203(3) 0.09983(16) 1.000 0.0652(16) d . . .
C152 C Uani 0.8033(5) 0.5832(4) 0.0568(2) 1.000 0.106(3) d U . .
C153 C Uani 0.8773(7) 0.5353(5) 0.0438(3) 1.000 0.145(4) d U . .
C154 C Uani 0.9298(7) 0.4900(5) 0.0720(3) 1.000 0.134(3) d U . .
C155 C Uani 0.9952(7) 0.4468(4) 0.0595(3) 1.000 0.134(4) d U . .
C156 C Uani 0.74236(19) 0.74403(18) 0.25767(12) 1.000 0.0358(10) d . . .
C157 C Uani 0.7080(2) 0.7710(2) 0.21981(13) 1.000 0.0423(11) d . . .
C158 C Uani 0.6981(2) 0.7262(2) 0.29352(13) 1.000 0.0412(11) d . . .
C159 C Uani 0.6341(2) 0.7803(2) 0.21828(14) 1.000 0.0524(14) d . . .
C160 C Uani 0.6242(2) 0.7339(3) 0.29115(15) 1.000 0.0565(14) d . . .
C161 C Uani 0.5906(2) 0.7617(3) 0.25389(16) 1.000 0.0635(18) d . . .
C162 C Uani 0.5090(3) 0.7727(5) 0.2506(2) 1.000 0.097(3) d DU . .
C163 C Uani 0.4817(6) 0.7176(8) 0.2162(5) 0.500 0.089(4) d DUP . 1
C164 C Uani 0.4019(8) 0.7208(11) 0.2116(7) 0.500 0.120(6) d DUP . 1
C165 C Uani 0.3754(10) 0.6774(11) 0.1783(7) 0.500 0.141(8) d DUP . 1
C166 C Uani 0.59444(17) 0.97323(17) 0.07870(11) 1.000 0.0307(9) d . . .
C167 C Uani 0.61688(18) 0.91263(18) 0.05245(11) 1.000 0.0331(9) d . . .
C168 C Uani 0.65193(17) 0.93576(17) 0.01237(11) 1.000 0.0316(9) d . . .
C169 C Uani 0.65536(18) 1.00971(18) 0.01560(11) 1.000 0.0331(9) d . . .
C170 C Uani 0.61984(17) 1.03333(17) 0.05670(11) 1.000 0.0313(9) d . . .
C171 C Uani 0.54602(18) 0.97609(19) 0.11830(11) 1.000 0.0350(10) d . . .
C172 C Uani 0.55159(19) 1.0244(2) 0.15232(12) 1.000 0.0389(10) d . . .
C173 C Uani 0.4871(2) 0.9357(2) 0.11971(13) 1.000 0.0443(11) d . . .
C174 C Uani 0.4992(2) 1.0325(2) 0.18565(13) 1.000 0.0488(11) d . . .
C175 C Uani 0.4345(2) 0.9447(3) 0.15321(15) 1.000 0.0565(14) d . . .
C176 C Uani 0.4394(2) 0.9938(3) 0.18651(15) 1.000 0.0589(14) d . . .
C177 C Uani 0.3797(3) 1.0051(4) 0.22139(19) 1.000 0.085(2) d . . .
C178 C Uani 0.3831(5) 0.9497(5) 0.2583(3) 1.000 0.119(4) d . . .
C179 C Uani 0.4412(7) 0.9499(8) 0.2853(4) 1.000 0.164(5) d DU . .
C180 C Uani 0.4267(14) 0.9245(14) 0.3326(6) 0.500 0.167(7) d DUP . 1
C181 C Uani 0.5999(2) 0.83926(18) 0.06196(12) 1.000 0.0381(11) d . . .
C182 C Uani 0.6292(3) 0.7999(2) 0.09647(13) 1.000 0.0485(14) d . . .
C183 C Uani 0.5512(2) 0.8092(2) 0.03499(15) 1.000 0.0478(12) d . . .
C184 C Uani 0.6112(4) 0.7328(2) 0.10373(17) 1.000 0.071(2) d . . .
C185 C Uani 0.5323(3) 0.7419(2) 0.04316(18) 1.000 0.0644(17) d . . .
C186 C Uani 0.5620(4) 0.7026(3) 0.07740(19) 1.000 0.076(2) d . . .
C187 C Uani 0.5454(6) 0.6272(3) 0.0846(3) 1.000 0.134(5) d D . .
C188 C Uani 0.5926(6) 0.5785(4) 0.0491(4) 1.000 0.150(4) d DU S .
C189 C Uani 0.5777(7) 0.4993(4) 0.0517(4) 1.000 0.161(4) d DU . .
C190 C Uani 0.6097(9) 0.4565(7) 0.0105(5) 0.700 0.156(5) d DUP S 3
C191 C Uani 0.67130(18) 0.89132(19) -0.02726(12) 1.000 0.0376(10) d . . .
C192 C Uani 0.6977(2) 0.8204(2) -0.02426(13) 1.000 0.0428(11) d . . .
C193 C Uani 0.6592(2) 0.9194(2) -0.06911(12) 1.000 0.0419(11) d . . .
C194 C Uani 0.7116(2) 0.7803(2) -0.06219(15) 1.000 0.0510(14) d . . .
C195 C Uani 0.6730(2) 0.8786(2) -0.10686(13) 1.000 0.0503(14) d . . .
C196 C Uani 0.7001(2) 0.8088(3) -0.10392(15) 1.000 0.0545(14) d . . .
C197 C Uani 0.7147(3) 0.7647(3) -0.14550(17) 1.000 0.0678(18) d . . .
C198 C Uani 0.7904(2) 0.7299(2) -0.14993(15) 1.000 0.0541(14) d . . .
C199 C Uani 0.8035(3) 0.6833(3) -0.19059(17) 1.000 0.0611(17) d . . .
C200 C Uani 0.8778(3) 0.6434(3) -0.19107(19) 1.000 0.0661(17) d . . .
C201 C Uani 0.6872(2) 1.05517(19) -0.01807(11) 1.000 0.0373(10) d . . .
C202 C Uani 0.7566(2) 1.0383(2) -0.03558(12) 1.000 0.0440(11) d . . .
C203 C Uani 0.6474(2) 1.1142(2) -0.03480(13) 1.000 0.0459(12) d . . .
C204 C Uani 0.7857(3) 1.0782(3) -0.06855(14) 1.000 0.0574(16) d . . .
C205 C Uani 0.6774(3) 1.1536(2) -0.06840(15) 1.000 0.0600(16) d . . .
C206 C Uani 0.7465(3) 1.1360(3) -0.08589(15) 1.000 0.0622(18) d . . .
C207 C Uani 0.7789(5) 1.1774(3) -0.12344(19) 1.000 0.089(3) d . . .
C208 C Uani 0.7681(5) 1.1504(4) -0.1678(2) 1.000 0.099(3) d . . .
C209 C Uani 0.7936(4) 1.0762(4) -0.1799(2) 1.000 0.088(3) d . . .
C210 C Uani 0.8746(4) 1.0542(5) -0.1847(3) 1.000 0.112(3) d . . .
C211 C Uani 0.59891(18) 1.10775(18) 0.06886(11) 1.000 0.0333(9) d . . .
C212 C Uani 0.5253(2) 1.1291(2) 0.07102(13) 1.000 0.0425(11) d . . .
C213 C Uani 0.64717(19) 1.15644(18) 0.07721(12) 1.000 0.0363(10) d . . .
C214 C Uani 0.5018(2) 1.1977(2) 0.08040(16) 1.000 0.0514(13) d . . .
C215 C Uani 0.6232(2) 1.2255(2) 0.08699(14) 1.000 0.0443(11) d . . .
C216 C Uani 0.5503(2) 1.2471(2) 0.08855(16) 1.000 0.0512(14) d D . .
C217 C Uani 0.5256(3) 1.3230(2) 0.0992(2) 1.000 0.079(2) d DU . .
C218 C Uani 0.4622(5) 1.3385(4) 0.1242(3) 0.750 0.081(2) d DUP . 1
C219 C Uani 0.4447(5) 1.4151(4) 0.1348(4) 0.750 0.096(3) d DUP . 1
C220 C Uani 0.3796(6) 1.4302(5) 0.1625(4) 0.750 0.113(4) d DUP . 1
C225 C Uani 0.9499(2) 0.8603(2) 0.27818(17) 1.000 0.0531(14) d . . .
C226 C Uani 0.9641(2) 0.8185(2) 0.20013(17) 1.000 0.0524(14) d . . .
C227 C Uani 0.78112(19) 1.01818(19) 0.06546(11) 1.000 0.0360(10) d . . .
C228 C Uani 0.77106(19) 0.8841(2) 0.06253(11) 1.000 0.0373(10) d . . .
C21C C Uani 0.5104(18) 1.4683(15) 0.1174(12) 0.250 0.117(5) d DUP . 2
C19B C Uani 0.579(2) 0.4169(8) 0.0463(14) 0.300 0.164(5) d DUP S 4
C21A C Uani 0.4899(12) 1.3697(8) 0.0676(7) 0.250 0.076(4) d DUP . 2
C21B C Uani 0.4558(14) 1.4314(12) 0.0919(11) 0.250 0.104(4) d DUP . 2
C109 C Uani 0.5840(9) 0.8778(7) 0.4506(6) 0.600 0.117(4) d DUP . 1
C110 C Uani 0.5769(12) 0.9429(9) 0.4733(7) 0.600 0.162(6) d DUP . 1
N1 N Uani 1.0524(9) -0.0836(7) 0.4019(4) 1.000 0.201(5) d U . 3
C231 C Uani 0.9954(9) -0.0502(7) 0.3949(4) 1.000 0.155(4) d U . 3
C232 C Uani 0.9294(9) -0.0019(8) 0.3828(5) 1.000 0.208(6) d U . 3
Cl1 Cl Uani 0.65011(14) 0.44385(11) 0.17959(7) 1.000 0.1146(9) d . . .
Cl2 Cl Uani 0.62532(10) 0.57785(9) 0.22434(7) 1.000 0.1001(7) d . . .
C229 C Uani 0.6482(4) 0.4851(3) 0.23029(19) 1.000 0.080(2) d . . .
Cl3 Cl Uani 0.65101(13) 0.95409(15) 0.31971(8) 1.000 0.1348(10) d . . .
Cl4 Cl Uani 0.61595(9) 1.08883(9) 0.27648(6) 1.000 0.0889(6) d . . .
C230 C Uani 0.6448(4) 0.9974(4) 0.2695(2) 1.000 0.087(3) d . . .
H10C H Uiso 0.17990 0.45000 0.29330 1.000 0.1850 c R . .
H7 H Uiso 0.70890 0.21900 0.17570 1.000 0.0410 c R . .
H8 H Uiso 0.73630 0.29470 0.29770 1.000 0.0400 c R . .
H9 H Uiso 0.58590 0.24390 0.18530 1.000 0.0480 c R . .
H10 H Uiso 0.61390 0.32360 0.30450 1.000 0.0470 c R . .
H10A H Uiso 0.15430 0.50000 0.25460 1.000 0.1850 c R . .
H10B H Uiso 0.17280 0.53150 0.30030 1.000 0.1850 c R . .
H24A H Uiso 0.73490 0.03740 0.50050 0.600 0.1280 c RP A 1
H24B H Uiso 0.75880 0.10550 0.52260 0.600 0.1280 c RP A 1
H25A H Uiso 0.64910 0.08120 0.55020 0.600 0.1640 c RP A 1
H25B H Uiso 0.61770 0.08470 0.50260 0.600 0.1640 c RP A 1
H25C H Uiso 0.64150 0.15270 0.52460 0.600 0.1640 c RP A 1
H27 H Uiso 1.07380 0.22650 0.23820 1.000 0.0550 c R . .
H28 H Uiso 0.95020 0.08180 0.28630 1.000 0.0540 c R . .
H29 H Uiso 1.17550 0.16060 0.26090 1.000 0.0710 c R . .
H30 H Uiso 1.05290 0.01500 0.30820 1.000 0.0730 c R . .
H32A H Uiso 1.19810 -0.00460 0.28530 0.500 0.1200 c RP B 1
H32B H Uiso 1.23340 0.06420 0.29730 0.500 0.1200 c RP B 1
H32C H Uiso 1.17920 -0.00790 0.31160 0.500 0.1200 d RP B 2
H32D H Uiso 1.22620 0.03250 0.27800 0.500 0.1200 d RP B 2
H32E H Uiso 0.76770 0.64690 0.65180 0.600 0.0850 c RP . 1
H32F H Uiso 0.71720 0.71230 0.63580 0.600 0.0850 c RP . 1
H32I H Uiso 0.66730 0.28130 0.66810 0.700 0.0930 c RP . 1
H32J H Uiso 0.66860 0.21450 0.63830 0.700 0.0930 c RP . 1
H33A H Uiso 1.14480 -0.00710 0.35380 0.500 0.1480 c RP . 1
H33B H Uiso 1.17380 0.06410 0.36590 0.500 0.1480 c RP . 1
H33C H Uiso 1.21820 0.12330 0.33540 0.500 0.1530 c RP . 2
H33D H Uiso 1.27450 0.05770 0.34080 0.500 0.1530 c RP . 2
H34A H Uiso 1.25690 -0.06270 0.35820 0.500 0.1580 c RP . 1
H34B H Uiso 1.28900 0.00810 0.36720 0.500 0.1580 c RP . 1
H34C H Uiso 1.15050 0.09300 0.38670 0.500 0.1590 c RP . 2
H34D H Uiso 1.22100 0.05310 0.40300 0.500 0.1590 c RP . 2
H35A H Uiso 1.28780 -0.06230 0.42820 0.500 0.2100 c RP . 1
H35B H Uiso 1.20320 -0.05550 0.42830 0.500 0.2100 c RP . 1
H35C H Uiso 1.24470 0.01080 0.43680 0.500 0.2100 c RP . 1
H35D H Uiso 1.12540 -0.00730 0.41790 0.500 0.2160 c RP . 2
H35E H Uiso 1.17950 -0.05090 0.38570 0.500 0.2160 c RP . 2
H35F H Uiso 1.10890 -0.01150 0.36750 0.500 0.2160 c RP . 2
H37 H Uiso 0.97660 0.29470 0.12700 1.000 0.0480 c R . .
H38 H Uiso 1.01180 0.10110 0.17770 1.000 0.0500 c R . .
H39 H Uiso 1.05170 0.26160 0.06750 1.000 0.0530 c R . .
H40 H Uiso 1.08530 0.06830 0.11750 1.000 0.0570 c R . .
H42A H Uiso 1.16240 0.10770 0.05390 1.000 0.0640 c R . .
H42B H Uiso 1.13680 0.17790 0.02980 1.000 0.0640 c R . .
H43A H Uiso 1.10890 0.07300 -0.00850 1.000 0.0690 c R . .
H43B H Uiso 1.05310 0.06110 0.02990 1.000 0.0690 c R . .
H44A H Uiso 0.98690 0.16760 0.01180 1.000 0.0830 c R . .
H44B H Uiso 1.04280 0.17950 -0.02650 1.000 0.0830 c R . .
H45A H Uiso 0.94170 0.13510 -0.05530 1.000 0.1530 c R . .
H45B H Uiso 0.95240 0.06910 -0.02470 1.000 0.1530 c R . .
H45C H Uiso 1.00860 0.08030 -0.06290 1.000 0.1530 c R . .
H47 H Uiso 0.85790 0.17020 0.11600 1.000 0.0480 c R . .
H48 H Uiso 0.79080 0.36550 0.15520 1.000 0.0530 c R . .
H49 H Uiso 0.82260 0.19650 0.04580 1.000 0.0590 c R . .
H50 H Uiso 0.75650 0.39160 0.08340 1.000 0.0640 c R . .
H52A H Uiso 0.74700 0.36470 0.00930 0.700 0.0880 c RP . 1
H52B H Uiso 0.72150 0.28920 0.00400 0.700 0.0880 c RP . 1
H53A H Uiso 0.84410 0.24720 -0.02260 0.700 0.1000 c RP . 1
H53B H Uiso 0.80760 0.30320 -0.05480 0.700 0.1000 c RP . 1
H54A H Uiso 0.87320 0.39220 -0.02060 0.700 0.1200 c RP . 1
H54B H Uiso 0.91260 0.33350 0.00880 0.700 0.1200 c RP . 1
H55A H Uiso 0.98470 0.35600 -0.05240 0.700 0.1640 c RP . 1
H55B H Uiso 0.92370 0.33660 -0.08370 0.700 0.1640 c RP . 1
H55C H Uiso 0.96360 0.27860 -0.05430 0.700 0.1640 c RP . 1
H62 H Uiso 0.60220 0.62860 0.51840 1.000 0.0480 c R . .
H63 H Uiso 0.77870 0.49380 0.53130 1.000 0.0520 c R . .
H64 H Uiso 0.63950 0.69400 0.57530 1.000 0.0580 c R . .
H65 H Uiso 0.81540 0.56010 0.58790 1.000 0.0590 c R . .
H68A H Uiso 0.86220 0.67620 0.59820 0.600 0.0810 c RP . 1
H68B H Uiso 0.81190 0.74080 0.58170 0.600 0.0810 c RP . 1
H69A H Uiso 0.86190 0.73080 0.66860 0.600 0.0760 c RP . 1
H69B H Uiso 0.81940 0.79720 0.64820 0.600 0.0760 c RP . 1
H70A H Uiso 0.94220 0.81360 0.64710 0.600 0.1200 c RP . 1
H70B H Uiso 0.91710 0.80910 0.59830 0.600 0.1200 c RP . 1
H70C H Uiso 0.95970 0.74410 0.62010 0.600 0.1200 c RP . 1
H72 H Uiso 0.71510 0.30050 0.49700 1.000 0.0530 c R . .
H73 H Uiso 0.62860 0.46070 0.57210 1.000 0.0530 c R . .
H74 H Uiso 0.72700 0.23200 0.55880 1.000 0.0640 c R . .
H75 H Uiso 0.63920 0.39000 0.63310 1.000 0.0650 c R . .
H78A H Uiso 0.79090 0.27850 0.66100 0.700 0.0820 c RP . 1
H78B H Uiso 0.79210 0.21140 0.63150 0.700 0.0820 c RP . 1
H79A H Uiso 0.75680 0.21760 0.72280 0.700 0.0990 c RP . 1
H79B H Uiso 0.74440 0.15150 0.69440 0.700 0.0990 c RP . 1
H80A H Uiso 0.85250 0.13150 0.73020 0.700 0.1270 c RP . 1
H80B H Uiso 0.88050 0.19910 0.70900 0.700 0.1270 c RP . 1
H80C H Uiso 0.86890 0.13420 0.67930 0.700 0.1270 c RP . 1
H82 H Uiso 0.66110 0.32140 0.38120 1.000 0.0490 c R . .
H83 H Uiso 0.54040 0.32960 0.49310 1.000 0.0520 c R . .
H84 H Uiso 0.62280 0.21320 0.36540 1.000 0.0600 c R . .
H85 H Uiso 0.50450 0.22070 0.47790 1.000 0.0630 c R . .
H88A H Uiso 0.45610 0.12270 0.45300 0.600 0.1570 c RP . 1
H88B H Uiso 0.46310 0.06210 0.41720 0.600 0.1570 c RP . 1
H89A H Uiso 0.42450 0.20670 0.39310 0.600 0.1520 c RP . 1
H89B H Uiso 0.42170 0.14210 0.36090 0.600 0.1520 c RP . 1
H90A H Uiso 0.30590 0.16880 0.39240 0.600 0.2260 c RP . 1
H90B H Uiso 0.33760 0.16210 0.43980 0.600 0.2260 c RP . 1
H90C H Uiso 0.33690 0.09540 0.40990 0.600 0.2260 c RP . 1
H92 H Uiso 0.59850 0.54660 0.34600 1.000 0.0520 c R . .
H93 H Uiso 0.48990 0.40210 0.40800 1.000 0.0510 c R . .
H94 H Uiso 0.51200 0.55530 0.29240 1.000 0.0610 c R . .
H95 H Uiso 0.40480 0.41250 0.35480 1.000 0.0620 c R . .
H97A H Uiso 0.39690 0.53360 0.26630 1.000 0.0970 c R . .
H97B H Uiso 0.40280 0.45190 0.26200 1.000 0.0970 c R . .
H98A H Uiso 0.31100 0.44630 0.31440 1.000 0.0940 c R . .
H98B H Uiso 0.30560 0.52780 0.31980 1.000 0.0940 c R . .
H99A H Uiso 0.26180 0.54130 0.24960 1.000 0.1110 c R . .
H99B H Uiso 0.26900 0.46010 0.24310 1.000 0.1110 c R . .
H102 H Uiso 0.50020 0.59820 0.43380 1.000 0.0530 c R . .
H103 H Uiso 0.70770 0.63840 0.42280 1.000 0.0480 c R . .
H104 H Uiso 0.46590 0.71320 0.41680 1.000 0.0680 c R . .
H105 H Uiso 0.67270 0.75240 0.40420 1.000 0.0640 c R . .
H511 H Uiso 0.53920 0.12850 0.37600 0.600 0.1140 c RP . 1
H512 H Uiso 0.57240 0.09860 0.41960 0.600 0.1140 c RP . 1
H10D H Uiso 0.49940 0.80650 0.36580 0.600 0.0760 c RP . 1
H10E H Uiso 0.57470 0.83590 0.37190 0.600 0.0760 c RP . 1
H10F H Uiso 0.46760 0.84400 0.44250 0.600 0.1160 c RP . 1
H10G H Uiso 0.47980 0.90900 0.41130 0.600 0.1160 c RP . 1
H12A H Uiso 0.49860 0.33860 0.27650 1.000 0.0630 c R . .
H12B H Uiso 0.48920 0.33170 0.22550 1.000 0.0630 c R . .
H13A H Uiso 0.48240 0.21830 0.28420 1.000 0.0780 c R . .
H13B H Uiso 0.46800 0.21510 0.23350 1.000 0.0780 c R . .
H14A H Uiso 0.37810 0.29590 0.29480 1.000 0.0840 c R . .
H14B H Uiso 0.36410 0.29500 0.24410 1.000 0.0840 c R . .
H15A H Uiso 0.28870 0.22440 0.28060 1.000 0.1300 c R . .
H15B H Uiso 0.35540 0.17920 0.29960 1.000 0.1300 c R . .
H15C H Uiso 0.34110 0.17850 0.24880 1.000 0.1300 c R . .
H17 H Uiso 0.76650 0.13390 0.28980 1.000 0.0490 c R . .
H18 H Uiso 0.92350 0.23930 0.33960 1.000 0.0470 c R . .
H19 H Uiso 0.73840 0.09500 0.35980 1.000 0.0780 c R . .
H20 H Uiso 0.89290 0.20270 0.40930 1.000 0.0760 c R . .
H22A H Uiso 0.81610 0.05580 0.43220 0.600 0.1210 c RDP A 1
H22B H Uiso 0.84220 0.12050 0.45730 0.600 0.1210 c RP A 1
H23A H Uiso 0.69790 0.10390 0.43740 0.600 0.1270 c RP A 1
H23B H Uiso 0.72230 0.17170 0.45950 0.600 0.1270 c RP A 1
H10J H Uiso 0.50940 0.83730 0.39240 0.400 0.0900 c RP . 2
H10K H Uiso 0.59180 0.84270 0.39380 0.400 0.0900 c RP . 2
H10L H Uiso 0.55480 0.85370 0.48010 0.400 0.1130 c RP . 2
H10M H Uiso 0.48920 0.89580 0.45700 0.400 0.1130 c RP . 2
H10N H Uiso 0.63350 0.92230 0.42350 0.400 0.1040 c RP . 2
H10O H Uiso 0.56510 0.97540 0.42130 0.400 0.1040 c RP . 2
H10P H Uiso 0.64510 1.02180 0.46250 0.400 0.1570 c RP . 2
H10Q H Uiso 0.65330 0.95520 0.49280 0.400 0.1570 c RP . 2
H10R H Uiso 0.58110 1.00420 0.49400 0.400 0.1570 c RP . 2
H22C H Uiso 0.78440 0.18720 0.45650 0.400 0.1140 c RP A 2
H22D H Uiso 0.71870 0.15450 0.43500 0.400 0.1140 c RP A 2
H23C H Uiso 0.79750 0.04210 0.43910 0.400 0.1330 c RP A 2
H23D H Uiso 0.75770 0.06950 0.48350 0.400 0.1330 c RP A 2
H24C H Uiso 0.90520 0.06110 0.47220 0.400 0.1640 c RP A 2
H24D H Uiso 0.88050 0.14270 0.47050 0.400 0.1640 c RP A 2
H25D H Uiso 0.88350 0.09320 0.54640 0.400 0.2650 c RP A 2
H25E H Uiso 0.81640 0.05440 0.53330 0.400 0.2650 c RP A 2
H25F H Uiso 0.81090 0.13660 0.53490 0.400 0.2650 c RP A 2
H32G H Uiso 0.72980 0.72300 0.62370 0.400 0.0850 d RP . 2
H32H H Uiso 0.73520 0.65640 0.65320 0.400 0.0850 d RP . 2
H32K H Uiso 0.70840 0.20900 0.63470 0.300 0.0930 d RP . 2
H32L H Uiso 0.64620 0.25640 0.65900 0.300 0.0930 d RP . 2
H52C H Uiso 0.75550 0.26680 -0.00550 0.300 0.0870 c RP . 2
H52D H Uiso 0.71990 0.34090 0.00800 0.300 0.0870 c RP . 2
H53C H Uiso 0.82230 0.38720 -0.00760 0.300 0.1030 c RP . 2
H53D H Uiso 0.79200 0.35030 -0.04840 0.300 0.1030 c RP . 2
H54C H Uiso 0.87520 0.24980 -0.02050 0.300 0.1120 c RP . 2
H54D H Uiso 0.91560 0.31140 -0.00280 0.300 0.1120 c RP . 2
H55D H Uiso 0.97050 0.26440 -0.06970 0.300 0.1520 c RP . 2
H55E H Uiso 0.94710 0.34470 -0.07500 0.300 0.1520 c RP . 2
H55F H Uiso 0.90020 0.28900 -0.09500 0.300 0.1520 c RP . 2
H68C H Uiso 0.86080 0.64440 0.63630 0.400 0.0640 c RP . 2
H68D H Uiso 0.83280 0.70910 0.66610 0.400 0.0640 c RP . 2
H69C H Uiso 0.85040 0.72070 0.57200 0.400 0.0880 c RP . 2
H69D H Uiso 0.82990 0.78460 0.60360 0.400 0.0880 c RP . 2
H70D H Uiso 0.95210 0.78180 0.58370 0.400 0.1140 c RP . 2
H70E H Uiso 0.96560 0.70530 0.60210 0.400 0.1140 c RP . 2
H70F H Uiso 0.94520 0.76810 0.63460 0.400 0.1140 c RP . 2
H78C H Uiso 0.79430 0.28850 0.65760 0.300 0.1020 c RP . 2
H78D H Uiso 0.73230 0.33390 0.68280 0.300 0.1020 c RP . 2
H79C H Uiso 0.77600 0.27640 0.74030 0.300 0.1070 c RP . 2
H79D H Uiso 0.72470 0.22020 0.72580 0.300 0.1070 c RP . 2
H80D H Uiso 0.83650 0.16420 0.73510 0.300 0.1380 c RP . 2
H80E H Uiso 0.87170 0.21750 0.70370 0.300 0.1380 c RP . 2
H80F H Uiso 0.82140 0.16410 0.68440 0.300 0.1380 c RP . 2
H88C H Uiso 0.42850 0.17880 0.41930 0.400 0.1490 c RP . 2
H88D H Uiso 0.44680 0.16940 0.36870 0.400 0.1490 c RP . 2
H89C H Uiso 0.42700 0.05410 0.36980 0.400 0.1580 c RP . 2
H89D H Uiso 0.43230 0.04950 0.42110 0.400 0.1580 c RP . 2
H90D H Uiso 0.31570 0.04090 0.41120 0.400 0.2110 c RP . 2
H90E H Uiso 0.31110 0.09710 0.37340 0.400 0.2110 c RP . 2
H90F H Uiso 0.31590 0.12070 0.42280 0.400 0.2110 c RP . 2
H513 H Uiso 0.57260 0.10910 0.38840 0.400 0.1140 d RP . 2
H514 H Uiso 0.53350 0.10530 0.43480 0.400 0.1140 d RP . 2
H12D H Uiso 0.83140 0.87250 0.52690 1.000 0.1990 c R . .
H12E H Uiso 0.93200 0.84660 0.46160 1.000 0.2130 c R . .
H12F H Uiso 0.92600 0.80030 0.50330 1.000 0.2130 c R . .
H12C H Uiso 0.83650 0.91450 0.48330 1.000 0.1990 c R . .
H12W H Uiso 0.77950 0.78830 0.49540 1.000 0.0970 c R . .
H13C H Uiso 1.14250 0.67700 0.44710 1.000 0.0740 c R . .
H13D H Uiso 1.16720 0.60540 0.42380 1.000 0.0740 c R . .
H12G H Uiso 1.02470 0.86260 0.50180 1.000 0.2770 c R . .
H12H H Uiso 0.97660 0.87750 0.54460 1.000 0.2770 c R . .
H12I H Uiso 0.97400 0.93240 0.50610 1.000 0.2770 c R . .
H12V H Uiso 0.74100 0.85910 0.47830 1.000 0.0970 c R . .
H13I H Uiso 0.93250 0.63400 0.53090 1.000 0.1560 c R . .
H13J H Uiso 1.00090 0.58400 0.54230 1.000 0.1560 c R . .
H13K H Uiso 0.95210 0.56550 0.50330 1.000 0.1560 c R . .
H14C H Uiso 1.26930 0.52040 0.06840 0.500 0.1380 c RP . 1
H14D H Uiso 1.27980 0.47150 0.10930 0.500 0.1380 c RP . 1
H14E H Uiso 1.28880 0.41330 0.04520 0.500 0.1700 c RP . 1
H14F H Uiso 1.20780 0.43780 0.03620 0.500 0.1700 c RP . 1
H14G H Uiso 1.22740 0.38820 0.07630 0.500 0.1700 c RP . 1
H14H H Uiso 1.27140 0.59830 0.15050 0.500 0.1370 c RP . 2
H14I H Uiso 1.21330 0.62900 0.11800 0.500 0.1370 c RP . 2
H14J H Uiso 1.25730 0.55860 0.06300 0.500 0.1530 c RP . 2
H13E H Uiso 1.06130 0.55880 0.45150 1.000 0.0740 c R . .
H13F H Uiso 1.11080 0.57940 0.48950 1.000 0.0740 c R . .
H13G H Uiso 0.98710 0.66390 0.46340 1.000 0.0920 c R . .
H13H H Uiso 1.03600 0.68240 0.50240 1.000 0.0920 c R . .
H14O H Uiso 1.16390 0.56090 0.08900 0.500 0.1210 c RP . 1
H14P H Uiso 1.14340 0.48920 0.10810 0.500 0.1210 c RP . 1
H15E H Uiso 0.94480 0.52170 0.09420 1.000 0.1610 c R . .
H15F H Uiso 0.90010 0.45840 0.08760 1.000 0.1610 c R . .
H15G H Uiso 1.01560 0.42450 0.08530 1.000 0.2010 c R . .
H15H H Uiso 1.02930 0.47570 0.04610 1.000 0.2010 c R . .
H15I H Uiso 0.98390 0.41170 0.03880 1.000 0.2010 c R . .
H15K H Uiso 0.79180 0.61730 0.03370 1.000 0.1270 c R . .
H15L H Uiso 0.76360 0.55390 0.06020 1.000 0.1270 c R . .
H15M H Uiso 0.86330 0.50360 0.02120 1.000 0.1730 c R . .
H15N H Uiso 0.90720 0.56730 0.02860 1.000 0.1730 c R . .
H16A H Uiso 0.50350 0.72590 0.18740 0.500 0.1070 c RP . 1
H16B H Uiso 0.49890 0.67060 0.22530 0.500 0.1070 c RP . 1
H16C H Uiso 0.38080 0.70820 0.23980 0.500 0.1450 c RP . 1
H16D H Uiso 0.38440 0.76910 0.20560 0.500 0.1450 c RP . 1
H16E H Uiso 0.32370 0.68470 0.17790 0.500 0.2110 c RP . 1
H16F H Uiso 0.38950 0.62900 0.18460 0.500 0.2110 c RP . 1
H16G H Uiso 0.39510 0.68940 0.15000 0.500 0.2110 c RP . 1
H16H H Uiso 0.46900 0.68510 0.27000 0.500 0.1100 c RP . 2
H16I H Uiso 0.48910 0.68630 0.21930 0.500 0.1100 c RP . 2
H16J H Uiso 0.37180 0.77450 0.25420 0.500 0.1160 c RP . 2
H16K H Uiso 0.38710 0.75610 0.20390 0.500 0.1160 c RP . 2
H16L H Uiso 0.29940 0.68790 0.23280 0.500 0.2140 c RP . 2
H16M H Uiso 0.35340 0.65760 0.26840 0.500 0.2140 c RP . 2
H16N H Uiso 0.36830 0.63940 0.21840 0.500 0.2140 c RP . 2
H17A H Uiso 0.33350 1.00500 0.20720 1.000 0.1020 c R . .
H17B H Uiso 0.38190 1.05100 0.23450 1.000 0.1020 c R . .
H17C H Uiso 0.33930 0.95690 0.27640 1.000 0.1420 c R . .
H17D H Uiso 0.38370 0.90370 0.24490 1.000 0.1420 c R . .
H18A H Uiso 0.46870 0.92860 0.34990 0.500 0.2500 c RP . 1
H18B H Uiso 0.41600 0.87640 0.33190 0.500 0.2500 c RP . 1
H18C H Uiso 0.38650 0.95280 0.34550 0.500 0.2500 c RP . 1
H18D H Uiso 0.49910 0.99810 0.33080 0.500 0.2620 c RP . 2
H18E H Uiso 0.41640 1.02210 0.33410 0.500 0.2620 c RP . 2
H18F H Uiso 0.46430 1.05080 0.29610 0.500 0.2620 c RP . 2
H18G H Uiso 0.49440 0.62290 0.08080 1.000 0.1610 c R . .
H18H H Uiso 0.55760 0.61240 0.11440 1.000 0.1610 c R . .
H18I H Uiso 0.58200 0.59580 0.01960 1.000 0.1800 c R . .
H18J H Uiso 0.64350 0.58240 0.05390 1.000 0.1800 c R . .
H19A H Uiso 0.68110 0.72880 -0.14570 1.000 0.0810 c R . .
H19B H Uiso 0.70530 0.79450 -0.17100 1.000 0.0810 c R . .
H19C H Uiso 0.80070 0.70170 -0.12380 1.000 0.0650 c R . .
H19D H Uiso 0.82390 0.76590 -0.15110 1.000 0.0650 c R . .
H19E H Uiso 0.76700 0.65010 -0.19120 1.000 0.0730 c R . .
H19F H Uiso 0.79880 0.71210 -0.21690 1.000 0.0730 c R . .
H19K H Uiso 0.59970 0.40830 0.01360 0.700 0.2340 c RP S 3
H19L H Uiso 0.66100 0.45920 0.00860 0.700 0.2340 c RP S 3
H19M H Uiso 0.58810 0.47580 -0.01580 0.700 0.2340 c RP S 3
H20A H Uiso 0.88380 0.61460 -0.21710 1.000 0.0990 c R . .
H20B H Uiso 0.88240 0.61420 -0.16530 1.000 0.0990 c R . .
H20C H Uiso 0.91410 0.67600 -0.19120 1.000 0.0990 c R . .
H20D H Uiso 0.75780 1.22560 -0.12180 1.000 0.1060 c R . .
H20E H Uiso 0.83030 1.17780 -0.11900 1.000 0.1060 c R . .
H20F H Uiso 0.79110 1.18060 -0.18860 1.000 0.1190 c R . .
H20G H Uiso 0.71670 1.15660 -0.17310 1.000 0.1190 c R . .
H20H H Uiso 0.77190 1.06600 -0.20770 1.000 0.1050 c R . .
H20I H Uiso 0.77380 1.04600 -0.15780 1.000 0.1050 c R . .
H21A H Uiso 0.88180 1.00520 -0.19190 1.000 0.1680 c R . .
H21B H Uiso 0.89740 1.06240 -0.15730 1.000 0.1680 c R . .
H21C H Uiso 0.89520 1.08120 -0.20770 1.000 0.1680 c R . .
H21D H Uiso 0.46610 1.31250 0.15170 0.750 0.0970 c RP . 1
H21E H Uiso 0.42230 1.32210 0.10830 0.750 0.0970 c RP . 1
H21F H Uiso 0.48530 1.43200 0.14970 0.750 0.1150 c RP . 1
H21G H Uiso 0.43890 1.44090 0.10730 0.750 0.1150 c RP . 1
H22E H Uiso 0.37280 1.47960 0.16860 0.750 0.1690 c RP . 1
H22F H Uiso 0.38460 1.40470 0.18980 0.750 0.1690 c RP . 1
H22G H Uiso 0.33850 1.41610 0.14730 0.750 0.1690 c RP . 1
H32M H Uiso 1.22560 0.57670 0.14780 0.500 0.1190 c RP . 1
H32N H Uiso 1.20370 0.50580 0.16680 0.500 0.1190 c RP . 1
H32O H Uiso 1.21220 0.51390 0.16940 0.500 0.1190 d RP . 2
H32P H Uiso 1.16760 0.51700 0.12640 0.500 0.1190 d RP . 2
H32Q H Uiso 0.49510 0.82020 0.24090 0.500 0.1170 c RP . 1
H32R H Uiso 0.48660 0.76620 0.27950 0.500 0.1170 c RP . 1
H32S H Uiso 0.49060 0.79530 0.27780 0.500 0.1170 d RP . 2
H32T H Uiso 0.49850 0.80590 0.22690 0.500 0.1170 d RP . 2
H32U H Uiso 0.52600 0.49590 0.05380 0.700 0.1930 c RP . 3
H32V H Uiso 0.59870 0.47880 0.07830 0.700 0.1930 c RP . 3
H117 H Uiso 0.79860 0.86160 0.32900 1.000 0.0550 c R . .
H118 H Uiso 0.86710 0.67030 0.37320 1.000 0.0470 c R . .
H119 H Uiso 0.77040 0.89690 0.40050 1.000 0.0660 c R . .
H120 H Uiso 0.83860 0.70480 0.44390 1.000 0.0560 c R . .
H127 H Uiso 0.98640 0.79210 0.35170 1.000 0.0540 c R . .
H128 H Uiso 1.02190 0.59730 0.30250 1.000 0.0520 c R . .
H129 H Uiso 1.05990 0.76110 0.40910 1.000 0.0600 c R . .
H130 H Uiso 1.09350 0.56660 0.36130 1.000 0.0590 c R . .
H137 H Uiso 1.07820 0.72210 0.23470 1.000 0.0570 c R . .
H138 H Uiso 0.95250 0.57720 0.19360 1.000 0.0540 c R . .
H139 H Uiso 1.17560 0.66360 0.19820 1.000 0.0670 c R . .
H140 H Uiso 1.05010 0.51820 0.15820 1.000 0.0630 c R . .
H147 H Uiso 0.77550 0.61760 0.20470 1.000 0.0560 c R . .
H148 H Uiso 0.90980 0.73750 0.14100 1.000 0.0610 c R . .
H149 H Uiso 0.75060 0.56650 0.13860 1.000 0.0740 c R . .
H150 H Uiso 0.88090 0.68880 0.07510 1.000 0.0760 c R . .
H157 H Uiso 0.73570 0.78260 0.19530 1.000 0.0510 c R . .
H158 H Uiso 0.71920 0.70880 0.31930 1.000 0.0500 c R . .
H159 H Uiso 0.61260 0.79950 0.19310 1.000 0.0630 c R . .
H160 H Uiso 0.59610 0.72030 0.31500 1.000 0.0680 c R . .
H172 H Uiso 0.59080 1.05140 0.15260 1.000 0.0470 c R . .
H173 H Uiso 0.48300 0.90210 0.09790 1.000 0.0530 c R . .
H174 H Uiso 0.50410 1.06480 0.20810 1.000 0.0580 c R . .
H175 H Uiso 0.39550 0.91750 0.15330 1.000 0.0680 c R . .
H182 H Uiso 0.66150 0.81910 0.11490 1.000 0.0580 c R . .
H183 H Uiso 0.53130 0.83460 0.01130 1.000 0.0580 c R . .
H184 H Uiso 0.63230 0.70690 0.12680 1.000 0.0850 c R . .
H185 H Uiso 0.49900 0.72290 0.02530 1.000 0.0770 c R . .
H192 H Uiso 0.70580 0.80020 0.00330 1.000 0.0510 c R . .
H193 H Uiso 0.64170 0.96620 -0.07190 1.000 0.0500 c R . .
H194 H Uiso 0.72900 0.73340 -0.05960 1.000 0.0610 c R . .
H195 H Uiso 0.66400 0.89830 -0.13450 1.000 0.0600 c R . .
H202 H Uiso 0.78410 0.99920 -0.02480 1.000 0.0530 c R . .
H203 H Uiso 0.60110 1.12720 -0.02370 1.000 0.0550 c R . .
H204 H Uiso 0.83240 1.06580 -0.07920 1.000 0.0690 c R . .
H205 H Uiso 0.65040 1.19280 -0.07930 1.000 0.0720 c R . .
H212 H Uiso 0.49190 1.09670 0.06610 1.000 0.0510 c R . .
H213 H Uiso 0.69640 1.14280 0.07630 1.000 0.0440 c R . .
H214 H Uiso 0.45250 1.21140 0.08130 1.000 0.0610 c R . .
H215 H Uiso 0.65650 1.25760 0.09260 1.000 0.0530 c R . .
H500 H Uiso 0.45590 0.99720 0.28660 0.500 0.1960 c RP . 1
H501 H Uiso 0.48110 0.92010 0.27230 0.500 0.1960 c RP . 1
H502 H Uiso 0.48400 0.93940 0.26670 0.500 0.1960 d RP . 2
H503 H Uiso 0.43820 0.91020 0.30500 0.500 0.1960 d RP . 2
H504 H Uiso 0.56440 1.34260 0.11450 0.750 0.0950 c RP . 1
H505 H Uiso 0.52020 1.34800 0.07140 0.750 0.0950 c RP . 1
H14K H Uiso 1.30370 0.50970 0.09510 0.500 0.1530 c RP . 2
H14L H Uiso 1.38700 0.57310 0.06410 0.500 0.2300 c RP . 2
H14M H Uiso 1.36900 0.61410 0.10840 0.500 0.2300 c RP . 2
H14N H Uiso 1.33480 0.64210 0.06420 0.500 0.2300 c RP . 2
H19N H Uiso 0.53040 0.40370 0.04580 0.300 0.2460 c RP S 4
H19O H Uiso 0.60360 0.39420 0.07070 0.300 0.2460 c RP S 4
H19P H Uiso 0.60390 0.40280 0.01920 0.300 0.2460 c RP S 4
H21L H Uiso 0.45360 1.34610 0.05250 0.250 0.0910 c RP . 2
H21M H Uiso 0.52460 1.38430 0.04580 0.250 0.0910 c RP . 2
H21N H Uiso 0.41910 1.41640 0.11230 0.250 0.1240 c RP . 2
H21O H Uiso 0.43220 1.46400 0.07120 0.250 0.1240 c RP . 2
H21P H Uiso 0.49680 1.51790 0.11760 0.250 0.1750 c RP . 2
H21Q H Uiso 0.55730 1.45940 0.10350 0.250 0.1750 c RP . 2
H21R H Uiso 0.51170 1.45120 0.14720 0.250 0.1750 c RP . 2
H32W H Uiso 0.52610 0.50850 0.04780 0.300 0.1930 d RP . 4
H32X H Uiso 0.58170 0.49640 0.08360 0.300 0.1930 d RP . 4
H506 H Uiso 0.49340 1.32230 0.12480 0.250 0.0950 d RP . 2
H507 H Uiso 0.56790 1.34480 0.10850 0.250 0.0950 d RP . 2
H10H H Uiso 0.59470 0.83990 0.47140 0.600 0.1410 c RP . 1
H10I H Uiso 0.62360 0.87720 0.42910 0.600 0.1410 c RP . 1
H11A H Uiso 0.62250 0.95160 0.48540 0.600 0.2430 c RP . 1
H11B H Uiso 0.54140 0.94140 0.49670 0.600 0.2430 c RP . 1
H11C H Uiso 0.56220 0.97980 0.45300 0.600 0.2430 c RP . 1
H23E H Uiso 0.93250 0.04350 0.39570 1.000 0.3130 c R . 3
H23F H Uiso 0.88660 -0.02120 0.39390 1.000 0.3130 c RD . 3
H23G H Uiso 0.92750 0.00240 0.35130 1.000 0.3130 c R . 3
H22X H Uiso 0.69510 0.47700 0.24360 1.000 0.0950 c R . .
H22Y H Uiso 0.61290 0.46550 0.24970 1.000 0.0950 c R . .
H23X H Uiso 0.61070 0.97590 0.25130 1.000 0.1050 c R . .
H23Y H Uiso 0.69150 0.99260 0.25430 1.000 0.1050 c R . .

loop_
_atom_type_symbol
_atom_type_description
_atom_type_scat_dispersion_real
_atom_type_scat_dispersion_imag
_atom_type_scat_source
C C 0.0181 0.0091 ' International Tables Vol C Tables 4.2.6.8 and 6.1.1.4'
H H 0.0000 0.0000 ' International Tables Vol C Tables 4.2.6.8 and 6.1.1.4'
Cl Cl 0.3639 0.7018 ' International Tables Vol C Tables 4.2.6.8 and 6.1.1.4'
Fe Fe -1.1336 3.1974 ' International Tables Vol C Tables 4.2.6.8 and 6.1.1.4'
N N 0.0311 0.0180 ' International Tables Vol C Tables 4.2.6.8 and 6.1.1.4'
O O 0.0492 0.0322 ' International Tables Vol C Tables 4.2.6.8 and 6.1.1.4'
P P 0.2955 0.4335 ' International Tables Vol C Tables 4.2.6.8 and 6.1.1.4'
S S 0.3331 0.5567 ' International Tables Vol C Tables 4.2.6.8 and 6.1.1.4'

loop_
_geom_angle_atom_site_label_1
_geom_angle_atom_site_label_2
_geom_angle_atom_site_label_3
_geom_angle
_geom_angle_publ_flag
P1 Fe1 C1 89.93(9) yes
P1 Fe1 C2 102.63(9) yes
P1 Fe1 C3 141.26(9) yes
P1 Fe1 C4 152.35(10) yes
P1 Fe1 C5 112.93(9) yes
P1 Fe1 C221 89.22(11) yes
P1 Fe1 C222 88.42(12) yes
C1 Fe1 C2 38.68(12) yes
C1 Fe1 C3 65.18(12) yes
C1 Fe1 C4 65.19(12) yes
C1 Fe1 C5 38.41(12) yes
C1 Fe1 C221 141.85(14) yes
C1 Fe1 C222 125.85(15) yes
C2 Fe1 C3 39.63(12) yes
C2 Fe1 C4 65.94(12) yes
C2 Fe1 C5 65.49(12) yes
C2 Fe1 C221 104.82(14) yes
C2 Fe1 C222 159.62(15) yes
C3 Fe1 C4 39.00(13) yes
C3 Fe1 C5 65.80(12) yes
C3 Fe1 C221 93.18(14) yes
C3 Fe1 C222 130.04(15) yes
C4 Fe1 C5 39.68(13) yes
C4 Fe1 C221 117.65(14) yes
C4 Fe1 C222 96.44(15) yes
C5 Fe1 C221 156.97(14) yes
C5 Fe1 C222 94.52(15) yes
C221 Fe1 C222 92.25(16) yes
P3 Fe2 C56 146.37(10) yes
P3 Fe2 C57 145.85(10) yes
P3 Fe2 C58 106.28(10) yes
P3 Fe2 C59 88.04(9) yes
P3 Fe2 C60 106.50(9) yes
P3 Fe2 C223 90.31(12) yes
P3 Fe2 C224 91.76(12) yes
C56 Fe2 C57 39.42(13) yes
C56 Fe2 C58 66.41(13) yes
C56 Fe2 C59 65.61(13) yes
C56 Fe2 C60 39.94(13) yes
C56 Fe2 C223 122.80(15) yes
C56 Fe2 C224 92.51(15) yes
C57 Fe2 C58 39.62(13) yes
C57 Fe2 C59 65.31(13) yes
C57 Fe2 C60 66.13(13) yes
C57 Fe2 C223 93.18(15) yes
C57 Fe2 C224 121.98(15) yes
C58 Fe2 C59 38.76(13) yes
C58 Fe2 C60 65.75(13) yes
C58 Fe2 C223 98.40(15) yes
C58 Fe2 C224 158.90(15) yes
C59 Fe2 C60 38.55(13) yes
C59 Fe2 C223 133.45(15) yes
C59 Fe2 C224 134.31(15) yes
C60 Fe2 C223 159.31(15) yes
C60 Fe2 C224 99.08(15) yes
C223 Fe2 C224 92.23(17) yes
P5 Fe3 C111 106.29(10) yes
P5 Fe3 C112 145.97(10) yes
P5 Fe3 C113 143.83(10) yes
P5 Fe3 C114 104.34(10) yes
P5 Fe3 C115 87.01(9) yes
P5 Fe3 C225 90.18(13) yes
P5 Fe3 C226 93.06(13) yes
C111 Fe3 C112 39.69(13) yes
C111 Fe3 C113 65.97(13) yes
C111 Fe3 C114 65.59(13) yes
C111 Fe3 C115 38.29(13) yes
C111 Fe3 C225 99.82(18) yes
C111 Fe3 C226 157.87(16) yes
C112 Fe3 C113 39.13(14) yes
C112 Fe3 C114 65.94(13) yes
C112 Fe3 C115 64.90(13) yes
C112 Fe3 C225 95.71(17) yes
C112 Fe3 C226 120.27(16) yes
C113 Fe3 C114 39.56(13) yes
C113 Fe3 C115 64.98(13) yes
C113 Fe3 C225 125.55(16) yes
C113 Fe3 C226 92.09(16) yes
C114 Fe3 C115 38.62(13) yes
C114 Fe3 C225 161.61(18) yes
C114 Fe3 C226 99.70(17) yes
C115 Fe3 C225 133.71(18) yes
C115 Fe3 C226 135.71(16) yes
C225 Fe3 C226 90.6(2) yes
P7 Fe4 C166 89.50(9) yes
P7 Fe4 C167 108.10(10) yes
P7 Fe4 C168 147.75(9) yes
P7 Fe4 C228 89.43(11) yes
C166 Fe4 C167 38.77(13) yes
C166 Fe4 C168 65.37(12) yes
C166 Fe4 C169 65.77(13) yes
C166 Fe4 C170 38.85(12) yes
C166 Fe4 C227 135.62(15) yes
C166 Fe4 C228 130.20(15) yes
C167 Fe4 C168 39.70(13) yes
C167 Fe4 C169 66.35(13) yes
C167 Fe4 C170 65.80(13) yes
C167 Fe4 C227 159.47(15) yes
C167 Fe4 C228 95.51(15) yes
C168 Fe4 C169 39.13(13) yes
C168 Fe4 C170 65.87(12) yes
C168 Fe4 C227 121.94(14) yes
C168 Fe4 C228 91.99(14) yes
C169 Fe4 C170 39.80(13) yes
C169 Fe4 C227 93.21(15) yes
C169 Fe4 C228 122.82(14) yes
C170 Fe4 C227 100.14(15) yes
C170 Fe4 C228 157.65(15) yes
C227 Fe4 C228 94.17(17) yes
P7 Fe4 C170 107.52(9) yes
P7 Fe4 C227 90.04(11) yes
P7 Fe4 C169 147.16(10) yes
P1 S1 P4 105.34(7) yes
P2 S2 P4 97.51(6) yes
P3 S3 P4 108.02(6) yes
P5 S4 P8 106.27(6) yes
P6 S5 P8 97.46(5) yes
P7 S6 P8 107.52(5) yes
Fe1 P1 S1 107.13(5) yes
S1 P1 P2 99.74(5) yes
Fe1 P1 P2 108.62(4) yes
S2 P2 P3 102.53(6) yes
P1 P2 P3 95.60(5) yes
S2 P2 P1 104.52(6) yes
S3 P3 P2 99.31(5) yes
Fe2 P3 S3 107.70(4) yes
Fe2 P3 P2 109.42(5) yes
S1 P4 S3 104.15(8) yes
S2 P4 S3 102.05(7) yes
S1 P4 S2 98.87(7) yes
S4 P5 P6 100.45(5) yes
Fe3 P5 S4 111.94(5) yes
Fe3 P5 P6 105.13(5) yes
S5 P6 P5 103.33(5) yes
S5 P6 P7 103.87(5) yes
P5 P6 P7 98.38(5) yes
Fe4 P7 P6 107.29(5) yes
S6 P7 P6 99.44(5) yes
Fe4 P7 S6 108.58(4) yes
S4 P8 S5 99.76(6) yes
S4 P8 S6 104.38(6) yes
S5 P8 S6 101.58(6) yes
C5 C1 C6 125.5(3) no
Fe1 C1 C5 68.95(18) yes
Fe1 C1 C2 69.00(18) yes
C2 C1 C6 126.2(3) no
Fe1 C1 C6 130.5(2) yes
C2 C1 C5 108.2(3) no
Fe1 C2 C1 72.32(18) yes
C1 C2 C3 107.3(3) no
Fe1 C2 C3 69.17(17) yes
Fe1 C2 C16 132.2(2) yes
C1 C2 C16 126.7(3) no
C3 C2 C16 125.0(3) no
Fe1 C3 C4 70.61(18) yes
Fe1 C3 C2 71.20(17) yes
C4 C3 C26 124.9(3) no
Fe1 C3 C26 129.8(2) yes
C2 C3 C4 108.5(3) no
C2 C3 C26 126.1(3) no
C5 C4 C36 124.7(3) no
C3 C4 C5 107.9(3) no
Fe1 C4 C36 132.3(2) yes
C3 C4 C36 126.6(3) no
Fe1 C4 C3 70.39(18) yes
Fe1 C4 C5 70.89(18) yes
Fe1 C5 C4 69.43(18) yes
Fe1 C5 C46 129.0(2) yes
C1 C5 C4 108.0(3) no
C1 C5 C46 129.6(3) no
C4 C5 C46 122.1(3) no
Fe1 C5 C1 72.65(19) yes
C1 C6 C8 122.3(3) no
C7 C6 C8 117.6(3) no
C1 C6 C7 120.2(3) no
C6 C7 C9 120.4(3) no
C6 C8 C10 120.7(3) no
C7 C9 C11 121.7(3) no
C8 C10 C11 121.9(3) no
C10B C10A C106 130.2(13) no
C10A C10B C10C 103.0(14) no
C10B C10C C10D 120.6(15) no
C10 C11 C12 120.1(4) no
C9 C11 C12 122.2(4) no
C9 C11 C10 117.7(3) no
C11 C12 C13 114.5(4) no
C12 C13 C14 113.2(4) no
C13 C14 C15 114.3(5) no
C2 C16 C18 122.3(3) no
C17 C16 C18 118.6(3) no
C2 C16 C17 119.1(3) no
C16 C17 C19 120.5(4) no
C16 C18 C20 120.4(4) no
C17 C19 C21 120.9(5) no
C18 C20 C21 121.5(5) no
C19 C21 C22B 118.0(8) no
C19 C21 C20 118.1(5) no
C19 C21 C22 120.1(7) no
C20 C21 C22B 119.1(8) no
C20 C21 C22 119.3(7) no
C21 C22 C23 108.9(10) no
C21 C22B C23B 105.8(13) no
C22 C23 C24 112.8(11) no
C22B C23B C24B 99.6(16) no
C23 C24 C25 112.2(11) no
C23B C24B C25B 95.7(18) no
C3 C26 C28 119.6(3) no
C27 C26 C28 118.7(3) no
C3 C26 C27 121.3(3) no
C26 C27 C29 121.0(4) no
C26 C28 C30 120.1(4) no
C27 C29 C31 120.6(4) no
C28 C30 C31 121.0(4) no
C30 C31 C32 120.7(5) no
C29 C31 C32 120.6(5) no
C29 C31 C30 118.7(5) no
C31 C32 C33 111.1(9) no
C33 C32 C33B 52.8(11) no
C31 C32 C33B 109.9(9) no
C33B C33 C34 92.9(15) no
C34 C33 C34B 81.1(16) no
C33B C33 C34B 74.5(17) no
C32 C33 C34 121.2(14) no
C32 C33 C34B 132(2) no
C33B C33 C35B 141.5(19) no
C34B C33 C35B 67.1(16) no
C32 C33 C35B 150.9(16) no
C32 C33 C33B 62.9(12) no
C34 C33 C35B 79.7(14) no
C32 C33B C33 64.3(11) no
C32 C33B C34B 107.5(13) no
C33 C34 C35 123.0(17) no
C34B C34 C35 91.2(14) no
C33B C34B C34 78.8(13) no
C33B C34B C35B 128.2(17) no
C34 C34B C35B 73.3(13) no
C33 C34B C34 59.1(14) no
C33 C34B C35B 69.3(17) no
C33 C34B C33B 58.9(15) no
C4 C36 C37 122.7(3) no
C4 C36 C38 118.8(3) no
C37 C36 C38 118.1(3) no
C36 C37 C39 120.7(3) no
C36 C38 C40 120.6(4) no
C37 C39 C41 121.4(4) no
C38 C40 C41 121.1(4) no
C40 C41 C42 120.0(4) no
C39 C41 C42 121.8(4) no
C39 C41 C40 118.1(4) no
C41 C42 C43 111.7(3) no
C42 C43 C44 112.4(5) no
C43 C44 C45 112.0(5) no
C5 C46 C48 123.5(3) no
C47 C46 C48 118.0(3) no
C5 C46 C47 118.5(3) no
C46 C47 C49 121.6(3) no
C46 C48 C50 119.8(4) no
C47 C49 C51 121.2(4) no
C48 C50 C51 121.4(4) no
C49 C51 C50 118.0(4) no
C49 C51 C52 122.2(15) no
C50 C51 C52B 124(3) no
C49 C51 C52B 118(3) no
C50 C51 C52 119.8(15) no
C51 C52 C53 111(2) no
C51 C52B C53B 118(6) no
C52 C53 C54 112.0(15) no
C52B C53B C54B 113(5) no
C53 C54 C55 109.4(10) no
C53B C54B C55B 122(2) no
Fe2 C56 C57 70.94(19) yes
Fe2 C56 C61 126.8(2) yes
C57 C56 C61 125.9(3) no
Fe2 C56 C60 70.48(19) yes
C60 C56 C61 126.5(3) no
C57 C56 C60 107.5(3) no
Fe2 C57 C56 69.64(19) yes
Fe2 C57 C71 132.9(2) yes
C56 C57 C58 107.7(3) no
Fe2 C57 C58 69.94(19) yes
C58 C57 C71 125.4(3) no
C56 C57 C71 126.2(3) no
C59 C58 C81 125.3(3) no
Fe2 C58 C59 73.10(19) yes
Fe2 C58 C81 128.7(2) yes
Fe2 C58 C57 70.43(19) yes
C57 C58 C81 125.8(3) no
C57 C58 C59 108.4(3) no
Fe2 C59 C60 68.29(19) yes
C58 C59 C60 107.6(3) no
C58 C59 C91 125.8(3) no
Fe2 C59 C91 135.6(2) yes
Fe2 C59 C58 68.14(19) yes
C60 C59 C91 126.1(3) no
C59 C60 C101 125.1(3) no
C56 C60 C101 125.2(3) no
Fe2 C60 C56 69.58(19) yes
Fe2 C60 C59 73.2(2) yes
C56 C60 C59 108.5(3) no
Fe2 C60 C101 133.2(2) yes
C62 C61 C63 118.0(3) no
C56 C61 C63 121.7(3) no
C56 C61 C62 120.1(3) no
C61 C62 C64 120.2(3) no
C61 C63 C65 121.0(3) no
C62 C64 C66 122.1(4) no
C63 C65 C66 121.8(4) no
C64 C66 C65 116.9(4) no
C65 C66 C67 121.5(4) no
C64 C66 C67 121.7(4) no
C66 C67 C68 104.4(5) no
C66 C67 C68B 125.9(6) no
C67 C68 C69 110.3(7) no
C67 C68B C69B 107.4(9) no
C68 C69 C70 110.0(8) no
C68B C69B C70B 111.8(12) no
C57 C71 C73 119.5(3) no
C72 C71 C73 117.8(3) no
C57 C71 C72 122.4(3) no
C71 C72 C74 120.3(4) no
C71 C73 C75 120.7(4) no
C72 C74 C76 122.1(4) no
C73 C75 C76 121.6(4) no
C75 C76 C77 121.2(4) no
C74 C76 C77 121.2(5) no
C74 C76 C75 117.5(4) no
C76 C77 C78B 109.1(8) no
C76 C77 C78 115.4(5) no
C77 C78 C79 114.9(7) no
C77 C78B C79B 116.3(15) no
C78 C79 C80 112.8(7) no
C78B C79B C80B 110.4(17) no
C82 C81 C83 118.2(3) no
C58 C81 C83 119.0(3) no
C58 C81 C82 122.6(3) no
C81 C82 C84 121.0(4) no
C81 C83 C85 120.5(4) no
C82 C84 C86 121.3(4) no
C83 C85 C86 121.5(4) no
C84 C86 C87 119.3(5) no
C84 C86 C85 117.6(4) no
C85 C86 C87 123.1(5) no
C86 C87 C88B 104.0(9) no
C86 C87 C88 120.8(8) no
C87 C88 C89 100.8(12) no
C87 C88B C89B 112.3(15) no
C88 C89 C90 101.8(13) no
C88B C89B C90B 118.0(16) no
C59 C91 C92 123.3(3) no
C92 C91 C93 117.9(3) no
C59 C91 C93 118.4(3) no
C91 C92 C94 120.0(3) no
C91 C93 C95 121.0(4) no
C92 C94 C96 122.1(4) no
C93 C95 C96 121.7(4) no
C94 C96 C95 117.4(4) no
C94 C96 C97 122.1(5) no
C95 C96 C97 120.5(4) no
C96 C97 C98 116.6(5) no
C97 C98 C99 117.4(5) no
C98 C99 C100 117.8(6) no
C60 C101 C103 124.7(3) no
C60 C101 C102 117.5(3) no
C102 C101 C103 117.9(3) no
C101 C102 C104 120.3(4) no
C101 C103 C105 121.3(4) no
C102 C104 C106 121.9(5) no
C103 C105 C106 120.8(4) no
C104 C106 C107 116.6(6) no
C104 C106 C105 117.8(4) no
C105 C106 C107 124.6(6) no
C10A C106 C104 126.1(8) no
C10A C106 C105 112.4(8) no
C9 C7 H7 120.00 no
C106 C107 C108 110.4(7) no
C6 C7 H7 120.00 no
C6 C8 H8 120.00 no
C10 C8 H8 120.00 no
C11 C9 H9 119.00 no
C7 C9 H9 119.00 no
C11 C10 H10 119.00 no
C8 C10 H10 119.00 no
C106 C10A H10K 105.00 no
H10J C10A H10K 106.00 no
C10B C10A H10K 105.00 no
C106 C10A H10J 105.00 no
C10B C10A H10J 105.00 no
C10A C10B H10L 111.00 no
C10C C10B H10L 111.00 no
H10L C10B H10M 109.00 no
C10C C10B H10M 111.00 no
C10A C10B H10M 111.00 no
C10B C10C H10O 107.00 no
C10D C10C H10O 107.00 no
C10B C10C H10N 107.00 no
H10N C10C H10O 107.00 no
C10D C10C H10N 107.00 no
H10Q C10D H10R 109.00 no
H10P C10D H10R 109.00 no
C10C C10D H10R 110.00 no
C10C C10D H10P 110.00 no
C10C C10D H10Q 110.00 no
H10P C10D H10Q 109.00 no
C11 C12 H12A 109.00 no
H12A C12 H12B 108.00 no
C13 C12 H12B 109.00 no
C11 C12 H12B 109.00 no
C13 C12 H12A 109.00 no
C14 C13 H13A 109.00 no
C12 C13 H13A 109.00 no
H13A C13 H13B 108.00 no
C14 C13 H13B 109.00 no
C12 C13 H13B 109.00 no
H14A C14 H14B 107.00 no
C15 C14 H14A 109.00 no
C13 C14 H14B 109.00 no
C15 C14 H14B 109.00 no
C13 C14 H14A 109.00 no
H15A C15 H15C 109.00 no
C14 C15 H15A 109.00 no
H15A C15 H15B 109.00 no
C14 C15 H15C 110.00 no
H15B C15 H15C 110.00 no
C14 C15 H15B 109.00 no
C16 C17 H17 120.00 no
C19 C17 H17 120.00 no
C16 C18 H18 120.00 no
C20 C18 H18 120.00 no
C17 C19 H19 120.00 no
C21 C19 H19 120.00 no
C21 C20 H20 119.00 no
C18 C20 H20 119.00 no
C23 C22 H22A 110.00 no
C21 C22 H22A 110.00 no
C21 C22 H22B 110.00 no
C23 C22 H22B 110.00 no
H22A C22 H22B 108.00 no
C21 C22B H22D 110.00 no
H22C C22B H22D 109.00 no
C23B C22B H22C 111.00 no
C21 C22B H22C 111.00 no
C23B C22B H22D 111.00 no
C24 C23 H23B 109.00 no
C22 C23 H23B 109.00 no
C22 C23 H23A 109.00 no
C24 C23 H23A 109.00 no
H23A C23 H23B 108.00 no
C22B C23B H23C 112.00 no
H23C C23B H23D 110.00 no
C22B C23B H23D 112.00 no
C24B C23B H23D 112.00 no
C24B C23B H23C 112.00 no
C25 C24 H24B 109.00 no
C23 C24 H24B 109.00 no
C23 C24 H24A 109.00 no
H24A C24 H24B 108.00 no
C25 C24 H24A 109.00 no
H24C C24B H24D 110.00 no
C25B C24B H24D 113.00 no
C23B C24B H24C 113.00 no
C23B C24B H24D 113.00 no
C25B C24B H24C 113.00 no
H25A C25 H25B 109.00 no
H25B C25 H25C 110.00 no
C24 C25 H25C 109.00 no
C24 C25 H25A 109.00 no
C24 C25 H25B 110.00 no
H25A C25 H25C 109.00 no
H25E C25B H25F 109.00 no
H25D C25B H25E 109.00 no
H25D C25B H25F 109.00 no
C24B C25B H25F 110.00 no
C24B C25B H25E 110.00 no
C24B C25B H25D 110.00 no
C26 C27 H27 120.00 no
C29 C27 H27 120.00 no
C30 C28 H28 120.00 no
C26 C28 H28 120.00 no
C27 C29 H29 120.00 no
C31 C29 H29 120.00 no
C31 C30 H30 120.00 no
C28 C30 H30 119.00 no
H32A C32 H32B 108.00 no
C33B C32 H32D 110.00 no
H32B C32 H32D 53.00 no
C33B C32 H32C 110.00 no
C31 C32 H32B 109.00 no
C31 C32 H32C 110.00 no
H32A C32 H32C 53.00 no
C33 C32 H32C 60.00 no
C33 C32 H32D 139.00 no
C33B C32 H32A 140.00 no
C33B C32 H32B 60.00 no
C33 C32 H32A 109.00 no
H32A C32 H32D 58.00 no
C31 C32 H32D 109.00 no
C31 C32 H32A 110.00 no
H32B C32 H32C 140.00 no
H32C C32 H32D 108.00 no
C33 C32 H32B 109.00 no
C34B C33 H33A 105.00 no
C34 C33 H33B 107.00 no
C34B C33 H32C 169.00 no
C34 C33 H33A 107.00 no
C33B C33 H32C 101.00 no
C33B C33 H33A 160.00 no
C33B C33 H33B 63.00 no
C34 C33 H32C 109.00 no
C32 C33 H33B 107.00 no
C32 C33 H33A 107.00 no
C35B C33 H32C 117.00 no
H33A C33 H33B 107.00 no
C35B C33 H33B 83.00 no
H32C C33 H33A 76.00 no
H32C C33 H33B 141.00 no
C34B C33B H32B 148.00 no
C32 C33B H33C 110.00 no
C32 C33B H33B 95.00 no
C32 C33B H33D 110.00 no
C33 C33B H32B 102.00 no
C33 C33B H33C 141.00 no
C33 C33B H33D 109.00 no
C34B C33B H33C 110.00 no
C34B C33B H33D 110.00 no
H33C C33B H33D 108.00 no
H32B C33B H33B 135.00 no
H33B C33B H33C 102.00 no
H33B C33B H33D 130.00 no
H32B C33B H33D 85.00 no
H32B C33B H33C 90.00 no
C34B C34 H34B 97.00 no
C33 C34 H34A 107.00 no
C34B C34 H34A 144.00 no
C33 C34 H34B 107.00 no
C35 C34 H34B 107.00 no
C35 C34 H34A 107.00 no
H34A C34 H34B 106.00 no
H33B C34B H34C 68.00 no
C35B C34B H34D 105.00 no
C33B C34B H34D 105.00 no
H33B C34B H34D 151.00 no
C35B C34B H33B 104.00 no
C33 C34B H33B 61.00 no
C35B C34B H34C 105.00 no
C33 C34B H34C 125.00 no
C33 C34B H34D 129.00 no
C33B C34B H33B 53.00 no
C34 C34B H33B 117.00 no
C34 C34B H34C 175.00 no
C34 C34B H34D 71.00 no
C33B C34B H34C 105.00 no
H34C C34B H34D 106.00 no
C34 C35 H35B 109.00 no
C34 C35 H35C 109.00 no
H35A C35 H35C 109.00 no
H35A C35 H35B 109.00 no
C34 C35 H35A 110.00 no
H35B C35 H35C 109.00 no
H33A C35B H35D 154.00 no
H33A C35B H35E 89.00 no
C34B C35B H35E 110.00 no
C34B C35B H35F 110.00 no
C34B C35B H33A 80.00 no
C33 C35B H35D 153.00 no
C33 C35B H35E 88.00 no
C34B C35B H35D 109.00 no
H35E C35B H35F 109.00 no
C33 C35B H35F 83.00 no
H35D C35B H35F 109.00 no
H35D C35B H35E 109.00 no
C39 C37 H37 120.00 no
C36 C37 H37 120.00 no
C36 C38 H38 120.00 no
C40 C38 H38 120.00 no
C37 C39 H39 119.00 no
C41 C39 H39 119.00 no
C38 C40 H40 120.00 no
C41 C40 H40 119.00 no
C43 C42 H42B 109.00 no
C41 C42 H42B 109.00 no
C43 C42 H42A 109.00 no
H42A C42 H42B 108.00 no
C41 C42 H42A 109.00 no
H43A C43 H43B 108.00 no
C42 C43 H43A 109.00 no
C44 C43 H43B 109.00 no
C42 C43 H43B 109.00 no
C44 C43 H43A 109.00 no
C43 C44 H44A 109.00 no
H44A C44 H44B 108.00 no
C45 C44 H44B 109.00 no
C45 C44 H44A 109.00 no
C43 C44 H44B 109.00 no
C44 C45 H45C 109.00 no
H45A C45 H45C 109.00 no
C44 C45 H45A 109.00 no
H45B C45 H45C 109.00 no
H45A C45 H45B 110.00 no
C44 C45 H45B 110.00 no
C46 C47 H47 119.00 no
C49 C47 H47 119.00 no
C46 C48 H48 120.00 no
C50 C48 H48 120.00 no
C47 C49 H49 119.00 no
C51 C49 H49 119.00 no
C51 C50 H50 119.00 no
C48 C50 H50 119.00 no
C53 C52 H52B 109.00 no
H52A C52 H52B 109.00 no
C53 C52 H52A 109.00 no
C51 C52 H52B 110.00 no
C51 C52 H52A 109.00 no
C51 C52B H52D 109.00 no
C51 C52B H52C 109.00 no
C53B C52B H52C 107.00 no
C53B C52B H52D 107.00 no
H52C C52B H52D 107.00 no
H53A C53 H53B 108.00 no
C52 C53 H53B 109.00 no
C52 C53 H53A 109.00 no
C54 C53 H53A 109.00 no
C54 C53 H53B 109.00 no
C52B C53B H53C 109.00 no
C52B C53B H53D 109.00 no
H53C C53B H53D 108.00 no
C54B C53B H53D 109.00 no
C54B C53B H53C 109.00 no
C53 C54 H54A 110.00 no
H54A C54 H54B 108.00 no
C53 C54 H54B 110.00 no
C55 C54 H54A 110.00 no
C55 C54 H54B 110.00 no
C53B C54B H54D 107.00 no
H54C C54B H54D 107.00 no
C53B C54B H54C 107.00 no
C55B C54B H54D 107.00 no
C55B C54B H54C 107.00 no
H55B C55 H55C 110.00 no
C54 C55 H55C 109.00 no
C54 C55 H55B 109.00 no
H55A C55 H55C 110.00 no
H55A C55 H55B 109.00 no
C54 C55 H55A 110.00 no
H55E C55B H55F 109.00 no
H55D C55B H55F 110.00 no
H55D C55B H55E 110.00 no
C54B C55B H55D 110.00 no
C54B C55B H55F 109.00 no
C54B C55B H55E 109.00 no
C64 C62 H62 120.00 no
C61 C62 H62 120.00 no
C61 C63 H63 120.00 no
C65 C63 H63 119.00 no
C66 C64 H64 119.00 no
C62 C64 H64 119.00 no
C63 C65 H65 119.00 no
C66 C65 H65 119.00 no
H32G C67 H32H 106.00 no
C66 C67 H32H 106.00 no
C68 C67 H32E 111.00 no
C68B C67 H32H 106.00 no
C68B C67 H32G 106.00 no
C66 C67 H32E 111.00 no
C66 C67 H32F 111.00 no
C66 C67 H32G 106.00 no
H32E C67 H32F 109.00 no
C68 C67 H32F 111.00 no
C69 C68 H68A 110.00 no
C67 C68 H68A 110.00 no
C67 C68 H68B 110.00 no
C69 C68 H68B 109.00 no
H68A C68 H68B 108.00 no
H68C C68B H68D 109.00 no
C67 C68B H68D 110.00 no
C67 C68B H68C 110.00 no
C69B C68B H68C 110.00 no
C69B C68B H68D 110.00 no
C70 C69 H69B 110.00 no
C70 C69 H69A 110.00 no
H69A C69 H69B 108.00 no
C68 C69 H69B 110.00 no
C68 C69 H69A 110.00 no
C68B C69B H69C 109.00 no
H69C C69B H69D 108.00 no
C70B C69B H69D 109.00 no
C70B C69B H69C 109.00 no
C68B C69B H69D 109.00 no
H70A C70 H70C 109.00 no
C69 C70 H70C 109.00 no
H70B C70 H70C 109.00 no
H70A C70 H70B 109.00 no
C69 C70 H70A 110.00 no
C69 C70 H70B 110.00 no
C69B C70B H70F 110.00 no
H70D C70B H70E 109.00 no
C69B C70B H70D 110.00 no
C69B C70B H70E 109.00 no
H70E C70B H70F 109.00 no
H70D C70B H70F 109.00 no
C71 C72 H72 120.00 no
C74 C72 H72 120.00 no
C75 C73 H73 120.00 no
C71 C73 H73 120.00 no
C76 C74 H74 119.00 no
C72 C74 H74 119.00 no
C73 C75 H75 119.00 no
C76 C75 H75 119.00 no
C76 C77 H32J 108.00 no
C78 C77 H32J 108.00 no
H32I C77 H32J 107.00 no
C76 C77 H32K 110.00 no
C76 C77 H32L 110.00 no
C76 C77 H32I 109.00 no
C78B C77 H32L 110.00 no
H32K C77 H32L 108.00 no
C78 C77 H32I 108.00 no
C78B C77 H32K 110.00 no
C77 C78 H78A 109.00 no
H78A C78 H78B 107.00 no
C77 C78 H78B 109.00 no
C79 C78 H78A 109.00 no
C79 C78 H78B 109.00 no
C77 C78B H78C 108.00 no
C79B C78B H78C 108.00 no
C79B C78B H78D 108.00 no
H78C C78B H78D 107.00 no
C77 C78B H78D 108.00 no
C78 C79 H79A 109.00 no
C80 C79 H79B 109.00 no
C78 C79 H79B 109.00 no
H79A C79 H79B 108.00 no
C80 C79 H79A 109.00 no
C80B C79B H79C 110.00 no
C78B C79B H79C 110.00 no
H79C C79B H79D 108.00 no
C80B C79B H79D 110.00 no
C78B C79B H79D 110.00 no
H80A C80 H80B 109.00 no
C79 C80 H80B 109.00 no
C79 C80 H80C 110.00 no
C79 C80 H80A 110.00 no
H80A C80 H80C 109.00 no
H80B C80 H80C 110.00 no
C79B C80B H80D 110.00 no
C79B C80B H80F 109.00 no
H80D C80B H80E 110.00 no
H80D C80B H80F 110.00 no
H80E C80B H80F 109.00 no
C79B C80B H80E 109.00 no
C81 C82 H82 120.00 no
C84 C82 H82 119.00 no
C81 C83 H83 120.00 no
C85 C83 H83 120.00 no
C82 C84 H84 119.00 no
C86 C84 H84 119.00 no
C86 C85 H85 119.00 no
C83 C85 H85 119.00 no
C88 C87 H512 107.00 no
H511 C87 H512 107.00 no
C88B C87 H513 125.00 no
C88B C87 H514 100.00 no
C86 C87 H512 107.00 no
C86 C87 H513 109.00 no
C86 C87 H514 109.00 no
C88 C87 H511 107.00 no
H513 C87 H514 108.00 no
C86 C87 H511 107.00 no
C89 C88 H88A 112.00 no
C87 C88 H88A 112.00 no
C87 C88 H88B 112.00 no
H88A C88 H88B 109.00 no
C89 C88 H88B 111.00 no
C89B C88B H88D 109.00 no
C89B C88B H88C 109.00 no
C87 C88B H88C 109.00 no
H88C C88B H88D 108.00 no
C87 C88B H88D 109.00 no
C90 C89 H89B 111.00 no
H89A C89 H89B 109.00 no
C88 C89 H89B 111.00 no
C90 C89 H89A 111.00 no
C88 C89 H89A 111.00 no
C88B C89B H89C 108.00 no
H89C C89B H89D 107.00 no
C90B C89B H89D 108.00 no
C90B C89B H89C 108.00 no
C88B C89B H89D 108.00 no
H90A C90 H90C 109.00 no
C89 C90 H90A 109.00 no
H90A C90 H90B 109.00 no
H90B C90 H90C 110.00 no
C89 C90 H90B 110.00 no
C89 C90 H90C 109.00 no
H90D C90B H90E 109.00 no
C89B C90B H90E 109.00 no
H90E C90B H90F 110.00 no
C89B C90B H90F 110.00 no
H90D C90B H90F 110.00 no
C89B C90B H90D 109.00 no
C91 C92 H92 120.00 no
C94 C92 H92 120.00 no
C95 C93 H93 119.00 no
C91 C93 H93 120.00 no
C92 C94 H94 119.00 no
C96 C94 H94 119.00 no
C93 C95 H95 119.00 no
C96 C95 H95 119.00 no
C98 C97 H97A 108.00 no
C96 C97 H97B 108.00 no
C96 C97 H97A 108.00 no
H97A C97 H97B 107.00 no
C98 C97 H97B 108.00 no
C97 C98 H98B 108.00 no
C99 C98 H98A 108.00 no
C99 C98 H98B 108.00 no
C97 C98 H98A 108.00 no
H98A C98 H98B 107.00 no
C100 C99 H99A 108.00 no
H99A C99 H99B 107.00 no
C98 C99 H99A 108.00 no
C100 C99 H99B 108.00 no
C98 C99 H99B 108.00 no
C99 C100 H10A 109.00 no
C99 C100 H10B 110.00 no
H10B C100 H10C 109.00 no
C99 C100 H10C 109.00 no
H10A C100 H10B 110.00 no
H10A C100 H10C 110.00 no
C101 C102 H102 120.00 no
C104 C102 H102 120.00 no
C101 C103 H103 119.00 no
C105 C103 H103 119.00 no
C106 C104 H104 119.00 no
C102 C104 H104 119.00 no
C103 C105 H105 120.00 no
C106 C105 H105 120.00 no
C108 C107 H10D 110.00 no
C108 C107 H10E 110.00 no
H10D C107 H10E 108.00 no
C106 C107 H10E 110.00 no
C106 C107 H10D 110.00 no
H10F C108 H10G 110.00 no
C107 C108 H10G 112.00 no
C107 C108 H10F 112.00 no
C14B C14A C142 122.7(13) no
C14C C14B C144 151.6(16) no
C14A C14B C14C 112.5(16) no
C14A C14B C144 93.7(13) no
C162 C16A C163 84.9(14) no
C162 C16A C164 120.5(13) no
C163 C16A C164 68.0(14) no
C16B C16A C162 111.5(11) no
C16B C16A C163 92.9(16) no
C16C C16B C164 83(2) no
C16A C16B C16C 106.6(14) no
C16A C16B C164 81.2(18) no
Fe1 C221 O1 177.4(3) yes
C21B C21A C217 107.9(18) no
C21A C21B C21C 112(2) no
Fe1 C222 O2 178.8(3) yes
Fe2 C223 O3 176.2(3) yes
Fe2 C224 O4 175.8(3) yes
Fe3 C111 C116 128.2(2) yes
Fe3 C111 C112 69.4(2) yes
Fe3 C111 C115 72.9(2) yes
C115 C111 C116 128.5(3) no
C112 C111 C115 107.7(3) no
C112 C111 C116 123.5(3) no
Fe3 C112 C111 70.91(19) yes
C111 C112 C113 107.9(3) no
Fe3 C112 C113 70.18(19) yes
Fe3 C112 C126 132.6(2) yes
C113 C112 C126 127.9(3) no
C111 C112 C126 123.4(3) no
Fe3 C113 C114 70.77(19) yes
Fe3 C113 C136 127.8(2) yes
C112 C113 C136 126.1(3) no
C114 C113 C136 125.5(3) no
C112 C113 C114 108.2(3) no
Fe3 C113 C112 70.69(19) yes
Fe3 C114 C146 132.3(2) yes
C113 C114 C115 107.8(3) no
C113 C114 C146 124.7(3) no
C115 C114 C146 126.4(3) no
Fe3 C114 C113 69.67(19) yes
Fe3 C114 C115 73.23(19) yes
C142 C14A H14I 107.00 no
C14B C14A H14H 107.00 no
C14B C14A H14I 107.00 no
C14B C14A H32M 143.00 no
C142 C14A H14H 107.00 no
H14H C14A H32M 71.00 no
H14H C14A H14I 106.00 no
H14I C14A H32M 109.00 no
C14C C14B H14C 126.00 no
C14A C14B H14C 121.00 no
C14A C14B H14J 109.00 no
C14A C14B H14K 109.00 no
H14C C14B H14K 63.00 no
C14C C14B H14J 109.00 no
C14C C14B H14K 109.00 no
C144 C14B H14J 70.00 no
C144 C14B H14K 49.00 no
H14J C14B H14K 108.00 no
H14M C14C H14N 110.00 no
C14B C14C H14L 109.00 no
C14B C14C H14M 109.00 no
C14B C14C H14N 109.00 no
H14L C14C H14M 109.00 no
H14L C14C H14N 109.00 no
Fe3 C115 C111 68.77(19) yes
C114 C115 C156 125.4(3) no
Fe3 C115 C156 132.0(2) yes
C111 C115 C114 108.2(3) no
Fe3 C115 C114 68.15(19) yes
C111 C115 C156 126.2(3) no
C111 C116 C117 122.9(3) no
C111 C116 C118 119.6(3) no
C117 C116 C118 117.5(3) no
C16B C16A H16H 109.00 no
C16B C16A H16I 109.00 no
C16B C16A H16B 122.00 no
C164 C16A H16I 81.00 no
H16B C16A H16H 89.00 no
H16H C16A H16I 108.00 no
C163 C16A H16B 57.00 no
C163 C16A H16H 146.00 no
C164 C16A H16B 96.00 no
C162 C16A H16B 113.00 no
C162 C16A H16H 109.00 no
C162 C16A H16I 109.00 no
C164 C16A H16H 123.00 no
C16A C16B H16C 91.00 no
C16A C16B H16J 110.00 no
C16A C16B H16K 110.00 no
C16A C16B H16D 114.00 no
H16C C16B H16D 135.00 no
H16C C16B H16J 111.00 no
H16C C16B H16K 124.00 no
H16D C16B H16J 95.00 no
H16J C16B H16K 109.00 no
C164 C16B H16J 158.00 no
C16C C16B H16D 120.00 no
C16C C16B H16J 110.00 no
C16C C16B H16K 110.00 no
C164 C16B H16C 87.00 no
C164 C16B H16D 63.00 no
C164 C16B H16K 49.00 no
H16L C16C H16M 109.00 no
H16L C16C H16N 109.00 no
H16M C16C H16N 110.00 no
H16C C16C H16N 108.00 no
C16B C16C H16N 110.00 no
C164 C16C H16L 112.00 no
C164 C16C H16M 129.00 no
C164 C16C H16N 82.00 no
C16B C16C H16L 109.00 no
C16B C16C H16M 109.00 no
H16C C16C H16M 99.00 no
H16C C16C H16L 120.00 no
C116 C117 C119 120.9(4) no
C116 C118 C120 121.7(3) no
C179 C18B H18F 110.00 no
H18D C18B H18E 109.00 no
H18D C18B H18F 110.00 no
C179 C18B H18E 109.00 no
C179 C18B H18D 109.00 no
H18D C18B H500 119.00 no
H18E C18B H18F 109.00 no
H18E C18B H500 128.00 no
H18F C18B H500 73.00 no
C117 C119 C121 121.6(4) no
H19N C19B H19P 110.00 no
H19N C19B H19O 109.00 no
H19O C19B H19P 109.00 no
C189 C19B H19P 109.00 no
C189 C19B H19N 110.00 no
C189 C19B H19O 109.00 no
C118 C120 C121 121.1(4) no
C119 C121 C120 117.2(4) no
C119 C121 C122 121.8(4) no
C120 C121 C122 121.0(4) no
C21B C21A H21L 110.00 no
C217 C21A H21M 110.00 no
C217 C21A H21L 110.00 no
C21B C21A H21M 110.00 no
H21L C21A H21M 109.00 no
C21A C21B H21N 109.00 no
C21A C21B H21O 109.00 no
C21C C21B H21N 109.00 no
C21C C21B H21O 109.00 no
H21N C21B H21O 108.00 no
H21Q C21C H21R 110.00 no
C21B C21C H21R 110.00 no
C21B C21C H21P 109.00 no
C21B C21C H21Q 109.00 no
H21P C21C H21Q 109.00 no
H21P C21C H21R 109.00 no
C121 C122 C123 113.3(6) no
C122 C123 C124 127.2(10) no
C123 C124 C125 128.9(12) no
C112 C126 C127 123.3(3) no
C112 C126 C128 118.5(3) no
C127 C126 C128 117.6(4) no
C126 C127 C129 121.4(4) no
C126 C128 C130 120.3(4) no
C127 C129 C131 121.5(4) no
C128 C130 C131 121.9(4) no
C129 C131 C132 122.2(4) no
C130 C131 C132 120.4(4) no
C129 C131 C130 117.3(4) no
C131 C132 C133 111.9(4) no
C132 C133 C134 114.0(5) no
C133 C134 C135 112.4(5) no
C113 C136 C138 119.8(3) no
C137 C136 C138 117.9(3) no
C113 C136 C137 122.3(3) no
C136 C137 C139 120.6(4) no
C136 C138 C140 121.2(4) no
C137 C139 C141 121.3(4) no
C138 C140 C141 121.3(4) no
C139 C141 C140 117.7(4) no
C139 C141 C142 121.9(4) no
C140 C141 C142 120.4(4) no
C14A C142 C141 118.6(8) no
C141 C142 C143 121.5(7) no
C14A C142 C143 82.4(10) no
C142 C143 C144 116.9(11) no
C143 C144 C145 120.7(14) no
C14B C144 C145 142.2(15) no
C14B C144 C143 89.4(12) no
C147 C146 C148 117.6(4) no
C114 C146 C148 123.8(4) no
C114 C146 C147 118.5(3) no
C146 C147 C149 120.8(4) no
C146 C148 C150 120.7(4) no
C147 C149 C151 121.4(5) no
C148 C150 C151 121.6(4) no
C149 C151 C150 117.8(5) no
C149 C151 C152 121.5(5) no
C150 C151 C152 120.7(5) no
C151 C152 C153 107.8(7) no
C152 C153 C154 131.4(8) no
C153 C154 C155 130.4(8) no
C115 C156 C158 120.3(3) no
C157 C156 C158 117.3(3) no
C115 C156 C157 122.4(3) no
C156 C157 C159 121.0(4) no
C156 C158 C160 121.2(4) no
C157 C159 C161 121.2(4) no
C158 C160 C161 121.2(4) no
C160 C161 C162 122.6(4) no
C159 C161 C160 118.1(4) no
C159 C161 C162 119.3(4) no
C161 C162 C163 109.8(7) no
C16A C162 C161 120.4(8) no
C16A C163 C164 79.2(15) no
C162 C163 C164 115.0(12) no
C16A C163 C162 62.4(13) no
C163 C164 C165 117.0(16) no
C16C C164 C165 77.2(15) no
C16A C164 C16B 70.2(18) no
C16A C164 C16C 98.6(15) no
C16B C164 C165 141(2) no
C16A C164 C165 135.4(17) no
C16B C164 C16C 69(2) no
C16B C164 C163 98.6(19) no
C16C C164 C163 125.4(16) no
Fe4 C166 C171 133.7(2) yes
C167 C166 C170 107.8(3) no
Fe4 C166 C170 68.94(18) yes
Fe4 C166 C167 68.62(18) yes
C170 C166 C171 125.0(3) no
C167 C166 C171 126.8(3) no
Fe4 C167 C181 127.8(2) yes
Fe4 C167 C168 70.57(19) yes
Fe4 C167 C166 72.61(19) yes
C168 C167 C181 125.4(3) no
C166 C167 C168 108.2(3) no
C166 C167 C181 126.1(3) no
C167 C168 C169 107.7(3) no
Fe4 C168 C191 132.5(2) yes
C169 C168 C191 126.4(3) no
C167 C168 C191 125.4(3) no
Fe4 C168 C169 69.46(19) yes
Fe4 C168 C167 69.73(19) yes
Fe4 C169 C168 71.41(19) yes
Fe4 C169 C170 70.98(19) yes
C168 C169 C201 126.0(3) no
Fe4 C169 C201 125.1(2) yes
C168 C169 C170 108.1(3) no
C170 C169 C201 125.8(3) no
Fe4 C170 C169 69.22(18) yes
Fe4 C170 C166 72.22(18) yes
C169 C170 C211 125.3(3) no
Fe4 C170 C211 134.4(2) yes
C166 C170 C169 108.0(3) no
C166 C170 C211 125.4(3) no
C166 C171 C173 119.5(3) no
C166 C171 C172 122.2(3) no
C172 C171 C173 117.8(3) no
C171 C172 C174 120.5(3) no
C171 C173 C175 121.1(4) no
C172 C174 C176 121.8(4) no
C173 C175 C176 121.0(4) no
C174 C176 C175 117.8(4) no
C175 C176 C177 120.0(4) no
C174 C176 C177 122.2(5) no
C176 C177 C178 114.2(6) no
C177 C178 C179 115.5(9) no
C178 C179 C180 114.2(14) no
C18B C179 C178 124.6(15) no
C18B C179 C180 75.6(14) no
C182 C181 C183 118.4(4) no
C167 C181 C182 123.3(3) no
C167 C181 C183 118.3(3) no
C181 C182 C184 120.6(5) no
C181 C183 C185 120.5(4) no
C182 C184 C186 121.5(5) no
C183 C185 C186 121.0(5) no
C184 C186 C185 118.0(5) no
C185 C186 C187 121.2(6) no
C184 C186 C187 120.7(6) no
C186 C187 C188 108.3(7) no
C187 C188 C189 113.3(9) no
C19B C189 C188 166.1(17) no
C188 C189 C190 112.3(10) no
C168 C191 C192 122.7(3) no
C168 C191 C193 119.3(3) no
C192 C191 C193 118.0(3) no
C191 C192 C194 120.4(4) no
C191 C193 C195 121.1(3) no
C192 C194 C196 121.4(4) no
C193 C195 C196 121.0(4) no
C194 C196 C195 118.2(4) no
C194 C196 C197 121.4(5) no
C195 C196 C197 120.4(4) no
C196 C197 C198 114.4(4) no
C197 C198 C199 114.0(4) no
C198 C199 C200 112.0(4) no
C202 C201 C203 117.8(3) no
C169 C201 C203 121.1(3) no
C169 C201 C202 121.0(3) no
C201 C202 C204 121.7(4) no
C201 C203 C205 119.8(4) no
C202 C204 C206 121.1(5) no
C203 C205 C206 122.0(4) no
C204 C206 C207 119.9(5) no
C205 C206 C207 122.4(5) no
C204 C206 C205 117.7(5) no
C206 C207 C208 114.9(6) no
C207 C208 C209 120.8(6) no
C208 C209 C210 119.8(7) no
C170 C211 C212 116.9(3) no
C170 C211 C213 124.4(3) no
C212 C211 C213 118.6(3) no
C211 C212 C214 120.4(3) no
C211 C213 C215 120.8(3) no
C212 C214 C216 121.2(3) no
C213 C215 C216 120.7(3) no
C214 C216 C215 118.3(4) no
C215 C216 C217 119.6(4) no
C214 C216 C217 122.1(4) no
C21A C217 C216 122.5(8) no
C216 C217 C218 119.3(5) no
C119 C117 H117 120.00 no
C116 C117 H117 120.00 no
C120 C118 H118 119.00 no
C217 C218 C219 114.9(7) no
C116 C118 H118 119.00 no
C121 C119 H119 119.00 no
C117 C119 H119 119.00 no
C218 C219 C220 114.3(8) no
C121 C120 H120 119.00 no
C118 C120 H120 120.00 no
C123 C122 H12V 109.00 no
C121 C122 H12W 109.00 no
C123 C122 H12W 109.00 no
C121 C122 H12V 109.00 no
H12V C122 H12W 108.00 no
C124 C123 H12D 106.00 no
C124 C123 H12C 106.00 no
H12C C123 H12D 106.00 no
C122 C123 H12D 106.00 no
C122 C123 H12C 105.00 no
H12E C124 H12F 106.00 no
C125 C124 H12F 105.00 no
C123 C124 H12E 105.00 no
C123 C124 H12F 105.00 no
C125 C124 H12E 105.00 no
C124 C125 H12G 110.00 no
H12H C125 H12I 109.00 no
Fe3 C225 O5 177.9(4) yes
C124 C125 H12I 110.00 no
H12G C125 H12H 109.00 no
C124 C125 H12H 109.00 no
H12G C125 H12I 110.00 no
Fe3 C226 O6 176.0(4) yes
C129 C127 H127 119.00 no
Fe4 C227 O7 176.8(3) yes
C126 C127 H127 119.00 no
Fe4 C228 O8 176.1(3) yes
C126 C128 H128 120.00 no
C130 C128 H128 120.00 no
C131 C129 H129 119.00 no
C127 C129 H129 119.00 no
C131 C130 H130 119.00 no
C128 C130 H130 119.00 no
C133 C132 H13C 109.00 no
C131 C132 H13C 109.00 no
C131 C132 H13D 109.00 no
C133 C132 H13D 109.00 no
H13C C132 H13D 108.00 no
C132 C133 H13F 109.00 no
C132 C133 H13E 109.00 no
C134 C133 H13F 109.00 no
H13E C133 H13F 107.00 no
C134 C133 H13E 109.00 no
H13G C134 H13H 108.00 no
C135 C134 H13H 109.00 no
C133 C134 H13G 109.00 no
C133 C134 H13H 109.00 no
C135 C134 H13G 109.00 no
C134 C135 H13I 109.00 no
C134 C135 H13J 109.00 no
C134 C135 H13K 110.00 no
H13I C135 H13J 109.00 no
H13I C135 H13K 109.00 no
H13J C135 H13K 109.00 no
C136 C137 H137 120.00 no
C139 C137 H137 120.00 no
C136 C138 H138 119.00 no
C140 C138 H138 119.00 no
C137 C139 H139 119.00 no
C141 C139 H139 119.00 no
C138 C140 H140 119.00 no
C141 C140 H140 119.00 no
C14A C142 H32N 119.00 no
H32O C142 H32P 107.00 no
C141 C142 H32P 107.00 no
C143 C142 H32M 107.00 no
C14A C142 H32O 108.00 no
C14A C142 H32P 108.00 no
C141 C142 H32M 107.00 no
C141 C142 H32N 107.00 no
C141 C142 H32O 108.00 no
H32N C142 H32P 94.00 no
C143 C142 H32N 107.00 no
C143 C142 H32O 117.00 no
H32M C142 H32N 107.00 no
H32M C142 H32O 93.00 no
H32M C142 H32P 132.00 no
C142 C143 H14O 108.00 no
C142 C143 H14P 108.00 no
C144 C143 H14O 108.00 no
C144 C143 H14P 108.00 no
C144 C143 H32P 129.00 no
H14O C143 H14P 107.00 no
H14O C143 H32P 122.00 no
H14P C143 H32P 67.00 no
C143 C144 H14K 115.00 no
C145 C144 H14C 107.00 no
C145 C144 H14K 124.00 no
H14C C144 H14D 107.00 no
H14C C144 H14K 56.00 no
H14D C144 H14K 51.00 no
C143 C144 H14D 107.00 no
C14B C144 H14D 82.00 no
C145 C144 H14D 107.00 no
C143 C144 H14C 107.00 no
C144 C145 H14F 109.00 no
C144 C145 H14E 109.00 no
H14E C145 H14F 109.00 no
H14E C145 H14G 109.00 no
C144 C145 H14G 110.00 no
H14F C145 H14G 110.00 no
C149 C147 H147 120.00 no
C146 C147 H147 120.00 no
C146 C148 H148 120.00 no
C150 C148 H148 120.00 no
C147 C149 H149 119.00 no
C151 C149 H149 119.00 no
C148 C150 H150 119.00 no
C151 C150 H150 119.00 no
C151 C152 H15K 110.00 no
C151 C152 H15L 110.00 no
C153 C152 H15K 110.00 no
C153 C152 H15L 110.00 no
H15K C152 H15L 109.00 no
C154 C153 H15M 104.00 no
C154 C153 H15N 104.00 no
C152 C153 H15M 104.00 no
C152 C153 H15N 104.00 no
H15M C153 H15N 106.00 no
C153 C154 H15E 105.00 no
C153 C154 H15F 105.00 no
H15E C154 H15F 106.00 no
C155 C154 H15E 105.00 no
C155 C154 H15F 105.00 no
C154 C155 H15G 109.00 no
C154 C155 H15H 109.00 no
C154 C155 H15I 109.00 no
H15G C155 H15H 110.00 no
H15H C155 H15I 109.00 no
H15G C155 H15I 110.00 no
C156 C157 H157 120.00 no
C159 C157 H157 119.00 no
C156 C158 H158 119.00 no
C160 C158 H158 119.00 no
C157 C159 H159 119.00 no
C161 C159 H159 119.00 no
C161 C160 H160 119.00 no
C158 C160 H160 119.00 no
C16A C162 H32R 77.00 no
C163 C162 H32Q 110.00 no
C16A C162 H32S 107.00 no
C16A C162 H32T 108.00 no
C161 C162 H32Q 110.00 no
C161 C162 H32R 110.00 no
C161 C162 H32S 107.00 no
C161 C162 H32T 107.00 no
C16A C162 H32Q 124.00 no
H32R C162 H32T 133.00 no
H32S C162 H32T 107.00 no
C163 C162 H32S 136.00 no
C163 C162 H32T 83.00 no
H32Q C162 H32R 108.00 no
H32Q C162 H32S 78.00 no
C163 C162 H32R 110.00 no
C162 C163 H16I 119.00 no
C16A C163 H16A 170.00 no
C16A C163 H16B 74.00 no
C16A C163 H16I 80.00 no
C162 C163 H16A 108.00 no
C162 C163 H16B 109.00 no
C164 C163 H16I 101.00 no
C164 C163 H16A 108.00 no
C164 C163 H16B 109.00 no
H16A C163 H16B 108.00 no
H16A C163 H16I 104.00 no
C16A C164 H16K 120.00 no
C16A C164 H16D 113.00 no
C163 C164 H16C 108.00 no
C16B C164 H16D 73.00 no
C16B C164 H16K 80.00 no
C16C C164 H16D 117.00 no
C16C C164 H16K 118.00 no
C16A C164 H16C 76.00 no
H16C C164 H16D 107.00 no
H16C C164 H16K 112.00 no
C163 C164 H16D 108.00 no
C163 C164 H16K 111.00 no
C165 C164 H16C 108.00 no
C165 C164 H16D 108.00 no
C165 C164 H16K 100.00 no
H16E C165 H16G 109.00 no
H16E C165 H16N 88.00 no
C164 C165 H16E 110.00 no
C164 C165 H16F 110.00 no
C164 C165 H16G 109.00 no
C164 C165 H16N 75.00 no
H16E C165 H16F 109.00 no
H16F C165 H16G 109.00 no
H16F C165 H16N 50.00 no
H16G C165 H16N 158.00 no
C174 C172 H172 120.00 no
C171 C172 H172 120.00 no
C171 C173 H173 119.00 no
C175 C173 H173 119.00 no
C172 C174 H174 119.00 no
C176 C174 H174 119.00 no
C173 C175 H175 120.00 no
C176 C175 H175 120.00 no
C176 C177 H17A 109.00 no
C176 C177 H17B 109.00 no
C178 C177 H17A 109.00 no
C178 C177 H17B 109.00 no
H17A C177 H17B 108.00 no
C177 C178 H17C 108.00 no
C179 C178 H17C 108.00 no
C179 C178 H17D 108.00 no
C177 C178 H17D 108.00 no
H17C C178 H17D 107.00 no
C18B C179 H502 106.00 no
C18B C179 H503 106.00 no
C180 C179 H500 109.00 no
C180 C179 H501 109.00 no
C180 C179 H502 128.00 no
C178 C179 H500 109.00 no
C178 C179 H501 109.00 no
C178 C179 H502 107.00 no
C178 C179 H503 106.00 no
C18B C179 H501 119.00 no
H502 C179 H503 107.00 no
H500 C179 H502 86.00 no
H500 C179 H501 108.00 no
H501 C179 H503 83.00 no
H500 C179 H503 138.00 no
C179 C180 H18B 109.00 no
H18B C180 H503 75.00 no
C179 C180 H18C 109.00 no
H18A C180 H18B 110.00 no
H18A C180 H18C 109.00 no
H18A C180 H503 112.00 no
H18B C180 H18C 110.00 no
C179 C180 H18A 109.00 no
H18C C180 H503 133.00 no
C184 C182 H182 120.00 no
C181 C182 H182 120.00 no
C185 C183 H183 120.00 no
C181 C183 H183 120.00 no
C186 C184 H184 119.00 no
C182 C184 H184 119.00 no
C183 C185 H185 120.00 no
C186 C185 H185 119.00 no
H18G C187 H18H 108.00 no
C186 C187 H18H 110.00 no
C188 C187 H18H 110.00 no
C186 C187 H18G 110.00 no
C188 C187 H18G 110.00 no
C187 C188 H18I 109.00 no
H18I C188 H18J 108.00 no
C187 C188 H18J 109.00 no
C189 C188 H18I 109.00 no
C189 C188 H18J 109.00 no
C190 C189 H32U 109.00 no
C190 C189 H32V 109.00 no
H32U C189 H32V 108.00 no
C188 C189 H32X 95.00 no
C188 C189 H32U 109.00 no
C188 C189 H32V 109.00 no
C188 C189 H32W 94.00 no
C19B C189 H32W 95.00 no
C19B C189 H32X 93.00 no
H32W C189 H32X 103.00 no
C189 C190 H19K 109.00 no
C189 C190 H19L 109.00 no
C189 C190 H19M 109.00 no
H19K C190 H19L 109.00 no
H19L C190 H19M 110.00 no
H19K C190 H19M 110.00 no
C191 C192 H192 120.00 no
C194 C192 H192 120.00 no
C195 C193 H193 119.00 no
C191 C193 H193 119.00 no
C196 C194 H194 119.00 no
C192 C194 H194 119.00 no
C193 C195 H195 120.00 no
C196 C195 H195 119.00 no
H19A C197 H19B 108.00 no
C196 C197 H19A 109.00 no
C196 C197 H19B 109.00 no
C198 C197 H19A 109.00 no
C198 C197 H19B 109.00 no
C197 C198 H19D 109.00 no
C199 C198 H19C 109.00 no
C197 C198 H19C 109.00 no
H19C C198 H19D 108.00 no
C199 C198 H19D 109.00 no
C200 C199 H19F 109.00 no
C200 C199 H19E 109.00 no
C198 C199 H19E 109.00 no
C198 C199 H19F 109.00 no
H19E C199 H19F 108.00 no
C199 C200 H20A 109.00 no
C199 C200 H20B 109.00 no
C199 C200 H20C 110.00 no
H20A C200 H20B 109.00 no
H20A C200 H20C 109.00 no
H20B C200 H20C 110.00 no
C201 C202 H202 119.00 no
C204 C202 H202 119.00 no
C201 C203 H203 120.00 no
C205 C203 H203 120.00 no
C202 C204 H204 119.00 no
C206 C204 H204 119.00 no
C206 C205 H205 119.00 no
C203 C205 H205 119.00 no
C206 C207 H20E 109.00 no
C208 C207 H20D 109.00 no
C206 C207 H20D 108.00 no
H20D C207 H20E 108.00 no
C208 C207 H20E 109.00 no
C207 C208 H20G 107.00 no
C207 C208 H20F 107.00 no
C209 C208 H20F 107.00 no
C209 C208 H20G 107.00 no
H20F C208 H20G 107.00 no
H20H C209 H20I 107.00 no
C210 C209 H20I 107.00 no
C210 C209 H20H 107.00 no
C208 C209 H20H 107.00 no
C208 C209 H20I 107.00 no
C209 C210 H21B 109.00 no
C209 C210 H21A 109.00 no
C209 C210 H21C 109.00 no
H21A C210 H21B 109.00 no
H21A C210 H21C 110.00 no
H21B C210 H21C 110.00 no
C211 C212 H212 120.00 no
C214 C212 H212 120.00 no
C211 C213 H213 120.00 no
C215 C213 H213 120.00 no
C212 C214 H214 119.00 no
C216 C214 H214 119.00 no
C216 C215 H215 120.00 no
C213 C215 H215 120.00 no
C216 C217 H506 107.00 no
C216 C217 H505 108.00 no
C21A C217 H507 107.00 no
H506 C217 H507 107.00 no
C216 C217 H507 107.00 no
C218 C217 H504 108.00 no
C218 C217 H505 107.00 no
H504 C217 H505 107.00 no
C21A C217 H506 107.00 no
C216 C217 H504 107.00 no
C217 C218 H21E 109.00 no
C219 C218 H21D 109.00 no
C217 C218 H21D 108.00 no
H21D C218 H21E 108.00 no
C219 C218 H21E 109.00 no
C220 C219 H21G 109.00 no
C220 C219 H21F 109.00 no
C218 C219 H21F 109.00 no
C218 C219 H21G 109.00 no
H21F C219 H21G 108.00 no
C219 C220 H22E 110.00 no
C219 C220 H22F 110.00 no
C219 C220 H22G 109.00 no
H22E C220 H22F 109.00 no
H22E C220 H22G 109.00 no
H22F C220 H22G 109.00 no
C110 C109 H10H 110.00 no
C110 C109 H10I 110.00 no
H10H C109 H10I 108.00 no
C109 C110 H11A 109.00 no
C109 C110 H11B 109.00 no
C109 C110 H11C 109.00 no
H11A C110 H11B 110.00 no
H11A C110 H11C 109.00 no
H11B C110 H11C 110.00 no
N1 C231 C232 172.7(15) yes
C231 C232 H23E 109.00 no
C231 C232 H23F 109.00 no
C231 C232 H23G 109.00 no
H23E C232 H23F 109.00 no
H23E C232 H23G 110.00 no
H23F C232 H23G 110.00 no
Cl1 C229 Cl2 110.6(3) yes
Cl1 C229 H22X 110.00 no
Cl1 C229 H22Y 109.00 no
Cl2 C229 H22X 110.00 no
Cl2 C229 H22Y 110.00 no
H22X C229 H22Y 108.00 no
Cl3 C230 Cl4 111.7(4) yes
Cl3 C230 H23X 109.00 no
Cl3 C230 H23Y 109.00 no
Cl4 C230 H23X 109.00 no
Cl4 C230 H23Y 109.00 no
H23X C230 H23Y 108.00 no

loop_
_geom_bond_atom_site_label_1
_geom_bond_atom_site_label_2
_geom_bond_distance
_geom_bond_publ_flag
Fe1 P1 2.3139(10) yes
Fe1 C1 2.194(3) yes
Fe1 C2 2.150(3) yes
Fe1 C3 2.123(3) yes
Fe1 C4 2.125(3) yes
Fe1 C5 2.145(3) yes
Fe1 C221 1.767(4) yes
Fe1 C222 1.767(4) yes
Fe2 P3 2.3092(10) yes
Fe2 C56 2.120(3) yes
Fe2 C57 2.137(3) yes
Fe2 C58 2.131(3) yes
Fe2 C59 2.197(3) yes
Fe2 C60 2.132(3) yes
Fe2 C223 1.764(4) yes
Fe2 C224 1.768(4) yes
Fe3 C115 2.200(3) yes
Fe3 C225 1.739(4) yes
Fe3 P5 2.3137(11) yes
Fe3 C111 2.145(4) yes
Fe3 C112 2.125(3) yes
Fe3 C113 2.118(3) yes
Fe3 C114 2.133(3) yes
Fe3 C226 1.775(5) yes
Fe4 C170 2.139(3) yes
Fe4 C227 1.770(4) yes
Fe4 P7 2.3127(10) yes
Fe4 C166 2.183(3) yes
Fe4 C167 2.130(3) yes
Fe4 C168 2.141(3) yes
Fe4 C169 2.115(3) yes
Fe4 C228 1.767(4) yes
Cl1 C229 1.726(6) yes
Cl2 C229 1.797(6) yes
S1 P4 2.0735(18) yes
S1 P1 2.1555(13) yes
S2 P2 2.1077(16) yes
S2 P4 2.1069(18) yes
S3 P3 2.1565(12) yes
S3 P4 2.0970(17) yes
Cl3 C230 1.732(7) yes
Cl4 C230 1.795(8) yes
S4 P8 2.0944(15) yes
S4 P5 2.1606(14) yes
S5 P6 2.1135(13) yes
S5 P8 2.1001(14) yes
S6 P8 2.0987(15) yes
S6 P7 2.1716(11) yes
P1 P2 2.2266(13) yes
P2 P3 2.1847(13) yes
P5 P6 2.1942(13) yes
P6 P7 2.1900(13) yes
O1 C221 1.144(5) yes
O2 C222 1.151(4) yes
O3 C223 1.150(5) yes
O4 C224 1.150(5) yes
O5 C225 1.159(6) yes
O6 C226 1.148(6) yes
O7 C227 1.151(4) yes
O8 C228 1.153(5) yes
N1 C231 1.21(2) yes
C1 C2 1.439(5) no
C1 C6 1.478(4) no
C1 C5 1.428(5) no
C2 C16 1.478(5) no
C2 C3 1.448(5) no
C3 C26 1.490(5) no
C3 C4 1.418(5) no
C4 C36 1.490(5) no
C4 C5 1.449(5) no
C5 C46 1.481(5) no
C6 C8 1.405(5) no
C6 C7 1.407(5) no
C7 C9 1.391(5) no
C8 C10 1.387(5) no
C9 C11 1.391(5) no
C10 C11 1.381(5) no
C10A C106 1.543(12) no
C10A C10B 1.64(3) no
C10B C10C 1.70(3) no
C10C C10D 1.45(3) no
C11 C12 1.502(5) no
C12 C13 1.502(7) no
C13 C14 1.532(7) no
C14 C15 1.483(9) no
C16 C18 1.396(5) no
C16 C17 1.395(5) no
C17 C19 1.386(6) no
C18 C20 1.380(6) no
C19 C21 1.396(8) no
C20 C21 1.388(9) no
C21 C22 1.561(12) no
C21 C22B 1.577(17) no
C22 C23 1.488(18) no
C22B C23B 1.49(3) no
C23 C24 1.538(18) no
C23B C24B 1.58(3) no
C24 C25 1.449(19) no
C24B C25B 1.53(3) no
C26 C27 1.392(5) no
C26 C28 1.381(5) no
C27 C29 1.378(6) no
C28 C30 1.391(6) no
C29 C31 1.382(8) no
C30 C31 1.385(8) no
C31 C32 1.504(9) no
C32 C33 1.48(2) no
C32 C33B 1.46(2) no
C33 C34 1.49(3) no
C33 C35B 1.50(3) no
C33 C34B 1.11(3) no
C33 C33B 1.31(3) no
C33B C34B 1.47(3) no
C34 C35 1.47(3) no
C34 C34B 1.71(3) no
C34B C35B 1.48(3) no
C36 C38 1.400(5) no
C36 C37 1.390(5) no
C37 C39 1.392(5) no
C38 C40 1.386(6) no
C39 C41 1.380(5) no
C40 C41 1.395(6) no
C41 C42 1.511(6) no
C42 C43 1.530(6) no
C43 C44 1.518(7) no
C44 C45 1.507(10) no
C46 C47 1.395(5) no
C46 C48 1.384(5) no
C47 C49 1.372(5) no
C48 C50 1.400(6) no
C49 C51 1.372(7) no
C50 C51 1.389(7) no
C51 C52 1.51(3) no
C51 C52B 1.56(9) no
C52 C53 1.62(4) no
C52B C53B 1.39(9) no
C53 C54 1.568(16) no
C53B C54B 1.51(4) no
C54 C55 1.488(18) no
C54B C55B 1.58(4) no
C56 C61 1.480(5) no
C56 C60 1.452(5) no
C56 C57 1.436(5) no
C57 C71 1.489(5) no
C57 C58 1.447(5) no
C58 C59 1.437(5) no
C58 C81 1.480(5) no
C59 C60 1.430(5) no
C59 C91 1.481(5) no
C60 C101 1.492(5) no
C61 C62 1.402(5) no
C61 C63 1.392(5) no
C62 C64 1.376(5) no
C63 C65 1.379(6) no
C64 C66 1.402(5) no
C65 C66 1.388(5) no
C66 C67 1.502(7) no
C67 C68 1.623(12) no
C67 C68B 1.486(13) no
C68 C69 1.491(14) no
C68B C69B 1.56(2) no
C69 C70 1.516(15) no
C69B C70B 1.52(2) no
C71 C73 1.394(5) no
C71 C72 1.399(5) no
C72 C74 1.376(6) no
C73 C75 1.375(6) no
C74 C76 1.376(7) no
C75 C76 1.388(7) no
C76 C77 1.516(8) no
C77 C78 1.468(9) no
C77 C78B 1.58(2) no
C78 C79 1.529(13) no
C78B C79B 1.53(3) no
C79 C80 1.505(15) no
C79B C80B 1.48(3) no
C81 C82 1.389(5) no
C81 C83 1.398(5) no
C82 C84 1.388(6) no
C83 C85 1.380(5) no
C84 C86 1.386(7) no
C85 C86 1.402(6) no
C86 C87 1.521(7) no
C87 C88B 1.611(19) no
C87 C88 1.446(14) no
C88 C89 1.55(2) no
C88B C89B 1.54(3) no
C89 C90 1.51(2) no
C89B C90B 1.52(3) no
C91 C92 1.389(5) no
C91 C93 1.390(5) no
C92 C94 1.393(5) no
C93 C95 1.374(6) no
C94 C96 1.373(6) no
C95 C96 1.381(7) no
C96 C97 1.509(7) no
C97 C98 1.500(8) no
C98 C99 1.496(9) no
C99 C100 1.420(11) no
C101 C102 1.403(5) no
C101 C103 1.384(5) no
C102 C104 1.380(5) no
C103 C105 1.377(5) no
C104 C106 1.371(7) no
C105 C106 1.401(8) no
C106 C107 1.530(9) no
C7 H7 0.9300 no
C107 C108 1.551(14) no
C8 H8 0.9300 no
C9 H9 0.9300 no
C10 H10 0.9300 no
C10A H10K 0.9700 no
C10A H10J 0.9700 no
C10B H10L 0.9700 no
C10B H10M 0.9700 no
C10C H10O 0.9700 no
C10C H10N 0.9700 no
C10D H10R 0.9600 no
C10D H10Q 0.9600 no
C10D H10P 0.9600 no
C12 H12A 0.9700 no
C12 H12B 0.9700 no
C13 H13A 0.9700 no
C13 H13B 0.9700 no
C14 H14A 0.9700 no
C14 H14B 0.9700 no
C15 H15C 0.9600 no
C15 H15B 0.9600 no
C15 H15A 0.9600 no
C17 H17 0.9300 no
C18 H18 0.9300 no
C19 H19 0.9300 no
C20 H20 0.9300 no
C22 H22B 0.9700 no
C22 H22A 0.9700 no
C22B H22C 0.9700 no
C22B H22D 0.9700 no
C23 H23A 0.9700 no
C23 H23B 0.9700 no
C23B H23D 0.9700 no
C23B H23C 0.9700 no
C24 H24A 0.9700 no
C24 H24B 0.9700 no
C24B H24D 0.9700 no
C24B H24C 0.9700 no
C25 H25A 0.9600 no
C25 H25C 0.9600 no
C25 H25B 0.9600 no
C25B H25F 0.9600 no
C25B H25D 0.9600 no
C25B H25E 0.9600 no
C27 H27 0.9300 no
C28 H28 0.9300 no
C29 H29 0.9300 no
C30 H30 0.9300 no
C32 H32A 0.9700 no
C32 H32B 0.9700 no
C32 H32D 0.9700 no
C32 H32C 0.9700 no
C33 H32C 1.3000 no
C33 H33A 0.9700 no
C33 H33B 0.9700 no
C33B H33C 0.9700 no
C33B H33D 0.9700 no
C33B H32B 1.2900 no
C33B H33B 1.2300 no
C34 H34B 0.9700 no
C34 H34A 0.9700 no
C34B H34C 0.9700 no
C34B H34D 0.9700 no
C34B H33B 0.5200 no
C35 H35A 0.9600 no
C35 H35B 0.9600 no
C35 H35C 0.9600 no
C35B H35D 0.9600 no
C35B H33A 1.0500 no
C35B H35F 0.9600 no
C35B H35E 0.9600 no
C37 H37 0.9300 no
C38 H38 0.9300 no
C39 H39 0.9300 no
C40 H40 0.9300 no
C42 H42A 0.9700 no
C42 H42B 0.9700 no
C43 H43A 0.9700 no
C43 H43B 0.9700 no
C44 H44A 0.9700 no
C44 H44B 0.9700 no
C45 H45A 0.9600 no
C45 H45C 0.9600 no
C45 H45B 0.9600 no
C47 H47 0.9300 no
C48 H48 0.9300 no
C49 H49 0.9300 no
C50 H50 0.9300 no
C52 H52B 0.9600 no
C52 H52A 0.9700 no
C52B H52C 0.9700 no
C52B H52D 0.9700 no
C53 H53A 0.9700 no
C53 H53B 0.9700 no
C53B H53C 0.9700 no
C53B H53D 0.9700 no
C54 H54B 0.9700 no
C54 H54A 0.9700 no
C54B H54D 0.9700 no
C54B H54C 0.9700 no
C55 H55A 0.9600 no
C55 H55C 0.9600 no
C55 H55B 0.9600 no
C55B H55E 0.9600 no
C55B H55F 0.9600 no
C55B H55D 0.9600 no
C62 H62 0.9300 no
C63 H63 0.9300 no
C64 H64 0.9300 no
C65 H65 0.9300 no
C67 H32G 0.9700 no
C67 H32F 0.9700 no
C67 H32E 0.9700 no
C67 H32H 0.9700 no
C68 H68B 0.9700 no
C68 H68A 0.9700 no
C68B H68D 0.9700 no
C68B H68C 0.9700 no
C69 H69A 0.9700 no
C69 H69B 0.9700 no
C69B H69C 0.9700 no
C69B H69D 0.9700 no
C70 H70B 0.9600 no
C70 H70A 0.9600 no
C70 H70C 0.9600 no
C70B H70D 0.9600 no
C70B H70E 0.9600 no
C70B H70F 0.9600 no
C72 H72 0.9300 no
C73 H73 0.9300 no
C74 H74 0.9300 no
C75 H75 0.9300 no
C77 H32I 0.9700 no
C77 H32J 0.9700 no
C77 H32K 0.9700 no
C77 H32L 0.9700 no
C78 H78A 0.9700 no
C78 H78B 0.9700 no
C78B H78D 0.9700 no
C78B H78C 0.9700 no
C79 H79A 0.9700 no
C79 H79B 0.9700 no
C79B H79D 0.9700 no
C79B H79C 0.9700 no
C80 H80C 0.9600 no
C80 H80B 0.9600 no
C80 H80A 0.9600 no
C80B H80F 0.9600 no
C80B H80D 0.9600 no
C80B H80E 0.9600 no
C82 H82 0.9300 no
C83 H83 0.9300 no
C84 H84 0.9300 no
C85 H85 0.9300 no
C87 H511 0.9700 no
C87 H512 0.9700 no
C87 H513 0.9700 no
C87 H514 0.9700 no
C88 H88A 0.9700 no
C88 H88B 0.9700 no
C88B H88C 0.9700 no
C88B H88D 0.9700 no
C89 H89A 0.9700 no
C89 H89B 0.9700 no
C89B H89C 0.9700 no
C89B H89D 0.9700 no
C90 H90A 0.9600 no
C90 H90C 0.9600 no
C90 H90B 0.9600 no
C90B H90F 0.9600 no
C90B H90D 0.9600 no
C90B H90E 0.9600 no
C92 H92 0.9300 no
C93 H93 0.9300 no
C94 H94 0.9300 no
C95 H95 0.9300 no
C97 H97A 0.9700 no
C97 H97B 0.9700 no
C98 H98B 0.9700 no
C98 H98A 0.9700 no
C99 H99A 0.9700 no
C99 H99B 0.9700 no
C100 H10C 0.9600 no
C100 H10B 0.9600 no
C100 H10A 0.9600 no
C102 H102 0.9300 no
C103 H103 0.9300 no
C104 H104 0.9300 no
C105 H105 0.9300 no
C107 H10D 0.9700 no
C107 H10E 0.9700 no
C108 H10G 0.9700 no
C108 H10F 0.9700 no
C14A C14B 1.51(2) no
C14A C142 1.423(17) no
C14B C14C 1.52(3) no
C14B C144 1.63(2) no
C16A C16B 1.502(19) no
C16A C163 0.87(2) no
C16A C164 1.58(2) no
C16A C162 1.430(16) no
C16B C16C 1.49(2) no
C16B C164 0.77(3) no
C16C C164 1.58(3) no
C18B C179 1.51(3) no
C19B C189 1.583(18) no
C21A C217 1.44(2) no
C21A C21B 1.48(3) no
C21B C21C 1.52(4) no
C111 C115 1.426(5) no
C111 C116 1.480(5) no
C111 C112 1.449(5) no
C112 C126 1.488(5) no
C112 C113 1.421(5) no
C113 C136 1.487(5) no
C113 C114 1.439(5) no
C114 C146 1.487(5) no
C114 C115 1.434(5) no
C14A H32M 0.6800 no
C14A H14I 0.9700 no
C14A H14H 0.9700 no
C14B H14C 1.0300 no
C14B H14J 0.9700 no
C14B H14K 0.9700 no
C14C H14N 0.9600 no
C14C H14M 0.9600 no
C14C H14L 0.9600 no
C115 C156 1.479(5) no
C116 C118 1.397(5) no
C116 C117 1.394(5) no
C16A H16B 1.1200 no
C16A H16I 0.9700 no
C16A H16H 0.9700 no
C16B H16J 0.9700 no
C16B H16D 1.0400 no
C16B H16K 0.9700 no
C16B H16C 0.6400 no
C16C H16M 0.9600 no
C16C H16L 0.9600 no
C16C H16N 0.9600 no
C16C H16C 0.9000 no
C117 C119 1.390(6) no
C118 C120 1.367(5) no
C18B H18F 0.9600 no
C18B H18E 0.9600 no
C18B H18D 0.9600 no
C18B H500 0.8800 no
C119 C121 1.386(6) no
C19B H19P 0.9600 no
C19B H19O 0.9600 no
C19B H19N 0.9600 no
C120 C121 1.413(6) no
C121 C122 1.493(7) no
C21A H21M 0.9700 no
C21A H21L 0.9700 no
C21B H21O 0.9700 no
C21B H21N 0.9700 no
C21C H21P 0.9600 no
C21C H21Q 0.9600 no
C21C H21R 0.9600 no
C122 C123 1.471(12) no
C123 C124 1.442(15) no
C124 C125 1.479(18) no
C126 C128 1.401(5) no
C126 C127 1.389(5) no
C127 C129 1.376(6) no
C128 C130 1.383(6) no
C129 C131 1.384(5) no
C130 C131 1.391(6) no
C131 C132 1.513(7) no
C132 C133 1.522(8) no
C133 C134 1.515(8) no
C134 C135 1.538(9) no
C136 C138 1.388(5) no
C136 C137 1.392(5) no
C137 C139 1.387(6) no
C138 C140 1.383(6) no
C139 C141 1.395(6) no
C140 C141 1.381(5) no
C141 C142 1.520(8) no
C142 C143 1.346(17) no
C143 C144 1.49(2) no
C144 C145 1.41(2) no
C146 C148 1.390(6) no
C146 C147 1.389(5) no
C147 C149 1.391(6) no
C148 C150 1.386(6) no
C149 C151 1.377(7) no
C150 C151 1.377(8) no
C151 C152 1.515(8) no
C152 C153 1.625(15) no
C153 C154 1.524(15) no
C154 C155 1.451(16) no
C156 C157 1.402(5) no
C156 C158 1.406(5) no
C157 C159 1.372(5) no
C158 C160 1.373(5) no
C159 C161 1.396(6) no
C160 C161 1.386(7) no
C161 C162 1.519(7) no
C162 C163 1.606(16) no
C163 C164 1.490(19) no
C164 C165 1.43(3) no
C166 C170 1.438(5) no
C166 C167 1.432(5) no
C166 C171 1.480(5) no
C167 C181 1.492(5) no
C167 C168 1.450(5) no
C168 C169 1.426(5) no
C168 C191 1.490(5) no
C169 C201 1.485(5) no
C169 C170 1.448(5) no
C170 C211 1.487(5) no
C171 C173 1.396(5) no
C171 C172 1.397(5) no
C172 C174 1.384(5) no
C173 C175 1.392(6) no
C174 C176 1.390(6) no
C175 C176 1.390(7) no
C176 C177 1.515(7) no
C177 C178 1.537(11) no
C178 C179 1.372(16) no
C179 C180 1.54(2) no
C181 C183 1.397(5) no
C181 C182 1.382(5) no
C182 C184 1.371(6) no
C183 C185 1.385(6) no
C184 C186 1.393(9) no
C185 C186 1.378(8) no
C186 C187 1.516(9) no
C187 C188 1.614(14) no
C188 C189 1.566(11) no
C189 C190 1.569(19) no
C191 C193 1.391(5) no
C191 C192 1.405(5) no
C192 C194 1.388(6) no
C193 C195 1.391(5) no
C194 C196 1.389(6) no
C195 C196 1.388(7) no
C196 C197 1.522(7) no
C197 C198 1.506(7) no
C198 C199 1.523(7) no
C199 C200 1.518(8) no
C201 C202 1.394(5) no
C201 C203 1.396(5) no
C202 C204 1.384(6) no
C203 C205 1.399(6) no
C204 C206 1.380(8) no
C205 C206 1.391(8) no
C206 C207 1.527(8) no
C207 C208 1.465(9) no
C208 C209 1.499(11) no
C209 C210 1.531(11) no
C211 C213 1.378(5) no
C211 C212 1.394(5) no
C212 C214 1.374(5) no
C213 C215 1.386(5) no
C214 C216 1.390(5) no
C215 C216 1.382(5) no
C216 C217 1.516(6) no
C217 C218 1.395(11) no
C117 H117 0.9300 no
C218 C219 1.506(11) no
C118 H118 0.9300 no
C219 C220 1.463(15) no
C119 H119 0.9300 no
C120 H120 0.9300 no
C122 H12V 0.9700 no
C122 H12W 0.9700 no
C123 H12D 0.9700 no
C123 H12C 0.9700 no
C124 H12E 0.9700 no
C124 H12F 0.9700 no
C125 H12I 0.9600 no
C125 H12G 0.9600 no
C125 H12H 0.9600 no
C127 H127 0.9300 no
C128 H128 0.9300 no
C129 H129 0.9300 no
C130 H130 0.9300 no
C132 H13D 0.9700 no
C132 H13C 0.9700 no
C133 H13F 0.9700 no
C133 H13E 0.9700 no
C134 H13G 0.9700 no
C134 H13H 0.9700 no
C135 H13K 0.9600 no
C135 H13J 0.9600 no
C135 H13I 0.9600 no
C137 H137 0.9300 no
C138 H138 0.9300 no
C139 H139 0.9300 no
C140 H140 0.9300 no
C142 H32P 0.9700 no
C142 H32O 0.9700 no
C142 H32M 0.9700 no
C142 H32N 0.9700 no
C143 H14O 0.9700 no
C143 H14P 0.9700 no
C143 H32P 0.6300 no
C144 H14C 0.9700 no
C144 H14K 1.2300 no
C144 H14D 0.9700 no
C145 H14G 0.9600 no
C145 H14F 0.9600 no
C145 H14E 0.9600 no
C147 H147 0.9300 no
C148 H148 0.9300 no
C149 H149 0.9300 no
C150 H150 0.9300 no
C152 H15K 0.9700 no
C152 H15L 0.9700 no
C153 H15N 0.9700 no
C153 H15M 0.9700 no
C154 H15E 0.9700 no
C154 H15F 0.9700 no
C155 H15I 0.9600 no
C155 H15H 0.9600 no
C155 H15G 0.9600 no
C157 H157 0.9300 no
C158 H158 0.9300 no
C159 H159 0.9300 no
C160 H160 0.9300 no
C162 H32T 0.9700 no
C162 H32R 0.9700 no
C162 H32S 0.9700 no
C162 H32Q 0.9700 no
C163 H16B 0.9700 no
C163 H16I 0.6100 no
C163 H16A 0.9700 no
C164 H16C 0.9700 no
C164 H16D 0.9700 no
C164 H16K 0.7500 no
C165 H16F 0.9600 no
C165 H16G 0.9600 no
C165 H16E 0.9600 no
C172 H172 0.9300 no
C173 H173 0.9300 no
C174 H174 0.9300 no
C175 H175 0.9300 no
C177 H17A 0.9700 no
C177 H17B 0.9700 no
C178 H17D 0.9700 no
C178 H17C 0.9700 no
C179 H500 0.9700 no
C179 H503 0.9700 no
C179 H501 0.9700 no
C179 H502 0.9700 no
C180 H18A 0.9600 no
C180 H18B 0.9600 no
C180 H503 0.8900 no
C180 H18C 0.9600 no
C182 H182 0.9300 no
C183 H183 0.9300 no
C184 H184 0.9300 no
C185 H185 0.9300 no
C187 H18G 0.9700 no
C187 H18H 0.9700 no
C188 H18J 0.9700 no
C188 H18I 0.9700 no
C189 H32V 0.9700 no
C189 H32U 0.9700 no
C189 H32X 0.9700 no
C189 H32W 0.9700 no
C190 H19L 0.9600 no
C190 H19K 0.9600 no
C190 H19M 0.9600 no
C192 H192 0.9300 no
C193 H193 0.9300 no
C194 H194 0.9300 no
C195 H195 0.9300 no
C197 H19A 0.9700 no
C197 H19B 0.9700 no
C198 H19C 0.9700 no
C198 H19D 0.9700 no
C199 H19F 0.9700 no
C199 H19E 0.9700 no
C200 H20C 0.9600 no
C200 H20B 0.9600 no
C200 H20A 0.9600 no
C202 H202 0.9300 no
C203 H203 0.9300 no
C204 H204 0.9300 no
C205 H205 0.9300 no
C207 H20E 0.9700 no
C207 H20D 0.9700 no
C208 H20F 0.9700 no
C208 H20G 0.9700 no
C109 C110 1.42(2) no
C209 H20I 0.9700 no
C209 H20H 0.9700 no
C210 H21C 0.9600 no
C210 H21B 0.9600 no
C210 H21A 0.9600 no
C212 H212 0.9300 no
C213 H213 0.9300 no
C214 H214 0.9300 no
C215 H215 0.9300 no
C217 H506 0.9700 no
C217 H504 0.9700 no
C217 H507 0.9700 no
C217 H505 0.9700 no
C218 H21D 0.9700 no
C218 H21E 0.9700 no
C219 H21F 0.9700 no
C219 H21G 0.9700 no
C220 H22G 0.9600 no
C220 H22F 0.9600 no
C220 H22E 0.9600 no
C109 H10H 0.9700 no
C109 H10I 0.9700 no
C110 H11A 0.9600 no
C110 H11B 0.9600 no
C110 H11C 0.9600 no
C231 C232 1.52(2) no
C232 H23G 0.9600 no
C232 H23F 0.9600 no
C232 H23E 0.9600 no
C229 H22Y 0.9700 no
C229 H22X 0.9700 no
C230 H23X 0.9700 no
C230 H23Y 0.9700 no

loop_
_geom_hbond_atom_site_label_D
_geom_hbond_atom_site_label_H
_geom_hbond_atom_site_label_A
_geom_hbond_distance_DH
_geom_hbond_distance_HA
_geom_hbond_distance_DA
_geom_hbond_angle_DHA
_geom_hbond_publ_flag
C8 H8 P1 0.9300 2.7800 3.161(3) 106.00 yes
C16A H16B Cl2 1.1200 2.8200 3.783(13) 145.00 yes
C229 H22X P1 0.9700 2.8700 3.771(7) 155.00 yes
C230 H23Y S4 0.9700 2.8200 3.717(8) 154.00 yes
C37 H37 O2 0.9300 2.5800 3.412(5) 150.00 yes
C157 H157 P5 0.9300 2.8300 3.174(4) 103.00 yes

loop_
_geom_torsion_atom_site_label_1
_geom_torsion_atom_site_label_2
_geom_torsion_atom_site_label_3
_geom_torsion_atom_site_label_4
_geom_torsion
_geom_torsion_publ_flag
C1 Fe1 P1 S1 -151.05(10) no
C2 Fe1 P1 S1 172.11(10) no
C3 Fe1 P1 S1 161.19(15) no
C4 Fe1 P1 S1 -126.1(2) no
C5 Fe1 P1 S1 -119.41(11) no
C221 Fe1 P1 S1 67.09(12) no
C222 Fe1 P1 S1 -25.18(13) no
C1 Fe1 P1 P2 102.05(10) no
C2 Fe1 P1 P2 65.21(10) no
C3 Fe1 P1 P2 54.30(16) no
C4 Fe1 P1 P2 127.0(2) no
C5 Fe1 P1 P2 133.69(10) no
C221 Fe1 P1 P2 -39.80(12) no
C222 Fe1 P1 P2 -132.08(13) no
C4 Fe1 C5 C46 -115.2(4) no
C221 Fe1 C5 C46 -127.2(4) no
C222 Fe1 C5 C46 -20.5(3) no
P1 Fe1 C1 C2 -110.58(17) no
C3 Fe1 C1 C2 38.73(19) no
C4 Fe1 C1 C2 81.9(2) no
C5 Fe1 C1 C2 120.5(3) no
C221 Fe1 C1 C2 -22.0(3) no
C222 Fe1 C1 C2 161.4(2) no
P1 Fe1 C1 C5 128.96(17) no
C2 Fe1 C1 C5 -120.5(3) no
C3 Fe1 C1 C5 -81.7(2) no
P1 Fe1 C2 C1 73.62(18) no
C3 Fe1 C2 C1 -117.1(3) no
P1 Fe1 C4 C3 -108.3(2) no
C1 Fe1 C4 C3 -80.6(2) no
C2 Fe1 C4 C3 -37.91(18) no
C5 Fe1 C4 C3 -117.9(3) no
C221 Fe1 C4 C3 56.8(2) no
C222 Fe1 C4 C3 152.8(2) no
P1 Fe1 C4 C5 9.6(3) no
C1 Fe1 C4 C5 37.36(18) no
C2 Fe1 C4 C5 80.0(2) no
C3 Fe1 C4 C5 117.9(3) no
C221 Fe1 C4 C5 174.7(2) no
C222 Fe1 C4 C5 -89.3(2) no
P1 Fe1 C4 C36 129.6(3) no
C1 Fe1 C4 C36 157.3(4) no
C2 Fe1 C4 C36 -160.0(4) no
C3 Fe1 C4 C36 -122.1(4) no
C5 Fe1 C4 C36 120.0(4) no
C221 Fe1 C4 C36 -65.3(4) no
C222 Fe1 C4 C36 30.7(3) no
C3 Fe1 C1 C6 158.9(3) no
C4 Fe1 C1 C6 -157.9(3) no
C5 Fe1 C1 C6 -119.3(4) no
C221 Fe1 C1 C6 98.3(3) no
C222 Fe1 C1 C6 -78.4(3) no
P1 Fe1 C5 C4 -175.16(16) no
C1 Fe1 C5 C4 -117.6(3) no
C2 Fe1 C5 C4 -81.3(2) no
C3 Fe1 C5 C4 -37.57(18) no
C221 Fe1 C5 C4 -12.0(5) no
C4 Fe1 C1 C5 -38.58(18) no
C221 Fe1 C1 C5 -142.4(2) no
C222 Fe1 C1 C5 41.0(3) no
P1 Fe1 C1 C6 9.6(3) no
C2 Fe1 C1 C6 120.2(4) no
C222 Fe1 C3 C26 83.4(4) no
C221 Fe1 C2 C1 166.2(2) no
C222 Fe1 C2 C1 -47.8(5) no
P1 Fe1 C2 C3 -169.29(17) no
C1 Fe1 C2 C3 117.1(3) no
C4 Fe1 C2 C3 37.32(19) no
C5 Fe1 C2 C3 81.0(2) no
C221 Fe1 C2 C3 -76.7(2) no
C222 Fe1 C2 C3 69.3(5) no
P1 Fe1 C2 C16 -50.3(3) no
C222 Fe1 C5 C4 94.7(2) no
P1 Fe1 C5 C46 69.7(3) no
C1 Fe1 C5 C46 127.3(4) no
C2 Fe1 C5 C46 163.6(3) no
C3 Fe1 C5 C46 -152.8(3) no
C5 Fe1 C2 C1 -36.05(18) no
C221 Fe1 C3 C26 -12.3(3) no
C4 Fe1 C3 C2 -118.4(3) no
C5 Fe1 C3 C2 -80.2(2) no
C221 Fe1 C3 C2 109.6(2) no
C222 Fe1 C3 C2 -154.8(2) no
P1 Fe1 C3 C4 135.24(18) no
C1 Fe1 C3 C4 80.6(2) no
C2 Fe1 C3 C4 118.4(3) no
C5 Fe1 C3 C4 38.21(19) no
C1 Fe1 C2 C16 -124.0(4) no
C3 Fe1 C2 C16 119.0(4) no
C4 Fe1 C2 C16 156.3(3) no
C5 Fe1 C2 C16 -160.0(3) no
C4 Fe1 C2 C1 -79.8(2) no
C222 Fe1 C2 C16 -171.8(4) no
C1 Fe1 C3 C2 -37.81(18) no
C221 Fe1 C5 C1 105.6(4) no
C221 Fe1 C3 C4 -132.1(2) no
C222 Fe1 C3 C4 -36.4(3) no
P1 Fe1 C5 C1 -57.60(19) no
C2 Fe1 C5 C1 36.30(18) no
C3 Fe1 C5 C1 79.99(19) no
C4 Fe1 C5 C1 117.6(3) no
C5 Fe1 C3 C26 158.0(3) no
C1 Fe1 C3 C26 -159.6(3) no
C222 Fe1 C5 C1 -147.8(2) no
P1 Fe1 C3 C26 -105.0(3) no
C4 Fe1 C3 C26 119.8(4) no
C221 Fe1 C2 C16 42.2(3) no
P1 Fe1 C3 C2 16.8(3) no
C2 Fe1 C3 C26 -121.8(4) no
C60 Fe2 C56 C57 117.4(3) no
C58 Fe2 C56 C60 -79.8(2) no
C57 Fe2 C56 C60 -117.4(3) no
C59 Fe2 C56 C60 -37.24(19) no
P3 Fe2 C58 C57 177.62(17) no
C59 Fe2 P3 S3 95.30(10) no
P3 Fe2 C56 C60 4.2(3) no
C60 Fe2 C58 C57 -81.3(2) no
C223 Fe2 C56 C57 -47.1(3) no
C57 Fe2 C56 C61 121.1(4) no
C56 Fe2 P3 S3 58.21(19) no
C57 Fe2 P3 S3 132.64(17) no
C56 Fe2 C58 C57 -37.40(19) no
C59 Fe2 C58 C57 -117.3(3) no
C224 Fe2 C56 C57 -141.4(2) no
P3 Fe2 C56 C57 121.6(2) no
C58 Fe2 P3 S3 129.93(11) no
C223 Fe2 C59 C58 30.8(3) no
C224 Fe2 C59 C58 -150.1(2) no
C60 Fe2 P3 S3 61.01(11) no
C223 Fe2 P3 S3 -131.23(13) no
C223 Fe2 C56 C60 -164.6(2) no
C224 Fe2 C56 C60 101.2(2) no
P3 Fe2 C56 C61 -117.3(3) no
C59 Fe2 C57 C56 -81.0(2) no
C60 Fe2 C57 C56 -38.55(19) no
C223 Fe2 C57 C56 141.9(2) no
C224 Fe2 C57 C56 47.3(3) no
C59 Fe2 C56 C57 80.2(2) no
C58 Fe2 C56 C57 37.59(19) no
C224 Fe2 C60 C101 36.6(3) no
C224 Fe2 C59 C91 90.6(4) no
C57 Fe2 C60 C56 38.05(19) no
C58 Fe2 C60 C56 81.6(2) no
C59 Fe2 C60 C56 117.8(3) no
C223 Fe2 C60 C56 39.3(5) no
C224 Fe2 P3 S3 -38.99(13) no
P3 Fe2 C57 C56 -122.9(2) no
C58 Fe2 C57 C56 -118.8(3) no
C59 Fe2 P3 P2 -157.69(10) no
C60 Fe2 P3 P2 168.03(10) no
C223 Fe2 P3 P2 -24.22(13) no
P3 Fe2 C59 C58 119.39(18) no
P3 Fe2 C60 C56 -177.58(17) no
C223 Fe2 C58 C57 84.8(2) no
C224 Fe2 C58 C57 -34.6(5) no
C60 Fe2 C59 C58 -120.7(3) no
C59 Fe2 C60 C101 -122.6(4) no
C224 Fe2 C57 C71 -73.8(4) no
C60 Fe2 C58 C81 158.0(3) no
C224 Fe2 P3 P2 68.02(13) no
C224 Fe2 C60 C56 -83.0(2) no
C56 Fe2 P3 P2 165.22(17) no
C57 Fe2 P3 P2 -120.35(17) no
C58 Fe2 P3 P2 -123.06(10) no
C224 Fe2 C59 C60 -29.4(3) no
P3 Fe2 C59 C91 0.0(3) no
C223 Fe2 C60 C59 -78.5(5) no
C223 Fe2 C58 C81 -35.9(3) no
C224 Fe2 C58 C81 -155.4(4) no
C223 Fe2 C60 C101 158.9(4) no
C223 Fe2 C59 C91 -88.6(4) no
C223 Fe2 C57 C71 20.9(4) no
C59 Fe2 C58 C81 122.0(4) no
C223 Fe2 C57 C58 -99.3(2) no
C56 Fe2 C59 C91 158.5(4) no
P3 Fe2 C57 C58 -4.1(3) no
P3 Fe2 C60 C59 64.60(19) no
C56 Fe2 C60 C59 -117.8(3) no
C57 Fe2 C60 C59 -79.8(2) no
C58 Fe2 C60 C59 -36.19(19) no
P3 Fe2 C58 C59 -65.12(19) no
C224 Fe2 C57 C58 166.0(2) no
C57 Fe2 C59 C91 -158.0(4) no
C56 Fe2 C59 C58 -82.1(2) no
C57 Fe2 C59 C58 -38.60(19) no
C58 Fe2 C60 C101 -158.8(4) no
C57 Fe2 C58 C81 -120.7(4) no
C56 Fe2 C58 C81 -158.1(3) no
C56 Fe2 C58 C59 79.9(2) no
C224 Fe2 C60 C59 159.2(2) no
P3 Fe2 C60 C101 -58.0(3) no
C56 Fe2 C57 C58 118.8(3) no
C59 Fe2 C57 C58 37.77(19) no
C60 Fe2 C57 C58 80.2(2) no
C59 Fe2 C57 C71 158.0(4) no
C223 Fe2 C59 C60 151.5(2) no
C57 Fe2 C58 C59 117.3(3) no
P3 Fe2 C57 C71 116.1(3) no
C58 Fe2 C59 C91 -119.4(4) no
C60 Fe2 C59 C91 119.9(4) no
C60 Fe2 C57 C71 -159.6(4) no
C224 Fe2 C58 C59 82.6(5) no
P3 Fe2 C58 C81 56.9(3) no
C58 Fe2 C59 C60 120.7(3) no
C60 Fe2 C56 C61 -121.5(4) no
C56 Fe2 C57 C71 -121.0(4) no
C58 Fe2 C56 C61 158.7(3) no
C59 Fe2 C56 C61 -158.7(3) no
C223 Fe2 C56 C61 74.0(3) no
C57 Fe2 C59 C60 82.1(2) no
C224 Fe2 C56 C61 -20.3(3) no
C57 Fe2 C60 C101 157.6(4) no
C60 Fe2 C58 C59 36.00(19) no
C56 Fe2 C60 C101 119.6(4) no
C223 Fe2 C58 C59 -157.9(2) no
C58 Fe2 C57 C71 120.2(4) no
C56 Fe2 C59 C60 38.56(19) no
P3 Fe2 C59 C60 -119.93(18) no
C113 Fe3 C112 C126 123.7(4) no
C225 Fe3 C115 C156 86.3(4) no
C225 Fe3 C115 C111 -33.9(3) no
C112 Fe3 C111 C115 -117.0(3) no
C115 Fe3 C112 C111 -37.55(19) no
C226 Fe3 C114 C146 -37.4(4) no
C115 Fe3 C112 C126 -155.8(4) no
P5 Fe3 C111 C115 62.76(19) no
C113 Fe3 P5 S4 -179.82(18) no
C114 Fe3 C113 C136 120.5(4) no
C114 Fe3 C115 C111 121.2(3) no
C226 Fe3 C111 C112 29.8(5) no
C115 Fe3 C113 C136 158.4(4) no
C225 Fe3 C112 C126 -19.7(4) no
C226 Fe3 C112 C126 74.3(4) no
C226 Fe3 C115 C156 -92.4(4) no
C112 Fe3 C113 C136 -121.3(4) no
C114 Fe3 P5 S4 177.11(11) no
C225 Fe3 C111 C112 -87.1(2) no
C115 Fe3 C111 C112 117.0(3) no
C226 Fe3 P5 S4 -82.07(15) no
C225 Fe3 C112 C111 98.5(2) no
P5 Fe3 C112 C111 -0.4(3) no
C114 Fe3 C112 C126 161.6(4) no
C114 Fe3 C111 C115 -35.91(19) no
C115 Fe3 P5 S4 142.28(10) no
C225 Fe3 P5 S4 8.51(16) no
C226 Fe3 C113 C136 17.7(3) no
C113 Fe3 C111 C112 37.6(2) no
C113 Fe3 C115 C111 82.3(2) no
C112 Fe3 P5 S4 109.03(18) no
P5 Fe3 C113 C136 115.8(3) no
C115 Fe3 C114 C146 124.3(4) no
C225 Fe3 C111 C115 155.9(2) no
P5 Fe3 C114 C113 177.15(18) no
C111 Fe3 C112 C126 -118.2(4) no
C226 Fe3 C111 C115 -87.3(5) no
C226 Fe3 C112 C111 -167.5(2) no
C111 Fe3 P5 S4 108.80(11) no
C111 Fe3 C113 C136 -159.4(4) no
C113 Fe3 C114 C146 -118.9(4) no
C225 Fe3 C113 C136 -74.5(4) no
C114 Fe3 C111 C112 81.1(2) no
P5 Fe3 C111 C112 179.79(17) no
C225 Fe3 C113 C114 165.1(3) no
C226 Fe3 C113 C114 -102.7(2) no
C111 Fe3 C114 C146 159.9(4) no
C112 Fe3 C114 C146 -156.4(4) no
C114 Fe3 C115 C156 -118.7(4) no
C113 Fe3 C115 C156 -157.5(4) no
P5 Fe3 C112 C126 -118.6(3) no
C112 Fe3 C113 C114 118.3(3) no
P5 Fe3 C111 C116 -63.2(3) no
C111 Fe3 P5 P6 -143.06(10) no
C113 Fe3 C112 C111 -118.1(3) no
C112 Fe3 C115 C156 159.1(4) no
P5 Fe3 C115 C111 -121.29(19) no
C114 Fe3 C112 C111 -80.2(2) no
C112 Fe3 C115 C111 38.9(2) no
C226 Fe3 C114 C115 -161.7(2) no
P5 Fe3 C114 C146 58.3(3) no
P5 Fe3 C115 C156 -1.1(3) no
C111 Fe3 C115 C156 120.2(4) no
C225 Fe3 C112 C113 -143.4(2) no
C226 Fe3 C112 C113 -49.4(3) no
C115 Fe3 C113 C114 37.9(2) no
C226 Fe3 C111 C116 146.8(4) no
C111 Fe3 C113 C114 80.2(2) no
C112 Fe3 C111 C116 117.0(4) no
C226 Fe3 C115 C111 147.4(2) no
C113 Fe3 C111 C115 -79.5(2) no
C111 Fe3 C114 C115 35.6(2) no
C112 Fe3 C114 C115 79.3(2) no
C226 Fe3 P5 P6 26.08(14) no
C225 Fe3 C115 C114 -155.0(2) no
C226 Fe3 C115 C114 26.3(3) no
C114 Fe3 C112 C113 37.9(2) no
C115 Fe3 C112 C113 80.5(2) no
C115 Fe3 P5 P6 -109.57(10) no
C225 Fe3 P5 P6 116.66(16) no
C225 Fe3 C111 C116 29.9(3) no
C113 Fe3 C114 C115 116.8(3) no
P5 Fe3 C113 C114 -4.7(3) no
P5 Fe3 C113 C112 -122.9(2) no
C111 Fe3 C113 C112 -38.1(2) no
P5 Fe3 C115 C114 117.57(19) no
C111 Fe3 C115 C114 -121.2(3) no
C112 Fe3 C115 C114 -82.2(2) no
C115 Fe3 C114 C113 -116.8(3) no
P5 Fe3 C112 C113 117.7(2) no
C111 Fe3 C112 C113 118.1(3) no
C113 Fe3 P5 P6 -71.67(18) no
C114 Fe3 P5 P6 -74.75(11) no
C114 Fe3 C111 C116 -161.9(4) no
C115 Fe3 C111 C116 -126.0(4) no
C114 Fe3 C113 C112 -118.3(3) no
C113 Fe3 C115 C114 -38.9(2) no
C226 Fe3 C113 C112 139.0(2) no
C112 Fe3 P5 P6 -142.82(18) no
C225 Fe3 C113 C112 46.8(3) no
C111 Fe3 C114 C113 -81.2(2) no
C112 Fe3 C114 C113 -37.5(2) no
C113 Fe3 C111 C116 154.6(4) no
C115 Fe3 C113 C112 -80.3(2) no
C226 Fe3 C114 C113 81.4(2) no
P5 Fe3 C114 C115 -66.03(19) no
C228 Fe4 C168 C167 96.2(2) no
C227 Fe4 C170 C166 -159.3(2) no
P7 Fe4 C170 C169 176.06(17) no
C169 Fe4 C166 C171 -157.1(4) no
C228 Fe4 C167 C166 156.3(2) no
P7 Fe4 C167 C168 -177.69(16) no
C227 Fe4 C168 C167 -167.6(2) no
C166 Fe4 C169 C168 -80.2(2) no
C167 Fe4 C169 C168 -37.57(19) no
C170 Fe4 C169 C168 -117.6(3) no
C168 Fe4 C166 C171 159.7(4) no
C227 Fe4 C167 C166 -86.0(5) no
C169 Fe4 C168 C167 -119.0(3) no
C170 Fe4 C168 C167 -80.6(2) no
C169 Fe4 C170 C166 117.9(3) no
C228 Fe4 C166 C170 -151.8(2) no
C228 Fe4 C170 C166 71.7(4) no
C167 Fe4 C166 C171 121.1(4) no
C170 Fe4 C167 C166 -36.48(19) no
C166 Fe4 C168 C167 -37.77(19) no
C168 Fe4 C170 C166 80.1(2) no
P7 Fe4 C169 C168 -124.52(19) no
C167 Fe4 P7 S6 -130.42(11) no
C168 Fe4 P7 S6 -133.19(17) no
C169 Fe4 P7 S6 -56.20(19) no
P7 Fe4 C168 C169 123.2(2) no
C166 Fe4 C168 C169 81.3(2) no
C166 Fe4 P7 S6 -95.82(10) no
P7 Fe4 C170 C166 -66.03(19) no
C167 Fe4 C170 C166 36.41(19) no
C167 Fe4 C166 C170 -120.2(3) no
P7 Fe4 C166 C171 0.6(3) no
C169 Fe4 C167 C166 -80.2(2) no
P7 Fe4 C168 C167 4.1(3) no
P7 Fe4 C166 C167 -120.46(18) no
C168 Fe4 C167 C181 120.2(4) no
C227 Fe4 C170 C211 -36.8(4) no
C170 Fe4 C167 C181 -159.0(3) no
C170 Fe4 C166 C171 -118.8(4) no
C227 Fe4 C166 C171 -89.0(4) no
C170 Fe4 P7 S6 -60.85(10) no
C227 Fe4 P7 S6 39.80(13) no
C228 Fe4 P7 S6 133.97(13) no
C166 Fe4 C170 C169 -117.9(3) no
C169 Fe4 C166 C170 -38.34(19) no
C168 Fe4 C166 C170 -81.5(2) no
C168 Fe4 C167 C166 -117.2(3) no
C227 Fe4 C166 C170 29.8(3) no
P7 Fe4 C166 C170 119.38(18) no
C169 Fe4 C167 C181 157.3(3) no
C228 Fe4 C169 C201 -78.1(3) no
C227 Fe4 C168 C191 72.5(4) no
C227 Fe4 C169 C201 18.9(3) no
C168 Fe4 C169 C201 -121.5(4) no
C170 Fe4 C169 C201 120.9(4) no
C228 Fe4 C169 C168 43.4(3) no
C169 Fe4 P7 P6 -162.80(18) no
C228 Fe4 C166 C171 89.4(4) no
C167 Fe4 C169 C170 80.0(2) no
C166 Fe4 C167 C168 117.2(3) no
C167 Fe4 C170 C169 -81.5(2) no
C228 Fe4 C166 C167 -31.6(3) no
C168 Fe4 C166 C167 38.67(19) no
C228 Fe4 C170 C211 -165.8(4) no
C228 Fe4 C168 C191 -23.6(3) no
C228 Fe4 C167 C181 33.7(3) no
C166 Fe4 C170 C211 122.5(4) no
C227 Fe4 C167 C181 151.5(4) no
C169 Fe4 C170 C211 -119.6(4) no
C168 Fe4 C170 C211 -157.4(4) no
C167 Fe4 C169 C201 -159.1(3) no
C227 Fe4 C168 C169 -48.6(2) no
P7 Fe4 C169 C170 -6.9(3) no
C166 Fe4 C169 C170 37.43(18) no
C227 Fe4 C170 C169 82.8(2) no
C228 Fe4 C170 C169 -46.2(4) no
C227 Fe4 C166 C167 150.0(2) no
C169 Fe4 C166 C167 81.8(2) no
C170 Fe4 C166 C167 120.2(3) no
C168 Fe4 P7 P6 120.21(17) no
C167 Fe4 C168 C191 -119.9(4) no
P7 Fe4 C167 C181 -57.5(3) no
C169 Fe4 C168 C191 121.1(4) no
C170 Fe4 C168 C191 159.5(4) no
C228 Fe4 C168 C169 -144.7(2) no
C166 Fe4 C169 C201 158.4(3) no
C167 Fe4 P7 P6 122.98(10) no
C166 Fe4 C168 C191 -157.6(4) no
P7 Fe4 C170 C211 56.5(3) no
C228 Fe4 C167 C168 -86.5(2) no
C168 Fe4 C169 C170 117.6(3) no
C166 Fe4 P7 P6 157.58(9) no
P7 Fe4 C167 C166 65.07(19) no
P7 Fe4 C169 C201 114.0(3) no
P7 Fe4 C168 C191 -115.7(3) no
C227 Fe4 P7 P6 -66.80(12) no
C227 Fe4 C167 C168 31.3(5) no
C166 Fe4 C167 C181 -122.5(4) no
C167 Fe4 C170 C211 158.9(4) no
C228 Fe4 C169 C170 160.9(2) no
C168 Fe4 C170 C169 -37.80(19) no
C227 Fe4 C169 C168 140.4(2) no
C170 Fe4 P7 P6 -167.45(10) no
C170 Fe4 C167 C168 80.8(2) no
C169 Fe4 C167 C168 37.04(19) no
C170 Fe4 C168 C169 38.44(19) no
C227 Fe4 C169 C170 -102.0(2) no
C228 Fe4 P7 P6 27.37(13) no
C167 Fe4 C168 C169 119.0(3) no
P4 S1 P1 P2 -19.66(8) no
P4 S1 P1 Fe1 -132.74(6) no
P1 S1 P4 S2 48.67(8) no
P1 S1 P4 S3 -56.23(8) no
P4 S2 P2 P3 -54.08(7) no
P2 S2 P4 S1 -57.22(8) no
P4 S2 P2 P1 45.18(7) no
P2 S2 P4 S3 49.42(7) no
P3 S3 P4 S2 -27.42(8) no
P4 S3 P3 P2 -5.46(7) no
P4 S3 P3 Fe2 108.49(6) no
P3 S3 P4 S1 75.08(7) no
P8 S4 P5 Fe3 120.47(6) no
P5 S4 P8 S5 -40.75(8) no
P8 S4 P5 P6 9.35(8) no
P5 S4 P8 S6 63.98(7) no
P6 S5 P8 S4 55.50(7) no
P8 S5 P6 P7 51.88(6) no
P6 S5 P8 S6 -51.51(6) no
P8 S5 P6 P5 -50.41(6) no
P8 S6 P7 P6 -1.47(7) no
P7 S6 P8 S5 33.41(7) no
P8 S6 P7 Fe4 -113.42(6) no
P7 S6 P8 S4 -69.96(7) no
S1 P1 P2 P3 88.24(6) no
S1 P1 P2 S2 -16.27(7) no
Fe1 P1 P2 P3 -159.85(4) no
Fe1 P1 P2 S2 95.65(6) no
S2 P2 P3 S3 36.65(6) no
P1 P2 P3 S3 -69.60(5) no
P1 P2 P3 Fe2 177.79(4) no
S2 P2 P3 Fe2 -75.96(6) no
S4 P5 P6 P7 -81.17(6) no
Fe3 P5 P6 S5 -91.00(5) no
S4 P5 P6 S5 25.32(6) no
Fe3 P5 P6 P7 162.50(4) no
S5 P6 P7 Fe4 81.94(5) no
S5 P6 P7 S6 -31.02(6) no
P5 P6 P7 Fe4 -172.02(4) no
P5 P6 P7 S6 75.03(5) no
C2 C1 C5 C4 2.9(3) no
Fe1 C1 C5 C46 -126.7(3) no
Fe1 C1 C5 C4 60.8(2) no
C2 C1 C5 Fe1 -57.9(2) no
C6 C1 C5 Fe1 125.4(3) no
C2 C1 C5 C46 175.4(3) no
C6 C1 C5 C46 -1.3(5) no
C5 C1 C6 C7 35.7(5) no
C6 C1 C2 C16 4.5(5) no
C6 C1 C2 C3 173.9(3) no
C5 C1 C2 C3 -2.8(3) no
Fe1 C1 C2 C16 129.9(3) no
C2 C1 C6 C7 -140.4(3) no
C2 C1 C6 C8 38.3(5) no
C6 C1 C2 Fe1 -125.5(3) no
C5 C1 C2 C16 -172.2(3) no
C5 C1 C6 C8 -145.6(3) no
Fe1 C1 C6 C8 -54.0(4) no
C5 C1 C2 Fe1 57.9(2) no
C6 C1 C5 C4 -173.8(3) no
Fe1 C1 C2 C3 -60.7(2) no
Fe1 C1 C6 C7 127.3(3) no
C16 C2 C3 C4 171.3(3) no
C16 C2 C3 Fe1 -127.7(3) no
Fe1 C2 C16 C17 147.3(3) no
C1 C2 C16 C18 -134.8(4) no
Fe1 C2 C16 C18 -35.3(5) no
Fe1 C2 C3 C4 -61.1(2) no
C3 C2 C16 C18 57.6(5) no
C1 C2 C3 Fe1 62.7(2) no
C1 C2 C3 C26 -171.3(3) no
C1 C2 C3 C4 1.6(3) no
Fe1 C2 C3 C26 126.0(3) no
C1 C2 C16 C17 47.8(5) no
C3 C2 C16 C17 -119.9(4) no
C16 C2 C3 C26 -1.6(5) no
C26 C3 C4 Fe1 -125.6(3) no
C26 C3 C4 C36 3.1(5) no
C2 C3 C4 C5 0.1(3) no
Fe1 C3 C4 C5 -61.3(2) no
C4 C3 C26 C27 50.1(5) no
C26 C3 C4 C5 173.1(3) no
C2 C3 C4 C36 -169.9(3) no
Fe1 C3 C26 C28 144.0(3) no
Fe1 C3 C4 C36 128.7(3) no
C2 C3 C4 Fe1 61.4(2) no
C2 C3 C26 C28 48.9(5) no
Fe1 C3 C26 C27 -43.0(5) no
C2 C3 C26 C27 -138.1(4) no
C4 C3 C26 C28 -122.9(4) no
C3 C4 C5 C46 -175.1(3) no
C3 C4 C5 C1 -1.8(4) no
C5 C4 C36 C37 50.0(5) no
C5 C4 C36 C38 -122.8(4) no
C3 C4 C36 C38 45.6(5) no
Fe1 C4 C36 C38 141.9(3) no
C3 C4 C5 Fe1 61.0(2) no
C36 C4 C5 Fe1 -128.7(3) no
C3 C4 C36 C37 -141.6(4) no
Fe1 C4 C36 C37 -45.3(5) no
C36 C4 C5 C46 -4.8(5) no
Fe1 C4 C5 C1 -62.8(2) no
Fe1 C4 C5 C46 123.9(3) no
C36 C4 C5 C1 168.5(3) no
Fe1 C5 C46 C48 -34.4(5) no
C4 C5 C46 C48 -122.9(4) no
C4 C5 C46 C47 55.2(5) no
C1 C5 C46 C47 -116.4(4) no
Fe1 C5 C46 C47 143.7(3) no
C1 C5 C46 C48 65.5(5) no
C7 C6 C8 C10 -3.4(5) no
C8 C6 C7 C9 1.8(5) no
C1 C6 C8 C10 177.8(3) no
C1 C6 C7 C9 -179.4(3) no
C6 C7 C9 C11 1.1(6) no
C6 C8 C10 C11 2.4(5) no
C7 C9 C11 C10 -2.2(6) no
C7 C9 C11 C12 178.1(4) no
C8 C10 C11 C9 0.5(6) no
C8 C10 C11 C12 -179.8(4) no
C10 C11 C12 C13 -107.4(5) no
C9 C11 C12 C13 72.3(5) no
C11 C12 C13 C14 175.9(4) no
C12 C13 C14 C15 178.3(5) no
C2 C16 C18 C20 -178.9(4) no
C17 C16 C18 C20 -1.4(6) no
C18 C16 C17 C19 0.5(6) no
C2 C16 C17 C19 178.0(4) no
C16 C17 C19 C21 1.5(8) no
C16 C18 C20 C21 0.5(8) no
C17 C19 C21 C20 -2.4(9) no
C17 C19 C21 C22 -163.9(7) no
C18 C20 C21 C19 1.4(9) no
C18 C20 C21 C22 163.1(7) no
C20 C21 C22 C23 127.3(10) no
C19 C21 C22 C23 -71.3(12) no
C21 C22 C23 C24 -175.8(10) no
C22 C23 C24 C25 -179.6(12) no
C28 C26 C27 C29 0.7(6) no
C3 C26 C27 C29 -172.3(4) no
C27 C26 C28 C30 -1.2(6) no
C3 C26 C28 C30 172.0(4) no
C26 C27 C29 C31 -0.9(8) no
C26 C28 C30 C31 1.8(7) no
C27 C29 C31 C32 179.2(6) no
C27 C29 C31 C30 1.5(8) no
C28 C30 C31 C32 -179.7(6) no
C28 C30 C31 C29 -2.0(8) no
C30 C31 C32 C33 -55.0(11) no
C29 C31 C32 C33B 70.7(11) no
C29 C31 C32 C33 127.3(10) no
C30 C31 C32 C33B -111.7(9) no
C31 C32 C33 C33B -99.5(11) no
C31 C32 C33 C34 -175.4(15) no
C31 C32 C33 C35B 53(4) no
C31 C32 C33 C34B -68(2) no
C33 C32 C33B C34B -17.9(13) no
C33B C32 C33 C35B 153(4) no
C33B C32 C33 C34 -75.9(18) no
C31 C32 C33B C33 101.8(12) no
C33B C32 C33 C34B 31(2) no
C31 C32 C33B C34B 83.9(13) no
C32 C33 C35B C34B -136(4) no
C35B C33 C34B C34 82.5(14) no
C33B C33 C35B C34B 3(3) no
C32 C33 C34 C35 176.0(17) no
C34 C33 C34B C35B -82.5(14) no
C35B C33 C34B C33B 178.0(16) no
C32 C33 C34 C34B 134(2) no
C35B C33 C34 C35 -26(2) no
C34 C33 C34B C33B 95.5(14) no
C35B C33 C34 C34B -68.1(15) no
C32 C33 C34B C35B 153(2) no
C32 C33 C34B C33B -28.8(18) no
C35B C33 C33B C32 -159(3) no
C35B C33 C33B C34B -3(2) no
C32 C33 C33B C34B 156.2(16) no
C33B C33 C34B C34 -95.5(14) no
C34B C33 C34 C35 42(2) no
C34B C33 C33B C32 -156.2(16) no
C34 C33 C35B C34B 84.7(16) no
C33B C33 C34 C34B 73.8(17) no
C33B C33 C34B C35B -178.0(16) no
C32 C33 C34B C34 -124(2) no
C34 C33 C33B C32 123.9(14) no
C34 C33 C33B C34B -80.0(16) no
C33B C33 C34 C35 116(2) no
C33 C33B C34B C34 60.5(15) no
C32 C33B C34B C35B 25(2) no
C32 C33B C34B C33 22.4(16) no
C33 C33B C34B C35B 2.4(19) no
C32 C33B C34B C34 83.0(13) no
C35 C34 C34B C33B 154.1(15) no
C35 C34 C34B C33 -145.6(19) no
C33 C34 C34B C35B 75.5(17) no
C35 C34 C34B C35B -70.1(16) no
C33 C34 C34B C33B -60.4(15) no
C34 C34B C35B C33 -62.6(14) no
C33B C34B C35B C33 -2.2(18) no
C38 C36 C37 C39 0.9(5) no
C4 C36 C37 C39 -171.9(3) no
C4 C36 C38 C40 171.6(3) no
C37 C36 C38 C40 -1.5(5) no
C36 C37 C39 C41 0.4(6) no
C36 C38 C40 C41 0.8(6) no
C37 C39 C41 C40 -1.1(6) no
C37 C39 C41 C42 174.7(4) no
C38 C40 C41 C42 -175.4(4) no
C38 C40 C41 C39 0.5(6) no
C39 C41 C42 C43 -98.6(5) no
C40 C41 C42 C43 77.1(5) no
C41 C42 C43 C44 72.0(5) no
C42 C43 C44 C45 -179.9(5) no
C5 C46 C47 C49 -177.6(3) no
C48 C46 C47 C49 0.7(6) no
C5 C46 C48 C50 177.0(3) no
C47 C46 C48 C50 -1.1(5) no
C46 C47 C49 C51 0.6(6) no
C46 C48 C50 C51 0.4(6) no
C47 C49 C51 C52 -178.8(17) no
C47 C49 C51 C50 -1.3(6) no
C48 C50 C51 C49 0.8(6) no
C48 C50 C51 C52 178.4(17) no
C50 C51 C52 C53 128.0(17) no
C49 C51 C52 C53 -55(3) no
C51 C52 C53 C54 -66(2) no
C52 C53 C54 C55 -175.8(16) no
Fe2 C56 C57 C71 128.9(3) no
C57 C56 C61 C62 -129.7(4) no
C60 C56 C57 C58 1.5(4) no
C60 C56 C57 Fe2 61.3(2) no
Fe2 C56 C57 C58 -59.8(2) no
C60 C56 C61 C63 -138.1(4) no
Fe2 C56 C60 C59 63.2(2) no
C61 C56 C60 Fe2 121.9(3) no
C61 C56 C57 C71 6.7(6) no
C57 C56 C60 Fe2 -61.6(2) no
Fe2 C56 C60 C101 -129.2(3) no
C60 C56 C61 C62 46.2(5) no
C61 C56 C57 Fe2 -122.1(3) no
Fe2 C56 C61 C62 138.1(3) no
C57 C56 C60 C101 169.2(3) no
Fe2 C56 C61 C63 -46.2(5) no
C61 C56 C57 C58 178.1(3) no
C61 C56 C60 C59 -174.9(3) no
C57 C56 C61 C63 46.0(5) no
C57 C56 C60 C59 1.6(4) no
C61 C56 C60 C101 -7.3(5) no
C60 C56 C57 C71 -169.8(3) no
C58 C57 C71 C73 -130.6(4) no
C58 C57 C71 C72 42.5(5) no
Fe2 C57 C58 C81 124.2(3) no
C56 C57 C58 Fe2 59.6(2) no
C56 C57 C58 C59 -4.1(4) no
C56 C57 C71 C73 39.2(5) no
C56 C57 C71 C72 -147.6(4) no
Fe2 C57 C71 C72 -52.4(5) no
Fe2 C57 C71 C73 134.5(3) no
Fe2 C57 C58 C59 -63.7(2) no
C71 C57 C58 C81 -4.8(5) no
C71 C57 C58 C59 167.4(3) no
C56 C57 C58 C81 -176.2(3) no
C71 C57 C58 Fe2 -129.0(3) no
Fe2 C58 C59 C60 -57.0(2) no
C81 C58 C59 C60 177.2(3) no
C81 C58 C59 Fe2 -125.9(3) no
C57 C58 C59 C60 5.0(4) no
C59 C58 C81 C83 -113.0(4) no
Fe2 C58 C59 C91 131.3(3) no
Fe2 C58 C81 C82 -33.0(5) no
C57 C58 C59 C91 -166.7(3) no
C59 C58 C81 C82 63.4(5) no
C57 C58 C59 Fe2 62.0(2) no
Fe2 C58 C81 C83 150.7(3) no
C57 C58 C81 C82 -125.8(4) no
C57 C58 C81 C83 57.9(5) no
C81 C58 C59 C91 5.4(5) no
C60 C59 C91 C92 39.7(5) no
Fe2 C59 C60 C101 131.4(3) no
Fe2 C59 C91 C92 -55.4(5) no
Fe2 C59 C60 C56 -60.9(2) no
C58 C59 C60 Fe2 56.9(2) no
C58 C59 C91 C92 -150.0(4) no
C58 C59 C60 C101 -171.7(3) no
C60 C59 C91 C93 -132.2(4) no
C91 C59 C60 C101 0.0(5) no
Fe2 C59 C91 C93 132.6(3) no
C91 C59 C60 Fe2 -131.4(3) no
C58 C59 C60 C56 -4.1(4) no
C58 C59 C91 C93 38.0(5) no
C91 C59 C60 C56 167.6(3) no
C56 C60 C101 C102 -110.5(4) no
C59 C60 C101 C102 55.1(5) no
C56 C60 C101 C103 67.8(5) no
C59 C60 C101 C103 -126.6(4) no
Fe2 C60 C101 C103 -26.6(5) no
Fe2 C60 C101 C102 155.1(3) no
C56 C61 C62 C64 174.9(3) no
C62 C61 C63 C65 0.9(5) no
C63 C61 C62 C64 -1.0(5) no
C56 C61 C63 C65 -174.9(3) no
C61 C62 C64 C66 0.0(6) no
C61 C63 C65 C66 0.2(6) no
C62 C64 C66 C65 1.0(6) no
C62 C64 C66 C67 -178.7(4) no
C63 C65 C66 C67 178.6(4) no
C63 C65 C66 C64 -1.1(6) no
C64 C66 C67 C68 -110.1(6) no
C65 C66 C67 C68 70.2(6) no
C66 C67 C68 C69 179.3(7) no
C67 C68 C69 C70 173.0(8) no
C57 C71 C73 C75 173.0(4) no
C57 C71 C72 C74 -173.4(3) no
C72 C71 C73 C75 -0.5(6) no
C73 C71 C72 C74 -0.1(5) no
C71 C72 C74 C76 0.6(6) no
C71 C73 C75 C76 0.7(7) no
C72 C74 C76 C77 -179.8(4) no
C72 C74 C76 C75 -0.4(7) no
C73 C75 C76 C77 179.2(5) no
C73 C75 C76 C74 -0.2(8) no
C75 C76 C77 C78 -112.9(7) no
C74 C76 C77 C78 66.5(7) no
C76 C77 C78 C79 179.7(6) no
C77 C78 C79 C80 170.8(7) no
C58 C81 C82 C84 -174.8(4) no
C82 C81 C83 C85 -0.9(5) no
C83 C81 C82 C84 1.5(6) no
C58 C81 C83 C85 175.6(3) no
C81 C82 C84 C86 -0.6(7) no
C81 C83 C85 C86 -0.7(6) no
C82 C84 C86 C85 -0.9(7) no
C82 C84 C86 C87 -179.0(5) no
C83 C85 C86 C84 1.6(7) no
C83 C85 C86 C87 179.6(5) no
C84 C86 C87 C88 -150.9(10) no
C85 C86 C87 C88 31.1(12) no
C86 C87 C88 C89 72.0(13) no
C87 C88 C89 C90 -171.8(12) no
C92 C91 C93 C95 -0.2(6) no
C59 C91 C92 C94 -172.0(3) no
C93 C91 C92 C94 0.0(5) no
C59 C91 C93 C95 172.2(3) no
C91 C92 C94 C96 -0.1(6) no
C91 C93 C95 C96 0.6(6) no
C92 C94 C96 C95 0.5(7) no
C92 C94 C96 C97 179.6(5) no
C93 C95 C96 C97 -179.9(5) no
C93 C95 C96 C94 -0.7(7) no
C95 C96 C97 C98 40.6(8) no
C94 C96 C97 C98 -138.5(6) no
C96 C97 C98 C99 178.8(6) no
C97 C98 C99 C100 178.1(7) no
C103 C101 C102 C104 -0.2(6) no
C60 C101 C102 C104 178.3(4) no
C102 C101 C103 C105 -0.7(5) no
C60 C101 C103 C105 -179.0(4) no
C101 C102 C104 C106 1.5(7) no
C101 C103 C105 C106 0.2(6) no
C102 C104 C106 C105 -2.0(7) no
C102 C104 C106 C107 167.6(5) no
C103 C105 C106 C104 1.1(7) no
C103 C105 C106 C107 -167.6(5) no
C105 C106 C107 C108 -111.0(9) no
C104 C106 C107 C108 80.2(9) no
C142 C14A C14B C14C -164.3(15) no
C142 C14A C14B C144 4.5(18) no
C14B C14A C142 C141 -156.1(12) no
C14B C14A C142 C143 -34.2(15) no
C14C C14B C144 C143 -178(3) no
C14C C14B C144 C145 -33(5) no
C14A C14B C144 C145 170(2) no
C14A C14B C144 C143 24.6(13) no
C16B C16A C164 C16C -64(2) no
C16B C16A C162 C161 -170.3(10) no
C163 C16A C16B C16C 108.7(19) no
C162 C16A C164 C16C -142.5(14) no
C163 C16A C162 C161 -79.2(14) no
C16B C16A C162 C163 -91.1(18) no
C163 C16A C164 C165 68(3) no
C16B C16A C164 C165 -144(4) no
C162 C16A C164 C16B -79(2) no
C164 C16A C163 C162 125.8(11) no
C164 C16A C162 C161 -140.0(12) no
C162 C16A C16B C16C -165.7(15) no
C16B C16A C163 C162 111.3(11) no
C162 C16A C164 C165 137(2) no
C162 C16A C164 C163 69.6(17) no
C16B C16A C163 C164 -14.5(12) no
C16B C16A C164 C163 149(3) no
C164 C16A C162 C163 -60.8(17) no
C163 C16A C164 C16B -149(3) no
C164 C16A C16B C16C 80(2) no
C162 C16A C163 C164 -125.8(11) no
C162 C16A C16B C164 115(2) no
C163 C16A C16B C164 29(2) no
C163 C16A C164 C16C 147.9(19) no
C16A C16B C164 C165 139(4) no
C16A C16B C164 C163 -16.6(13) no
C16C C16B C164 C163 -124.7(16) no
C16C C16B C164 C16A -108.1(13) no
C16A C16B C16C C164 -79(2) no
C16C C16B C164 C165 31(4) no
C16A C16B C164 C16C 108.1(13) no
C16B C16C C164 C16A 64.7(18) no
C16B C16C C164 C163 85(2) no
C16B C16C C164 C165 -161(2) no
C116 C111 C115 C114 -177.7(3) no
C116 C111 C112 C126 6.2(5) no
C116 C111 C115 Fe3 125.6(4) no
C115 C111 C112 Fe3 63.4(2) no
Fe3 C111 C112 C113 -60.7(2) no
Fe3 C111 C116 C118 -144.8(3) no
C116 C111 C115 C156 -1.7(6) no
C112 C111 C115 C156 171.7(3) no
Fe3 C111 C115 C114 56.8(2) no
C115 C111 C112 C126 -167.6(3) no
C115 C111 C116 C118 116.6(4) no
Fe3 C111 C112 C126 129.1(3) no
C112 C111 C115 C114 -4.3(4) no
C116 C111 C112 C113 176.4(3) no
C115 C111 C112 C113 2.6(4) no
C115 C111 C116 C117 -65.7(5) no
C112 C111 C116 C118 -55.8(5) no
C112 C111 C115 Fe3 -61.1(2) no
Fe3 C111 C116 C117 32.9(5) no
C116 C111 C112 Fe3 -122.9(3) no
C112 C111 C116 C117 121.9(4) no
Fe3 C111 C115 C156 -127.3(3) no
C113 C112 C126 C128 -45.8(5) no
C126 C112 C113 C136 -5.9(6) no
C111 C112 C126 C128 122.4(4) no
Fe3 C112 C113 C114 -61.1(2) no
Fe3 C112 C126 C127 45.5(5) no
C111 C112 C113 C114 0.1(4) no
C126 C112 C113 C114 169.7(3) no
Fe3 C112 C113 C136 123.2(3) no
Fe3 C112 C126 C128 -143.4(3) no
C111 C112 C126 C127 -48.8(5) no
C111 C112 C113 Fe3 61.2(2) no
C126 C112 C113 Fe3 -129.2(4) no
C111 C112 C113 C136 -175.6(3) no
C113 C112 C126 C127 143.1(4) no
Fe3 C113 C136 C138 -138.8(3) no
C112 C113 C136 C138 128.5(4) no
C114 C113 C136 C137 135.2(4) no
C112 C113 C114 Fe3 61.1(2) no
C114 C113 C136 C138 -46.4(5) no
C112 C113 C114 C146 -170.9(3) no
C112 C113 C136 C137 -49.9(5) no
C136 C113 C114 C146 4.8(5) no
Fe3 C113 C114 C146 128.0(3) no
C136 C113 C114 C115 173.0(3) no
Fe3 C113 C114 C115 -63.8(2) no
C136 C113 C114 Fe3 -123.3(3) no
C112 C113 C114 C115 -2.7(4) no
Fe3 C113 C136 C137 42.8(5) no
C113 C114 C115 C111 4.4(4) no
C113 C114 C146 C148 -62.8(5) no
C146 C114 C115 C156 -3.8(5) no
C115 C114 C146 C148 131.2(4) no
C146 C114 C115 Fe3 -130.6(4) no
Fe3 C114 C146 C147 -154.3(3) no
C146 C114 C115 C111 172.3(3) no
Fe3 C114 C115 C156 126.8(3) no
C113 C114 C146 C147 112.4(4) no
C115 C114 C146 C147 -53.6(5) no
C113 C114 C115 C156 -171.7(3) no
Fe3 C114 C115 C111 -57.1(2) no
Fe3 C114 C146 C148 30.5(6) no
C113 C114 C115 Fe3 61.5(2) no
C114 C115 C156 C157 -38.7(5) no
Fe3 C115 C156 C158 -129.6(3) no
C111 C115 C156 C158 -36.5(5) no
C111 C115 C156 C157 146.0(4) no
C114 C115 C156 C158 138.9(4) no
Fe3 C115 C156 C157 52.8(5) no
C117 C116 C118 C120 -2.6(5) no
C111 C116 C117 C119 -175.0(4) no
C118 C116 C117 C119 2.8(6) no
C111 C116 C118 C120 175.3(3) no
C116 C117 C119 C121 -1.2(7) no
C116 C118 C120 C121 0.7(6) no
C117 C119 C121 C120 -0.7(8) no
C117 C119 C121 C122 177.2(5) no
C118 C120 C121 C119 0.9(7) no
C118 C120 C121 C122 -177.0(5) no
C119 C121 C122 C123 -80.1(8) no
C120 C121 C122 C123 97.7(7) no
C121 C122 C123 C124 -46.1(12) no
C122 C123 C124 C125 -176.4(11) no
C127 C126 C128 C130 2.8(6) no
C112 C126 C128 C130 -168.9(4) no
C112 C126 C127 C129 169.2(4) no
C128 C126 C127 C129 -2.1(6) no
C126 C127 C129 C131 -0.8(6) no
C126 C128 C130 C131 -0.7(6) no
C127 C129 C131 C130 2.9(6) no
C127 C129 C131 C132 -173.9(4) no
C128 C130 C131 C132 174.7(4) no
C128 C130 C131 C129 -2.2(6) no
C129 C131 C132 C133 98.2(5) no
C130 C131 C132 C133 -78.5(6) no
C131 C132 C133 C134 -65.2(6) no
C132 C133 C134 C135 178.1(5) no
C137 C136 C138 C140 0.5(6) no
C113 C136 C137 C139 178.5(4) no
C138 C136 C137 C139 0.1(6) no
C113 C136 C138 C140 -178.0(4) no
C136 C137 C139 C141 0.0(7) no
C136 C138 C140 C141 -1.1(7) no
C137 C139 C141 C142 179.1(5) no
C137 C139 C141 C140 -0.5(7) no
C138 C140 C141 C139 1.1(7) no
C138 C140 C141 C142 -178.6(5) no
C139 C141 C142 C14A -35.9(12) no
C139 C141 C142 C143 -135.0(9) no
C140 C141 C142 C14A 143.7(9) no
C140 C141 C142 C143 44.6(11) no
C141 C142 C143 C144 178.9(10) no
C14A C142 C143 C144 59.9(14) no
C142 C143 C144 C14B -62.1(15) no
C142 C143 C144 C145 142.1(15) no
C114 C146 C147 C149 -172.1(4) no
C148 C146 C147 C149 3.4(6) no
C114 C146 C148 C150 173.0(4) no
C147 C146 C148 C150 -2.3(6) no
C146 C147 C149 C151 -1.1(7) no
C146 C148 C150 C151 -1.3(8) no
C147 C149 C151 C152 174.8(6) no
C147 C149 C151 C150 -2.5(8) no
C148 C150 C151 C152 -173.6(6) no
C148 C150 C151 C149 3.7(8) no
C150 C151 C152 C153 70.0(8) no
C149 C151 C152 C153 -107.2(7) no
C151 C152 C153 C154 40.3(13) no
C152 C153 C154 C155 179.0(10) no
C115 C156 C158 C160 -176.6(4) no
C115 C156 C157 C159 178.4(3) no
C158 C156 C157 C159 0.8(5) no
C157 C156 C158 C160 1.0(6) no
C156 C157 C159 C161 -1.6(6) no
C156 C158 C160 C161 -2.2(7) no
C157 C159 C161 C160 0.5(7) no
C157 C159 C161 C162 -179.8(5) no
C158 C160 C161 C159 1.4(8) no
C158 C160 C161 C162 -178.4(6) no
C159 C161 C162 C163 70.6(9) no
C159 C161 C162 C16A 104.9(10) no
C160 C161 C162 C16A -75.3(11) no
C160 C161 C162 C163 -109.6(8) no
C161 C162 C163 C164 177.2(12) no
C16A C162 C163 C164 61.5(16) no
C161 C162 C163 C16A 115.7(13) no
C162 C163 C164 C16B -23(3) no
C16A C163 C164 C16B 30(2) no
C162 C163 C164 C16C -93(2) no
C16A C163 C164 C16C -40(2) no
C162 C163 C164 C165 174.2(15) no
C162 C163 C164 C16A -52.5(13) no
C16A C163 C164 C165 -133(2) no
C171 C166 C170 C211 -3.0(5) no
Fe4 C166 C171 C173 -132.6(3) no
C167 C166 C170 C211 169.9(3) no
Fe4 C166 C171 C172 55.6(5) no
C171 C166 C170 C169 -170.4(3) no
C167 C166 C170 C169 2.6(4) no
Fe4 C166 C167 C168 -62.0(2) no
Fe4 C166 C167 C181 124.5(3) no
C170 C166 C167 Fe4 57.9(2) no
C167 C166 C171 C172 150.5(4) no
C167 C166 C171 C173 -37.7(5) no
C170 C166 C171 C172 -37.9(5) no
C170 C166 C171 C173 133.9(4) no
C167 C166 C170 Fe4 -57.7(2) no
Fe4 C166 C170 C211 -132.3(3) no
C171 C166 C167 C181 -4.8(6) no
C171 C166 C167 Fe4 -129.3(3) no
C170 C166 C167 C168 -4.0(4) no
C170 C166 C167 C181 -177.6(3) no
C171 C166 C167 C168 168.8(3) no
C171 C166 C170 Fe4 129.3(3) no
Fe4 C166 C170 C169 60.3(2) no
C181 C167 C168 C169 177.6(3) no
C168 C167 C181 C183 -63.5(5) no
C181 C167 C168 C191 5.2(5) no
C181 C167 C168 Fe4 -123.1(3) no
Fe4 C167 C181 C183 -155.4(3) no
C166 C167 C181 C182 -70.1(5) no
Fe4 C167 C181 C182 25.5(5) no
C168 C167 C181 C182 117.4(4) no
C166 C167 C168 C191 -168.4(3) no
C166 C167 C168 Fe4 63.3(2) no
Fe4 C167 C168 C191 128.4(3) no
C166 C167 C168 C169 4.0(4) no
Fe4 C167 C168 C169 -59.3(2) no
C166 C167 C181 C183 109.0(4) no
C191 C168 C169 Fe4 -128.3(3) no
C191 C168 C169 C170 169.9(3) no
C167 C168 C169 C170 -2.4(4) no
C167 C168 C169 C201 179.8(3) no
C169 C168 C191 C192 150.6(4) no
C169 C168 C191 C193 -33.1(5) no
C191 C168 C169 C201 -7.9(5) no
Fe4 C168 C191 C192 55.8(5) no
Fe4 C168 C191 C193 -127.9(3) no
C167 C168 C191 C192 -38.4(5) no
C167 C168 C191 C193 137.9(4) no
C167 C168 C169 Fe4 59.5(2) no
Fe4 C168 C169 C170 -61.9(2) no
Fe4 C168 C169 C201 120.4(3) no
C168 C169 C170 C166 -0.1(4) no
C168 C169 C170 Fe4 62.1(2) no
C201 C169 C170 C166 177.7(3) no
C168 C169 C170 C211 -167.5(3) no
C201 C169 C170 Fe4 -120.1(3) no
Fe4 C169 C201 C203 -142.5(3) no
C168 C169 C201 C202 -51.0(5) no
C168 C169 C201 C203 125.8(4) no
C170 C169 C201 C202 131.6(4) no
C170 C169 C201 C203 -51.6(5) no
C201 C169 C170 C211 10.3(5) no
Fe4 C169 C201 C202 40.7(5) no
Fe4 C169 C170 C166 -62.2(2) no
Fe4 C169 C170 C211 130.4(3) no
Fe4 C170 C211 C212 -154.4(3) no
Fe4 C170 C211 C213 26.8(5) no
C166 C170 C211 C212 -54.5(5) no
C166 C170 C211 C213 126.7(4) no
C169 C170 C211 C212 110.7(4) no
C169 C170 C211 C213 -68.1(5) no
C166 C171 C172 C174 170.6(3) no
C173 C171 C172 C174 -1.3(5) no
C166 C171 C173 C175 -170.3(4) no
C172 C171 C173 C175 1.8(6) no
C171 C172 C174 C176 -0.5(6) no
C171 C173 C175 C176 -0.6(7) no
C172 C174 C176 C175 1.7(7) no
C172 C174 C176 C177 -176.5(5) no
C173 C175 C176 C174 -1.2(7) no
C173 C175 C176 C177 177.1(5) no
C174 C176 C177 C178 -102.0(7) no
C175 C176 C177 C178 79.8(7) no
C176 C177 C178 C179 66.8(10) no
C177 C178 C179 C18B 61.9(17) no
C177 C178 C179 C180 150.7(14) no
C167 C181 C182 C184 179.6(4) no
C183 C181 C182 C184 0.5(7) no
C167 C181 C183 C185 -178.4(4) no
C182 C181 C183 C185 0.8(6) no
C181 C182 C184 C186 -1.4(9) no
C181 C183 C185 C186 -1.3(7) no
C182 C184 C186 C185 0.9(9) no
C182 C184 C186 C187 177.2(7) no
C183 C185 C186 C184 0.5(9) no
C183 C185 C186 C187 -175.8(6) no
C184 C186 C187 C188 -98.5(8) no
C185 C186 C187 C188 77.6(10) no
C186 C187 C188 C189 -177.4(8) no
C187 C188 C189 C190 166.7(10) no
C168 C191 C192 C194 176.8(3) no
C193 C191 C192 C194 0.5(5) no
C168 C191 C193 C195 -176.6(3) no
C192 C191 C193 C195 -0.2(5) no
C191 C192 C194 C196 0.1(6) no
C191 C193 C195 C196 -0.8(6) no
C192 C194 C196 C195 -1.1(6) no
C192 C194 C196 C197 -179.5(4) no
C193 C195 C196 C194 1.4(6) no
C193 C195 C196 C197 179.8(4) no
C194 C196 C197 C198 -56.1(6) no
C195 C196 C197 C198 125.5(4) no
C196 C197 C198 C199 177.4(4) no
C197 C198 C199 C200 -173.9(4) no
C169 C201 C202 C204 176.8(4) no
C203 C201 C202 C204 -0.2(6) no
C169 C201 C203 C205 -176.2(4) no
C202 C201 C203 C205 0.7(6) no
C201 C202 C204 C206 -0.9(7) no
C201 C203 C205 C206 -0.2(7) no
C202 C204 C206 C205 1.4(7) no
C202 C204 C206 C207 -177.7(5) no
C203 C205 C206 C204 -0.8(7) no
C203 C205 C206 C207 178.2(5) no
C204 C206 C207 C208 86.2(8) no
C205 C206 C207 C208 -92.8(7) no
C206 C207 C208 C209 -57.0(11) no
C207 C208 C209 C210 -70.0(10) no
C170 C211 C212 C214 -177.5(4) no
C213 C211 C212 C214 1.3(6) no
C170 C211 C213 C215 177.9(3) no
C212 C211 C213 C215 -0.9(5) no
C211 C212 C214 C216 -0.9(7) no
C211 C213 C215 C216 -0.1(6) no
C212 C214 C216 C215 0.0(7) no
C212 C214 C216 C217 -179.7(5) no
C213 C215 C216 C214 0.5(7) no
C213 C215 C216 C217 -179.8(4) no
C214 C216 C217 C218 35.4(8) no
C215 C216 C217 C218 -144.2(6) no
C216 C217 C218 C219 177.0(7) no
C217 C218 C219 C220 -177.7(9) no
